data_7001308
loop_
_publ_author_name
'Fenton, Hazel'
'Tidmarsh, Ian S.'
'Ward, Michael D.'

_publ_section_title
;
 Homonuclear and heteronuclear complexes of a four-armed octadentate
 ligand: synthetic control based on matching ligand denticity with
 metal ion coordination preferences
;
_journal_issue 21
_journal_name_full 'Dalton Transactions'
_journal_page_first 4199
_journal_page_last 4207
_journal_paper_doi 10.1039/b901891c
_journal_year 2009
_chemical_formula_sum 'C168 H136 B10 Co6 F42 N48'
_chemical_formula_weight 4086.93
_chemical_name_systematic
;
?
;
_space_group_IT_number 56
_symmetry_cell_setting orthorhombic
_symmetry_space_group_name_Hall '-P 2ab 2ac'
_symmetry_space_group_name_H-M 'P c c n'
_atom_sites_solution_hydrogens geom
_atom_sites_solution_primary direct
_atom_sites_solution_secondary difmap
_audit_creation_method SHELXL-97
_cell_angle_alpha 90.00
_cell_angle_beta 90.00
_cell_angle_gamma 90.00
_cell_formula_units_Z 8
_cell_length_a 29.8251(6)
_cell_length_b 50.3863(10)
_cell_length_c 26.4444(6)
_cell_measurement_reflns_used 9868
_cell_measurement_temperature 150(2)
_cell_measurement_theta_max 27.47
_cell_measurement_theta_min 2.21
_cell_volume 39740.0(14)
_computing_cell_refinement 'Bruker SMART'
_computing_data_collection 'Bruker SMART'
_computing_data_reduction 'Bruker SAINT'
_computing_molecular_graphics 'Bruker SHELXTL'
_computing_publication_material 'Bruker SHELXTL'
_computing_structure_refinement 'Bruker SHELXTL'
_computing_structure_solution 'Bruker SHELXTL'
_diffrn_ambient_temperature 150(2)
_diffrn_measured_fraction_theta_full 0.999
_diffrn_measured_fraction_theta_max 0.999
_diffrn_measurement_device_type 'CCD area detector'
_diffrn_measurement_method 'phi and omega scans'
_diffrn_radiation_monochromator graphite
_diffrn_radiation_source 'sealed tube'
_diffrn_radiation_type MoK\a
_diffrn_radiation_wavelength 0.71073
_diffrn_reflns_av_R_equivalents 0.0884
_diffrn_reflns_av_sigmaI/netI 0.0386
_diffrn_reflns_limit_h_max 32
_diffrn_reflns_limit_h_min -31
_diffrn_reflns_limit_k_max 54
_diffrn_reflns_limit_k_min -54
_diffrn_reflns_limit_l_max 28
_diffrn_reflns_limit_l_min -28
_diffrn_reflns_number 336084
_diffrn_reflns_theta_full 22.50
_diffrn_reflns_theta_max 22.50
_diffrn_reflns_theta_min 2.21
_exptl_absorpt_coefficient_mu 0.589
_exptl_absorpt_correction_T_max 0.8416
_exptl_absorpt_correction_T_min 0.7551
_exptl_absorpt_correction_type multi-scan
_exptl_absorpt_process_details SADABS
_exptl_crystal_colour Orange
_exptl_crystal_density_diffrn 1.366
_exptl_crystal_density_method 'not measured'
_exptl_crystal_description Block
_exptl_crystal_F_000 16560
_exptl_crystal_size_max 0.50
_exptl_crystal_size_mid 0.40
_exptl_crystal_size_min 0.30
_refine_diff_density_max 2.345
_refine_diff_density_min -1.147
_refine_diff_density_rms 0.157
_refine_ls_extinction_method none
_refine_ls_goodness_of_fit_ref 1.956
_refine_ls_hydrogen_treatment constr
_refine_ls_matrix_type full
_refine_ls_number_parameters 2347
_refine_ls_number_reflns 25964
_refine_ls_number_restraints 2574
_refine_ls_restrained_S_all 1.909
_refine_ls_R_factor_all 0.1797
_refine_ls_R_factor_gt 0.1603
_refine_ls_shift/su_max 0.001
_refine_ls_shift/su_mean 0.000
_refine_ls_structure_factor_coef Fsqd
_refine_ls_weighting_details 'calc w=1/[\s^2^(Fo^2^)+(0.2000P)^2^+0.0000P] where P=(Fo^2^+2Fc^2^)/3'
_refine_ls_weighting_scheme calc
_refine_ls_wR_factor_gt 0.4478
_refine_ls_wR_factor_ref 0.4590
_reflns_number_gt 20202
_reflns_number_total 25964
_reflns_threshold_expression >2sigma(I)
_cod_data_source_file b901891c.txt
_cod_data_source_block imw1224pccn
_cod_depositor_comments
;
The following automatic conversions were performed:
'_symmetry_cell_setting' value 'Orthorhombic' changed to 'orthorhombic'
according to '/home/saulius/struct/CIF-dictionaries/cif_core.dic'
dictionary named 'cif_core.dic' version 2.4.1 from
2010-06-29.

'_exptl_absorpt_correction_type' value 'Multi-Scan' changed
to 'multi-scan' according to
'/home/saulius/struct/CIF-dictionaries/cif_core.dic' dictionary named
'cif_core.dic' version 2.4.1 from 2010-06-29.

Automatic conversion script
Id: cif_fix_enum 1527 2010-12-29 10:47:43Z saulius 
;
_cod_original_sg_symbol_H-M 'Pccn '
_cod_database_code 7001308

loop_
_symmetry_equiv_pos_as_xyz
'x, y, z'
'-x+1/2, -y+1/2, z'
'-x, y+1/2, -z+1/2'
'x+1/2, -y, -z+1/2'
'-x, -y, -z'
'x-1/2, y-1/2, -z'
'x, -y-1/2, z-1/2'
'-x-1/2, y, z-1/2'

loop_
_atom_site_label
_atom_site_type_symbol
_atom_site_fract_x
_atom_site_fract_y
_atom_site_fract_z
_atom_site_U_iso_or_equiv
_atom_site_adp_type
_atom_site_occupancy
_atom_site_symmetry_multiplicity
_atom_site_calc_flag
_atom_site_refinement_flags
_atom_site_disorder_assembly
_atom_site_disorder_group
Co1 Co 0.43438(6) 0.16575(3) 0.50399(6) 0.0667(5) Uani 1 1 d . . .
Co2 Co 0.36508(5) 0.01605(3) 0.64685(5) 0.0552(5) Uani 1 1 d . . .
Co3 Co 0.57819(5) 0.09162(3) 0.84103(5) 0.0503(4) Uani 1 1 d . . .
Co4 Co 0.50600(6) 0.06592(4) 0.91245(6) 0.0676(5) Uani 1 1 d . . .
Co5 Co 0.67771(5) 0.16419(3) 1.13154(7) 0.0631(5) Uani 1 1 d . . .
Co6 Co 0.39354(5) 0.19789(4) 1.19500(6) 0.0608(5) Uani 1 1 d D . .
F1 F 0.52765(19) 0.06383(11) 0.8396(2) 0.0503(14) Uani 1 1 d . . .
F2 F 0.5659(2) 0.08560(15) 0.9165(2) 0.072(2) Uani 1 1 d . . .
N111 N 0.3979(3) 0.2019(2) 0.4881(4) 0.071(3) Uani 1 1 d U . .
C112 C 0.3786(5) 0.2030(3) 0.4450(5) 0.075(3) Uani 1 1 d U . .
C113 C 0.3532(5) 0.2238(3) 0.4255(6) 0.093(4) Uani 1 1 d U . .
H113 H 0.3386 0.2232 0.3936 0.112 Uiso 1 1 calc R . .
C114 C 0.3515(5) 0.2467(3) 0.4597(6) 0.094(4) Uani 1 1 d U . .
H114 H 0.3349 0.2621 0.4510 0.113 Uiso 1 1 calc R . .
C115 C 0.3734(5) 0.2454(3) 0.5026(6) 0.087(3) Uani 1 1 d U . .
H115 H 0.3741 0.2609 0.5232 0.105 Uiso 1 1 calc R . .
C116 C 0.3948(4) 0.2237(3) 0.5193(6) 0.075(3) Uani 1 1 d U . .
H116 H 0.4076 0.2234 0.5522 0.091 Uiso 1 1 calc R . .
N121 N 0.3889(4) 0.1349(2) 0.4104(4) 0.075(3) Uani 1 1 d U . .
N122 N 0.3982(4) 0.1571(2) 0.4366(4) 0.068(2) Uani 1 1 d U . .
C123 C 0.3801(5) 0.1776(3) 0.4156(5) 0.074(3) Uani 1 1 d U . .
C124 C 0.3558(5) 0.1683(3) 0.3720(5) 0.090(4) Uani 1 1 d U . .
H124 H 0.3380 0.1786 0.3495 0.108 Uiso 1 1 calc R . .
C125 C 0.3634(5) 0.1425(3) 0.3697(5) 0.086(3) Uani 1 1 d U . .
H125 H 0.3529 0.1310 0.3439 0.103 Uiso 1 1 calc R . .
C126 C 0.3997(4) 0.1088(3) 0.4285(4) 0.070(3) Uani 1 1 d U . .
H12A H 0.4290 0.1100 0.4459 0.084 Uiso 1 1 calc R . .
H12B H 0.4042 0.0974 0.3984 0.084 Uiso 1 1 calc R . .
N131 N 0.4527(4) 0.1746(2) 0.5801(4) 0.069(2) Uani 1 1 d U . .
C132 C 0.4222(5) 0.1699(3) 0.6145(5) 0.078(3) Uani 1 1 d U . .
C133 C 0.4319(6) 0.1725(3) 0.6658(5) 0.090(4) Uani 1 1 d U . .
H133 H 0.4098 0.1688 0.6907 0.109 Uiso 1 1 calc R . .
C134 C 0.4759(6) 0.1809(3) 0.6800(6) 0.092(4) Uani 1 1 d U . .
H134 H 0.4833 0.1840 0.7144 0.111 Uiso 1 1 calc R . .
C135 C 0.5063(6) 0.1843(3) 0.6430(6) 0.087(3) Uani 1 1 d U . .
H135 H 0.5363 0.1892 0.6511 0.104 Uiso 1 1 calc R . .
C136 C 0.4941(5) 0.1808(2) 0.5948(5) 0.076(3) Uani 1 1 d U . .
H136 H 0.5163 0.1828 0.5694 0.091 Uiso 1 1 calc R . .
N141 N 0.3343(4) 0.1461(2) 0.5407(4) 0.070(2) Uani 1 1 d U . .
N142 N 0.3776(4) 0.1528(2) 0.5488(4) 0.071(2) Uani 1 1 d U . .
C143 C 0.3774(5) 0.1606(3) 0.5969(5) 0.079(3) Uani 1 1 d U . .
C144 C 0.3357(6) 0.1583(3) 0.6186(6) 0.090(3) Uani 1 1 d U . .
H144 H 0.3272 0.1627 0.6522 0.108 Uiso 1 1 calc R . .
C145 C 0.3106(5) 0.1486(3) 0.5833(5) 0.086(3) Uani 1 1 d U . .
H145 H 0.2799 0.1439 0.5870 0.103 Uiso 1 1 calc R . .
C146 C 0.3179(5) 0.1333(3) 0.4952(5) 0.069(3) Uani 1 1 d U . .
H14A H 0.3289 0.1434 0.4655 0.083 Uiso 1 1 calc R . .
H14B H 0.2848 0.1343 0.4950 0.083 Uiso 1 1 calc R . .
N151 N 0.3774(3) -0.02578(19) 0.6362(4) 0.065(2) Uani 1 1 d U . .
C152 C 0.3468(4) -0.0375(2) 0.6069(5) 0.064(3) Uani 1 1 d U . .
C153 C 0.3484(5) -0.0650(3) 0.5990(6) 0.082(3) Uani 1 1 d U . .
H153 H 0.3275 -0.0734 0.5772 0.098 Uiso 1 1 calc R . .
C154 C 0.3817(5) -0.0799(3) 0.6243(6) 0.087(3) Uani 1 1 d U . .
H154 H 0.3825 -0.0987 0.6213 0.105 Uiso 1 1 calc R . .
C155 C 0.4131(5) -0.0668(3) 0.6534(6) 0.087(4) Uani 1 1 d U . .
H155 H 0.4364 -0.0763 0.6698 0.104 Uiso 1 1 calc R . .
C156 C 0.4099(5) -0.0391(3) 0.6584(6) 0.084(3) Uani 1 1 d U . .
H156 H 0.4316 -0.0299 0.6781 0.101 Uiso 1 1 calc R . .
N161 N 0.2852(3) 0.01874(19) 0.5625(3) 0.056(2) Uani 1 1 d U . .
N162 N 0.3149(3) 0.0049(2) 0.5952(3) 0.057(2) Uani 1 1 d U . .
C163 C 0.3140(4) -0.0204(3) 0.5841(4) 0.060(2) Uani 1 1 d U . .
C164 C 0.2819(4) -0.0243(2) 0.5436(4) 0.058(3) Uani 1 1 d U . .
H164 H 0.2741 -0.0408 0.5285 0.070 Uiso 1 1 calc R . .
C165 C 0.2651(3) -0.0004(2) 0.5314(4) 0.057(3) Uani 1 1 d U . .
H165 H 0.2434 0.0029 0.5060 0.069 Uiso 1 1 calc R . .
C166 C 0.2824(3) 0.0460(2) 0.5603(4) 0.050(2) Uani 1 1 d U . .
H16A H 0.2865 0.0530 0.5950 0.060 Uiso 1 1 calc R . .
H16B H 0.2517 0.0508 0.5494 0.060 Uiso 1 1 calc R . .
N171 N 0.4269(3) 0.02438(17) 0.6833(3) 0.048(2) Uani 1 1 d U . .
C172 C 0.4623(3) 0.0286(2) 0.6544(4) 0.046(2) Uani 1 1 d U . .
C173 C 0.5034(4) 0.0341(2) 0.6733(4) 0.050(2) Uani 1 1 d U . .
H173 H 0.5280 0.0365 0.6509 0.060 Uiso 1 1 calc R . .
C174 C 0.5101(4) 0.0364(2) 0.7255(4) 0.053(2) Uani 1 1 d U . .
H174 H 0.5384 0.0406 0.7397 0.064 Uiso 1 1 calc R . .
C175 C 0.4719(4) 0.03209(18) 0.7554(4) 0.047(2) Uani 1 1 d U . .
H175 H 0.4743 0.0334 0.7911 0.056 Uiso 1 1 calc R . .
C176 C 0.4332(4) 0.0262(2) 0.7351(4) 0.054(2) Uani 1 1 d U . .
H176 H 0.4083 0.0232 0.7567 0.065 Uiso 1 1 calc R . .
N181 N 0.4121(3) 0.02270(18) 0.5345(3) 0.052(2) Uani 1 1 d U . .
N182 N 0.4103(3) 0.02481(17) 0.5847(3) 0.0460(19) Uani 1 1 d U . .
C183 C 0.4528(3) 0.0264(2) 0.5999(4) 0.050(2) Uani 1 1 d U . .
C184 C 0.4826(4) 0.0256(3) 0.5596(5) 0.062(3) Uani 1 1 d U . .
H184 H 0.5144 0.0266 0.5606 0.074 Uiso 1 1 calc R . .
C185 C 0.4546(4) 0.0232(3) 0.5171(5) 0.069(3) Uani 1 1 d U . .
H185 H 0.4638 0.0221 0.4827 0.083 Uiso 1 1 calc R . .
C186 C 0.3716(3) 0.0230(2) 0.5032(4) 0.050(2) Uani 1 1 d U . .
H18A H 0.3491 0.0107 0.5177 0.060 Uiso 1 1 calc R . .
H18B H 0.3791 0.0167 0.4687 0.060 Uiso 1 1 calc R . .
C191 C 0.3688(4) 0.0944(3) 0.4629(4) 0.058(2) Uani 1 1 d U . .
C192 C 0.3313(4) 0.1053(3) 0.4892(4) 0.061(2) Uani 1 1 d U . .
C193 C 0.3072(4) 0.0879(2) 0.5200(4) 0.057(2) Uani 1 1 d U . .
H193 H 0.2831 0.0950 0.5391 0.068 Uiso 1 1 calc R . .
C194 C 0.3162(4) 0.0607(2) 0.5249(4) 0.053(2) Uani 1 1 d U . .
C195 C 0.3523(3) 0.0500(2) 0.5001(4) 0.052(2) Uani 1 1 d U . .
C196 C 0.3780(4) 0.0669(2) 0.4683(4) 0.055(2) Uani 1 1 d U . .
H196 H 0.4024 0.0594 0.4499 0.066 Uiso 1 1 calc R . .
N211 N 0.4927(4) 0.1806(2) 0.4655(4) 0.074(3) Uani 1 1 d U . .
C212 C 0.5272(5) 0.1624(3) 0.4601(5) 0.079(3) Uani 1 1 d U . .
C213 C 0.5682(5) 0.1700(3) 0.4360(5) 0.084(3) Uani 1 1 d U . .
H213 H 0.5931 0.1583 0.4343 0.100 Uiso 1 1 calc R . .
C214 C 0.5699(5) 0.1944(3) 0.4161(6) 0.087(3) Uani 1 1 d U . .
H214 H 0.5959 0.1994 0.3977 0.105 Uiso 1 1 calc R . .
C215 C 0.5361(5) 0.2123(3) 0.4211(6) 0.087(3) Uani 1 1 d U . .
H215 H 0.5393 0.2292 0.4059 0.105 Uiso 1 1 calc R . .
C216 C 0.4970(5) 0.2066(3) 0.4476(5) 0.079(3) Uani 1 1 d U . .
H216 H 0.4745 0.2196 0.4532 0.095 Uiso 1 1 calc R . .
N221 N 0.4852(4) 0.1074(2) 0.5254(3) 0.061(2) Uani 1 1 d U . .
N222 N 0.4820(4) 0.1329(2) 0.5066(4) 0.069(2) Uani 1 1 d U . .
C223 C 0.5206(5) 0.1374(3) 0.4807(5) 0.073(3) Uani 1 1 d U . .
C224 C 0.5472(5) 0.1156(3) 0.4828(5) 0.074(3) Uani 1 1 d U . .
H224 H 0.5759 0.1132 0.4679 0.089 Uiso 1 1 calc R . .
C225 C 0.5223(5) 0.0968(3) 0.5127(4) 0.072(3) Uani 1 1 d U . .
H225 H 0.5319 0.0794 0.5215 0.087 Uiso 1 1 calc R . .
C226 C 0.4499(4) 0.0976(3) 0.5587(4) 0.063(3) Uani 1 1 d U . .
H22A H 0.4448 0.0786 0.5509 0.076 Uiso 1 1 calc R . .
H22B H 0.4219 0.1072 0.5507 0.076 Uiso 1 1 calc R . .
N231 N 0.3243(3) 0.0061(2) 0.7111(3) 0.093(3) Uani 1 1 d GU . .
C232 C 0.2977(3) 0.02696(17) 0.7278(3) 0.098(3) Uani 1 1 d GU . .
C233 C 0.2648(3) 0.0225(2) 0.7641(4) 0.116(4) Uani 1 1 d GU . .
H233 H 0.2467 0.0368 0.7755 0.140 Uiso 1 1 calc R . .
C234 C 0.2586(3) -0.0028(2) 0.7837(3) 0.127(5) Uani 1 1 d GU . .
H234 H 0.2361 -0.0059 0.8085 0.152 Uiso 1 1 calc R . .
C235 C 0.2852(4) -0.02371(19) 0.7669(4) 0.126(5) Uani 1 1 d GU . .
H235 H 0.2809 -0.0410 0.7803 0.152 Uiso 1 1 calc R . .
C236 C 0.3180(3) -0.01926(18) 0.7306(3) 0.107(4) Uani 1 1 d GU . .
H236 H 0.3362 -0.0335 0.7192 0.129 Uiso 1 1 calc R . .
N241 N 0.3438(3) 0.0798(2) 0.6610(4) 0.067(2) Uani 1 1 d U . .
N242 N 0.3399(3) 0.0537(2) 0.6708(3) 0.061(2) Uani 1 1 d U . .
C243 C 0.3087(4) 0.0501(3) 0.7077(5) 0.081(3) Uani 1 1 d U . .
C244 C 0.2944(4) 0.0774(3) 0.7183(6) 0.087(3) Uani 1 1 d U . .
H244 H 0.2724 0.0825 0.7425 0.104 Uiso 1 1 calc R . .
C245 C 0.3169(4) 0.0935(4) 0.6888(6) 0.083(3) Uani 1 1 d U . .
H245 H 0.3138 0.1123 0.6880 0.100 Uiso 1 1 calc R . .
C246 C 0.3770(4) 0.0883(3) 0.6248(5) 0.063(3) Uani 1 1 d U . .
H24A H 0.3656 0.1043 0.6071 0.075 Uiso 1 1 calc R . .
H24B H 0.3810 0.0742 0.5993 0.075 Uiso 1 1 calc R . .
N251 N 0.6150(3) 0.1274(2) 0.8620(4) 0.062(2) Uani 1 1 d U . .
C252 C 0.5928(4) 0.1492(3) 0.8601(5) 0.061(3) Uani 1 1 d U . .
C253 C 0.6093(5) 0.1751(3) 0.8760(6) 0.084(3) Uani 1 1 d U . .
H253 H 0.5919 0.1909 0.8741 0.101 Uiso 1 1 calc R . .
C254 C 0.6525(5) 0.1745(4) 0.8939(7) 0.102(4) Uani 1 1 d U . .
H254 H 0.6667 0.1908 0.9025 0.123 Uiso 1 1 calc R . .
C255 C 0.6750(5) 0.1524(4) 0.8996(7) 0.103(4) Uani 1 1 d U . .
H255 H 0.7038 0.1527 0.9151 0.123 Uiso 1 1 calc R . .
C256 C 0.6562(4) 0.1274(3) 0.8823(6) 0.086(3) Uani 1 1 d U . .
H256 H 0.6727 0.1113 0.8853 0.103 Uiso 1 1 calc R . .
N261 N 0.4947(3) 0.12607(17) 0.8001(3) 0.0444(18) Uani 1 1 d U . .
N262 N 0.5359(3) 0.12330(18) 0.8220(3) 0.0472(19) Uani 1 1 d U . .
C263 C 0.5482(4) 0.1470(2) 0.8348(4) 0.052(2) Uani 1 1 d U . .
C264 C 0.5162(4) 0.1659(2) 0.8222(4) 0.058(3) Uani 1 1 d U . .
H264 H 0.5173 0.1845 0.8285 0.070 Uiso 1 1 calc R . .
C265 C 0.4833(4) 0.1523(2) 0.7993(4) 0.050(2) Uani 1 1 d U . .
H265 H 0.4568 0.1597 0.7851 0.060 Uiso 1 1 calc R . .
C266 C 0.4737(3) 0.1035(2) 0.7764(4) 0.046(2) Uani 1 1 d U . .
H26A H 0.4428 0.1020 0.7897 0.056 Uiso 1 1 calc R . .
H26B H 0.4901 0.0874 0.7871 0.056 Uiso 1 1 calc R . .
N271 N 0.6306(2) 0.06302(14) 0.8438(3) 0.073(3) Uani 1 1 d GU . .
C272 C 0.6415(3) 0.05078(17) 0.7983(3) 0.071(3) Uani 1 1 d GU . .
C273 C 0.6700(3) 0.02896(19) 0.7980(3) 0.097(4) Uani 1 1 d GU . .
H273 H 0.6775 0.0206 0.7669 0.116 Uiso 1 1 calc R . .
C274 C 0.6876(3) 0.01937(17) 0.8431(4) 0.110(4) Uani 1 1 d GU . .
H274 H 0.7071 0.0045 0.8429 0.132 Uiso 1 1 calc R . .
C275 C 0.6766(3) 0.0316(2) 0.8886(3) 0.109(4) Uani 1 1 d GU . .
H275 H 0.6886 0.0251 0.9194 0.130 Uiso 1 1 calc R . .
C276 C 0.6481(3) 0.05344(19) 0.8889(3) 0.092(4) Uani 1 1 d GU . .
H276 H 0.6407 0.0618 0.9200 0.110 Uiso 1 1 calc R . .
N281 N 0.5817(3) 0.09123(18) 0.7154(3) 0.052(2) Uani 1 1 d U . .
N282 N 0.5949(3) 0.08403(18) 0.7617(3) 0.052(2) Uani 1 1 d U . .
C283 C 0.6205(3) 0.0641(2) 0.7561(5) 0.059(2) Uani 1 1 d U . .
C284 C 0.6245(4) 0.0576(3) 0.7048(5) 0.066(3) Uani 1 1 d U . .
H284 H 0.6412 0.0435 0.6905 0.080 Uiso 1 1 calc R . .
C285 C 0.6004(4) 0.0753(2) 0.6807(5) 0.059(3) Uani 1 1 d U . .
H285 H 0.5968 0.0766 0.6451 0.071 Uiso 1 1 calc R . .
C286 C 0.5534(3) 0.1155(2) 0.7048(4) 0.049(2) Uani 1 1 d U . .
H28A H 0.5510 0.1262 0.7361 0.059 Uiso 1 1 calc R . .
H28B H 0.5687 0.1265 0.6790 0.059 Uiso 1 1 calc R . .
C291 C 0.4585(4) 0.1001(2) 0.6131(4) 0.050(2) Uani 1 1 d U . .
C292 C 0.4219(4) 0.0948(2) 0.6477(4) 0.050(2) Uani 1 1 d U . .
C293 C 0.4285(3) 0.0966(2) 0.6976(4) 0.046(2) Uani 1 1 d U . .
H293 H 0.4038 0.0931 0.7192 0.055 Uiso 1 1 calc R . .
C294 C 0.4714(3) 0.1035(2) 0.7210(4) 0.046(2) Uani 1 1 d U . .
C295 C 0.5072(3) 0.1088(2) 0.6864(4) 0.046(2) Uani 1 1 d U . .
C296 C 0.4996(4) 0.1078(2) 0.6352(4) 0.050(2) Uani 1 1 d U . .
H296 H 0.5235 0.1125 0.6132 0.060 Uiso 1 1 calc R . .
N311 N 0.7326(3) 0.1418(2) 1.1655(5) 0.075(3) Uani 1 1 d U . .
C312 C 0.7555(4) 0.1554(3) 1.2011(6) 0.086(3) Uani 1 1 d U . .
C313 C 0.7925(4) 0.1429(3) 1.2209(7) 0.098(4) Uani 1 1 d U . .
H313 H 0.8093 0.1521 1.2459 0.118 Uiso 1 1 calc R . .
C314 C 0.8063(5) 0.1189(3) 1.2076(7) 0.099(4) Uani 1 1 d U . .
H314 H 0.8325 0.1111 1.2216 0.118 Uiso 1 1 calc R . .
C315 C 0.7796(5) 0.1055(3) 1.1714(6) 0.086(3) Uani 1 1 d U . .
H315 H 0.7880 0.0881 1.1610 0.104 Uiso 1 1 calc R . .
C316 C 0.7450(4) 0.1160(3) 1.1525(6) 0.083(3) Uani 1 1 d U . .
H316 H 0.7273 0.1063 1.1291 0.100 Uiso 1 1 calc R . .
N321 N 0.6902(3) 0.2123(2) 1.2109(5) 0.076(3) Uani 1 1 d U . .
N322 N 0.7020(3) 0.18976(19) 1.1899(5) 0.071(3) Uani 1 1 d U . .
C323 C 0.7384(4) 0.1806(3) 1.2115(6) 0.086(3) Uani 1 1 d U . .
C324 C 0.7486(4) 0.1999(3) 1.2524(7) 0.092(4) Uani 1 1 d U . .
H324 H 0.7732 0.1991 1.2752 0.110 Uiso 1 1 calc R . .
C325 C 0.7186(4) 0.2176(3) 1.2514(6) 0.083(3) Uani 1 1 d U . .
H325 H 0.7159 0.2320 1.2743 0.099 Uiso 1 1 calc R . .
C326 C 0.6490(4) 0.2259(2) 1.1978(5) 0.066(3) Uani 1 1 d U . .
H32A H 0.6453 0.2251 1.1606 0.080 Uiso 1 1 calc R . .
H32B H 0.6524 0.2449 1.2070 0.080 Uiso 1 1 calc R . .
N331 N 0.6474(3) 0.1319(2) 1.0907(4) 0.069(2) Uani 1 1 d U . .
C332 C 0.6186(4) 0.1168(2) 1.1169(5) 0.071(3) Uani 1 1 d U . .
C333 C 0.5937(5) 0.0982(3) 1.0956(6) 0.085(3) Uani 1 1 d U . .
H333 H 0.5738 0.0875 1.1150 0.102 Uiso 1 1 calc R . .
C334 C 0.5978(5) 0.0947(3) 1.0422(6) 0.089(4) Uani 1 1 d U . .
H334 H 0.5794 0.0822 1.0252 0.107 Uiso 1 1 calc R . .
C335 C 0.6272(5) 0.1090(3) 1.0165(6) 0.082(3) Uani 1 1 d U . .
H335 H 0.6314 0.1055 0.9815 0.099 Uiso 1 1 calc R . .
C336 C 0.6522(5) 0.1291(3) 1.0398(6) 0.078(3) Uani 1 1 d U . .
H336 H 0.6716 0.1403 1.0209 0.094 Uiso 1 1 calc R . .
N341 N 0.6233(3) 0.14839(19) 1.2362(4) 0.061(2) Uani 1 1 d U . .
N342 N 0.6309(3) 0.14807(18) 1.1854(4) 0.059(2) Uani 1 1 d U . .
C343 C 0.6143(4) 0.1237(2) 1.1694(5) 0.060(2) Uani 1 1 d U . .
C344 C 0.5974(4) 0.1103(2) 1.2124(5) 0.068(3) Uani 1 1 d U . .
H344 H 0.5846 0.0930 1.2134 0.082 Uiso 1 1 calc R . .
C345 C 0.6031(4) 0.1263(2) 1.2503(5) 0.068(3) Uani 1 1 d U . .
H345 H 0.5938 0.1226 1.2839 0.082 Uiso 1 1 calc R . .
C346 C 0.6323(3) 0.1724(2) 1.2664(5) 0.055(2) Uani 1 1 d U . .
H34A H 0.6629 0.1789 1.2593 0.066 Uiso 1 1 calc R . .
H34B H 0.6304 0.1680 1.3029 0.066 Uiso 1 1 calc R . .
N351 N 0.3547(3) 0.2330(2) 1.1866(4) 0.064(2) Uani 1 1 d U A .
C352 C 0.3568(4) 0.2510(3) 1.2254(5) 0.070(3) Uani 1 1 d U . .
C353 C 0.3326(4) 0.2745(3) 1.2278(5) 0.074(3) Uani 1 1 d U A .
H353 H 0.3345 0.2863 1.2558 0.089 Uiso 1 1 calc R . .
C354 C 0.3052(4) 0.2795(3) 1.1858(5) 0.077(3) Uani 1 1 d U . .
H354 H 0.2869 0.2949 1.1851 0.093 Uiso 1 1 calc R A .
C355 C 0.3047(4) 0.2623(3) 1.1457(5) 0.074(3) Uani 1 1 d U A .
H355 H 0.2883 0.2665 1.1160 0.089 Uiso 1 1 calc R . .
C356 C 0.3273(4) 0.2399(3) 1.1488(5) 0.073(3) Uani 1 1 d U . .
H356 H 0.3238 0.2275 1.1219 0.088 Uiso 1 1 calc R A .
N361 N 0.4418(3) 0.21949(19) 1.2970(3) 0.055(2) Uani 1 1 d U . .
N362 N 0.4104(3) 0.2196(2) 1.2601(4) 0.062(2) Uani 1 1 d U A .
C363 C 0.3889(4) 0.2430(3) 1.2657(5) 0.063(3) Uani 1 1 d U A .
C364 C 0.4061(4) 0.2567(3) 1.3072(5) 0.066(3) Uani 1 1 d U . .
H364 H 0.3960 0.2730 1.3209 0.079 Uiso 1 1 calc R A .
C365 C 0.4398(4) 0.2417(2) 1.3233(5) 0.065(3) Uani 1 1 d U A .
H365 H 0.4596 0.2463 1.3501 0.077 Uiso 1 1 calc R . .
C366 C 0.4782(3) 0.1990(2) 1.2936(4) 0.055(2) Uani 1 1 d U A .
H36A H 0.4656 0.1830 1.2772 0.065 Uiso 1 1 calc R . .
H36B H 0.4869 0.1940 1.3284 0.065 Uiso 1 1 calc R . .
N1X N 0.3851(6) 0.1909(5) 1.1155(3) 0.059(6) Uiso 0.358(15) 1 d PGDU A 1
C2X C 0.4132(6) 0.2026(5) 1.0799(5) 0.059(5) Uiso 0.358(15) 1 d PGDU A 1
C3X C 0.4090(6) 0.1960(5) 1.0290(5) 0.063(6) Uiso 0.358(15) 1 d PGU A 1
H3X H 0.4281 0.2040 1.0047 0.076 Uiso 0.358(15) 1 calc PR A 1
C4X C 0.3767(7) 0.1778(5) 1.0138(3) 0.067(6) Uiso 0.358(15) 1 d PGU A 1
H4X H 0.3738 0.1733 0.9791 0.080 Uiso 0.358(15) 1 calc PR A 1
C5X C 0.3486(6) 0.1661(5) 1.0494(6) 0.065(6) Uiso 0.358(15) 1 d PGU A 1
H5X H 0.3266 0.1536 1.0390 0.078 Uiso 0.358(15) 1 calc PR A 1
C6X C 0.3528(6) 0.1727(5) 1.1002(5) 0.047(5) Uiso 0.358(15) 1 d PGU A 1
H6X H 0.3336 0.1647 1.1246 0.056 Uiso 0.358(15) 1 calc PR A 1
N7X N 0.4706(4) 0.2430(3) 1.1695(5) 0.077(5) Uiso 0.358(15) 1 d PGDU A 1
N8X N 0.4423(6) 0.2212(5) 1.1577(7) 0.063(6) Uiso 0.358(15) 1 d PGDU A 1
C9X C 0.4458(7) 0.2162(5) 1.1050(7) 0.057(5) Uiso 0.358(15) 1 d PGDU A 1
C10X C 0.4762(9) 0.2349(5) 1.0842(5) 0.060(6) Uiso 0.358(15) 1 d PGU A 1
H10X H 0.4848 0.2362 1.0497 0.071 Uiso 0.358(15) 1 calc PR A 1
C11X C 0.4916(7) 0.2515(4) 1.1241(8) 0.066(6) Uiso 0.358(15) 1 d PGU A 1
H11X H 0.5122 0.2657 1.1210 0.079 Uiso 0.358(15) 1 calc PR A 1
C12X C 0.4933(15) 0.2524(9) 1.2162(10) 0.065(6) Uiso 0.358(15) 1 d PDU A 1
H12C H 0.4712 0.2560 1.2433 0.078 Uiso 0.358(15) 1 calc PR A 1
H12D H 0.5107 0.2687 1.2096 0.078 Uiso 0.358(15) 1 calc PR A 1
N1Y N 0.3821(4) 0.1801(2) 1.1224(3) 0.054(4) Uiso 0.642(15) 1 d PGDU A 2
C2Y C 0.4106(3) 0.1904(2) 1.0857(4) 0.056(4) Uiso 0.642(15) 1 d PGDU A 2
C3Y C 0.4090(4) 0.1807(3) 1.0365(3) 0.060(4) Uiso 0.642(15) 1 d PGU A 2
H3Y H 0.4284 0.1877 1.0115 0.072 Uiso 0.642(15) 1 calc PR A 2
C4Y C 0.3788(4) 0.1607(3) 1.0240(3) 0.069(5) Uiso 0.642(15) 1 d PGU A 2
H4Y H 0.3777 0.1541 0.9904 0.083 Uiso 0.642(15) 1 calc PR A 2
C5Y C 0.3503(4) 0.1504(3) 1.0607(4) 0.067(5) Uiso 0.642(15) 1 d PGU A 2
H5Y H 0.3297 0.1367 1.0521 0.081 Uiso 0.642(15) 1 calc PR A 2
C6Y C 0.3519(3) 0.1601(3) 1.1098(3) 0.060(4) Uiso 0.642(15) 1 d PGU A 2
H6Y H 0.3325 0.1531 1.1349 0.072 Uiso 0.642(15) 1 calc PR A 2
N7Y N 0.4773(3) 0.2354(2) 1.1580(3) 0.052(3) Uiso 0.642(15) 1 d PGDU A 2
N8Y N 0.4467(4) 0.2140(2) 1.1522(4) 0.056(4) Uiso 0.642(15) 1 d PGDU A 2
C9Y C 0.4399(4) 0.2099(3) 1.0997(4) 0.066(4) Uiso 0.642(15) 1 d PGDU A 2
C10Y C 0.4662(5) 0.2287(3) 1.0730(3) 0.060(4) Uiso 0.642(15) 1 d PGU A 2
H10Y H 0.4680 0.2305 1.0373 0.072 Uiso 0.642(15) 1 calc PR A 2
C11Y C 0.4894(4) 0.2445(2) 1.1090(4) 0.062(4) Uiso 0.642(15) 1 d PGU A 2
H11Y H 0.5094 0.2587 1.1017 0.074 Uiso 0.642(15) 1 calc PR A 2
C12Y C 0.4897(8) 0.2447(4) 1.2094(6) 0.054(4) Uiso 0.642(15) 1 d PDU A 2
H12E H 0.4631 0.2441 1.2316 0.065 Uiso 0.642(15) 1 calc PR A 2
H12F H 0.5002 0.2634 1.2076 0.065 Uiso 0.642(15) 1 calc PR A 2
C391 C 0.6058(3) 0.2157(2) 1.2222(5) 0.057(2) Uani 1 1 d U A .
C392 C 0.5989(3) 0.1937(2) 1.2541(5) 0.053(2) Uani 1 1 d U . .
C393 C 0.5562(3) 0.1899(2) 1.2764(4) 0.053(2) Uani 1 1 d U A .
H393 H 0.5517 0.1757 1.2994 0.063 Uiso 1 1 calc R . .
C394 C 0.5204(3) 0.2069(2) 1.2650(4) 0.049(2) Uani 1 1 d U . .
C395 C 0.5271(4) 0.2272(2) 1.2319(5) 0.059(2) Uani 1 1 d DU A .
C396 C 0.5706(4) 0.2314(2) 1.2130(5) 0.057(3) Uani 1 1 d U . .
H396 H 0.5753 0.2465 1.1922 0.068 Uiso 1 1 calc R A .
N411 N 0.7212(3) 0.17906(17) 1.0727(3) 0.088(3) Uani 1 1 d GU . .
C412 C 0.7018(2) 0.19769(18) 1.0406(4) 0.087(3) Uani 1 1 d GU . .
C413 C 0.7274(4) 0.20946(19) 1.0028(4) 0.106(4) Uani 1 1 d GU . .
H413 H 0.7142 0.2222 0.9809 0.127 Uiso 1 1 calc R . .
C414 C 0.7722(4) 0.2026(2) 0.9971(4) 0.124(5) Uani 1 1 d GU . .
H414 H 0.7897 0.2107 0.9712 0.149 Uiso 1 1 calc R . .
C415 C 0.7916(2) 0.1840(2) 1.0291(5) 0.127(5) Uani 1 1 d GU . .
H415 H 0.8222 0.1793 1.0252 0.153 Uiso 1 1 calc R . .
C416 C 0.7660(3) 0.1722(2) 1.0669(4) 0.110(4) Uani 1 1 d GU . .
H416 H 0.7792 0.1595 1.0889 0.132 Uiso 1 1 calc R . .
N421 N 0.5911(3) 0.1956(2) 1.0838(4) 0.067(2) Uani 1 1 d U . .
N422 N 0.6348(3) 0.1888(2) 1.0876(4) 0.068(2) Uani 1 1 d U . .
C423 C 0.6548(5) 0.2020(3) 1.0478(6) 0.078(3) Uani 1 1 d U . .
C424 C 0.6267(5) 0.2163(3) 1.0209(6) 0.083(3) Uani 1 1 d U . .
H424 H 0.6334 0.2270 0.9922 0.100 Uiso 1 1 calc R . .
C425 C 0.5847(5) 0.2124(3) 1.0436(6) 0.081(3) Uani 1 1 d U . .
H425 H 0.5571 0.2200 1.0332 0.097 Uiso 1 1 calc R . .
C426 C 0.5567(4) 0.1853(3) 1.1153(5) 0.069(3) Uani 1 1 d U . .
H42A H 0.5352 0.1997 1.1230 0.082 Uiso 1 1 calc R . .
H42B H 0.5703 0.1796 1.1477 0.082 Uiso 1 1 calc R . .
N431 N 0.3398(3) 0.1779(2) 1.2323(3) 0.058(2) Uani 1 1 d U A .
C432 C 0.3455(4) 0.1516(3) 1.2386(5) 0.067(3) Uani 1 1 d U . .
C433 C 0.3118(4) 0.1353(3) 1.2589(5) 0.073(3) Uani 1 1 d U A .
H433 H 0.3163 0.1168 1.2636 0.088 Uiso 1 1 calc R . .
C434 C 0.2721(4) 0.1476(3) 1.2716(5) 0.072(3) Uani 1 1 d U . .
H434 H 0.2478 0.1370 1.2830 0.087 Uiso 1 1 calc R A .
C435 C 0.2667(4) 0.1734(3) 1.2684(5) 0.069(3) Uani 1 1 d U A .
H435 H 0.2401 0.1816 1.2805 0.083 Uiso 1 1 calc R . .
C436 C 0.3012(4) 0.1887(3) 1.2466(5) 0.066(3) Uani 1 1 d U . .
H436 H 0.2967 0.2072 1.2419 0.079 Uiso 1 1 calc R A .
N441 N 0.4578(3) 0.1427(2) 1.2013(3) 0.069(2) Uani 1 1 d U . .
N442 N 0.4206(3) 0.1580(2) 1.2066(4) 0.068(2) Uani 1 1 d U A .
C443 C 0.3887(4) 0.1406(3) 1.2274(4) 0.069(3) Uani 1 1 d U A .
C444 C 0.4050(5) 0.1153(3) 1.2317(5) 0.074(3) Uani 1 1 d U . .
H444 H 0.3895 0.1002 1.2439 0.089 Uiso 1 1 calc R A .
C445 C 0.4511(5) 0.1165(3) 1.2135(4) 0.073(3) Uani 1 1 d U A .
H445 H 0.4718 0.1022 1.2108 0.087 Uiso 1 1 calc R . .
C446 C 0.4960(4) 0.1530(3) 1.1770(5) 0.073(3) Uani 1 1 d U A .
H44A H 0.5228 0.1451 1.1933 0.088 Uiso 1 1 calc R . .
H44B H 0.4969 0.1723 1.1834 0.088 Uiso 1 1 calc R . .
N451 N 0.5392(5) 0.0271(2) 0.9219(5) 0.089(3) Uani 1 1 d U . .
C452 C 0.5462(6) 0.0211(3) 0.9717(6) 0.087(3) Uani 1 1 d U . .
C453 C 0.5721(6) -0.0015(3) 0.9880(6) 0.088(3) Uani 1 1 d U . .
H453 H 0.5769 -0.0056 1.0226 0.106 Uiso 1 1 calc R . .
C454 C 0.5894(7) -0.0167(3) 0.9489(7) 0.109(4) Uani 1 1 d U . .
H454 H 0.6063 -0.0320 0.9577 0.130 Uiso 1 1 calc R . .
C455 C 0.5836(7) -0.0111(3) 0.8966(8) 0.111(4) Uani 1 1 d U . .
H455 H 0.5952 -0.0219 0.8704 0.133 Uiso 1 1 calc R . .
C456 C 0.5586(7) 0.0126(3) 0.8875(8) 0.105(4) Uani 1 1 d U . .
H456 H 0.5558 0.0182 0.8534 0.127 Uiso 1 1 calc R . .
N471 N 0.4392(3) 0.0559(2) 0.8865(3) 0.064(2) Uani 1 1 d U . .
C472 C 0.4116(4) 0.0767(3) 0.8784(4) 0.061(2) Uani 1 1 d U . .
C473 C 0.3690(4) 0.0738(3) 0.8585(4) 0.069(3) Uani 1 1 d U . .
H473 H 0.3503 0.0887 0.8527 0.083 Uiso 1 1 calc R . .
C474 C 0.3547(5) 0.0481(3) 0.8472(5) 0.077(3) Uani 1 1 d U . .
H474 H 0.3258 0.0453 0.8330 0.092 Uiso 1 1 calc R . .
C475 C 0.3810(5) 0.0277(3) 0.8561(4) 0.075(3) Uani 1 1 d U . .
H475 H 0.3706 0.0102 0.8500 0.090 Uiso 1 1 calc R . .
C476 C 0.4258(4) 0.0319(3) 0.8751(4) 0.071(3) Uani 1 1 d U . .
H476 H 0.4456 0.0173 0.8793 0.085 Uiso 1 1 calc R . .
N481 N 0.4789(4) 0.1269(2) 0.9283(4) 0.073(2) Uani 1 1 d U . .
N482 N 0.4702(4) 0.1017(2) 0.9132(4) 0.071(3) Uani 1 1 d U . .
C483 C 0.4282(4) 0.1014(3) 0.8942(4) 0.065(3) Uani 1 1 d U . .
C484 C 0.4106(5) 0.1269(3) 0.8974(4) 0.071(3) Uani 1 1 d U . .
H484 H 0.3820 0.1326 0.8859 0.085 Uiso 1 1 calc R . .
C485 C 0.4442(5) 0.1427(3) 0.9214(5) 0.078(3) Uani 1 1 d U . .
H485 H 0.4420 0.1608 0.9306 0.094 Uiso 1 1 calc R . .
C486 C 0.5188(4) 0.1324(3) 0.9613(5) 0.077(3) Uani 1 1 d U . .
H48A H 0.5405 0.1177 0.9577 0.093 Uiso 1 1 calc R . .
H48B H 0.5336 0.1488 0.9492 0.093 Uiso 1 1 calc R . .
N461 N 0.4840(4) 0.0703(3) 1.0312(4) 0.084(3) Uani 1 1 d U . .
N462 N 0.5004(4) 0.0584(2) 0.9911(4) 0.078(3) Uani 1 1 d U . .
C463 C 0.5257(5) 0.0373(2) 1.0056(5) 0.073(3) Uani 1 1 d U . .
C464 C 0.5265(6) 0.0367(3) 1.0601(5) 0.090(3) Uani 1 1 d U . .
H464 H 0.5441 0.0259 1.0816 0.108 Uiso 1 1 calc R . .
C465 C 0.4918(6) 0.0580(3) 1.0749(5) 0.086(3) Uani 1 1 d U . .
H465 H 0.4792 0.0614 1.1072 0.103 Uiso 1 1 calc R . .
C466 C 0.4565(4) 0.0931(3) 1.0302(4) 0.066(3) Uani 1 1 d U A .
H46A H 0.4305 0.0900 1.0527 0.079 Uiso 1 1 calc R . .
H46B H 0.4448 0.0953 0.9954 0.079 Uiso 1 1 calc R . .
C491 C 0.5303(4) 0.1616(3) 1.0926(5) 0.068(3) Uani 1 1 d U A .
C492 C 0.5000(4) 0.1487(3) 1.1219(5) 0.075(3) Uani 1 1 d U . .
C493 C 0.4746(4) 0.1273(3) 1.0967(5) 0.080(3) Uani 1 1 d U A .
H493 H 0.4528 0.1180 1.1161 0.096 Uiso 1 1 calc R . .
C494 C 0.4805(4) 0.1201(3) 1.0471(5) 0.074(3) Uani 1 1 d U . .
C495 C 0.5076(4) 0.1357(3) 1.0158(5) 0.077(3) Uani 1 1 d U A .
C496 C 0.5340(4) 0.1575(3) 1.0397(5) 0.073(3) Uani 1 1 d U . .
H496 H 0.5530 0.1685 1.0199 0.088 Uiso 1 1 calc R A .
B11X B 0.8967(7) 0.0346(4) 0.0547(8) 0.114(3) Uiso 0.45 1 d PDU B 1
F12X F 0.8515(5) 0.0356(4) 0.0592(7) 0.118(4) Uiso 0.45 1 d PDU B 1
F13X F 0.9115(7) 0.0125(3) 0.0795(7) 0.119(4) Uiso 0.45 1 d PDU B 1
F14X F 0.9166(6) 0.0557(3) 0.0744(7) 0.105(4) Uiso 0.45 1 d PDU B 1
F15X F 0.9067(6) 0.0337(4) 0.0044(6) 0.109(4) Uiso 0.45 1 d PDU B 1
B11Y B 0.8264(11) 0.0127(7) 0.1196(13) 0.121(4) Uiso 0.19 1 d PDU C 2
F12Y F 0.8062(14) -0.0093(7) 0.0975(16) 0.122(5) Uiso 0.19 1 d PDU C 2
F13Y F 0.7943(13) 0.0322(7) 0.1276(17) 0.120(5) Uiso 0.19 1 d PDU C 2
F14Y F 0.8594(13) 0.0222(9) 0.0877(16) 0.118(3) Uiso 0.19 1 d PDU C 2
F15Y F 0.8455(15) 0.0052(9) 0.1654(14) 0.122(5) Uiso 0.19 1 d PDU C 2
B11Z B 0.7521(8) 0.0975(4) 0.9971(9) 0.113(4) Uiso 0.36 1 d PDU D 3
F12Z F 0.7275(7) 0.0848(4) 0.9611(8) 0.110(5) Uiso 0.36 1 d PDU D 3
F13Z F 0.7473(8) 0.1243(3) 0.9922(9) 0.116(5) Uiso 0.36 1 d PDU D 3
F14Z F 0.7957(6) 0.0905(4) 0.9919(9) 0.112(5) Uiso 0.36 1 d PDU D 3
F15Z F 0.7372(8) 0.0897(4) 1.0438(7) 0.118(5) Uiso 0.36 1 d PDU D 3
B21X B 0.9019(9) 0.2144(5) 0.0600(10) 0.118(3) Uiso 0.30 1 d PDU E 1
F22X F 0.8618(8) 0.2209(6) 0.0391(11) 0.119(4) Uiso 0.30 1 d PDU E 1
F23X F 0.9026(10) 0.1879(4) 0.0705(11) 0.119(4) Uiso 0.30 1 d PDU E 1
F24X F 0.9355(9) 0.2206(6) 0.0282(10) 0.120(4) Uiso 0.30 1 d PDU E 1
F25X F 0.9076(10) 0.2281(6) 0.1037(10) 0.118(4) Uiso 0.30 1 d PDU E 1
B21Y B 0.8896(10) 0.2201(6) 0.0856(12) 0.119(3) Uiso 0.22 1 d PDU F 2
F22Y F 0.9030(13) 0.2152(8) 0.0374(12) 0.118(3) Uiso 0.22 1 d PDU F 2
F23Y F 0.8793(13) 0.1967(6) 0.1093(15) 0.120(3) Uiso 0.22 1 d PDU F 2
F24Y F 0.8522(11) 0.2360(7) 0.0854(15) 0.119(4) Uiso 0.22 1 d PDU F 2
F25Y F 0.9231(12) 0.2325(8) 0.1112(15) 0.118(4) Uiso 0.22 1 d PDU F 2
B21Z B 0.8885(7) 0.1946(4) 0.2214(8) 0.108(3) Uiso 0.48 1 d PDU G 3
F22Z F 0.9284(5) 0.2062(3) 0.2351(6) 0.092(3) Uiso 0.48 1 d PDU G 3
F23Z F 0.8544(5) 0.2059(3) 0.2472(6) 0.112(4) Uiso 0.48 1 d PDU G 3
F24Z F 0.8797(6) 0.1996(4) 0.1710(6) 0.119(3) Uiso 0.48 1 d PDU G 3
F25Z F 0.8913(6) 0.1685(3) 0.2294(7) 0.114(4) Uiso 0.48 1 d PDU G 3
B31X B 0.4955(7) 0.2167(4) 0.9298(8) 0.0835(19) Uiso 0.38 1 d PDU H 1
F32X F 0.5009(6) 0.2356(4) 0.9671(7) 0.083(2) Uiso 0.38 1 d PDU H 1
F33X F 0.5153(8) 0.2251(4) 0.8856(8) 0.083(2) Uiso 0.38 1 d PDU H 1
F34X F 0.5144(6) 0.1932(3) 0.9450(7) 0.084(2) Uiso 0.38 1 d PDU H 1
F35X F 0.4500(5) 0.2133(4) 0.9214(8) 0.085(2) Uiso 0.38 1 d PDU H 1
B31Y B 0.5112(11) 0.2217(6) 0.9328(12) 0.0835(19) Uiso 0.16 1 d PDU I 2
F32Y F 0.5187(14) 0.2393(7) 0.9719(14) 0.083(3) Uiso 0.16 1 d PDU I 2
F33Y F 0.5100(14) 0.2353(8) 0.8875(13) 0.083(2) Uiso 0.16 1 d PDU I 2
F34Y F 0.5455(12) 0.2034(7) 0.9314(15) 0.083(2) Uiso 0.16 1 d PDU I 2
F35Y F 0.4711(11) 0.2088(8) 0.9404(16) 0.084(2) Uiso 0.16 1 d PDU I 2
B31Z B 0.4821(6) 0.2130(4) 0.9245(7) 0.0837(19) Uiso 0.46 1 d PDU J 3
F32Z F 0.4462(5) 0.2025(3) 0.8982(6) 0.086(2) Uiso 0.46 1 d PDU J 3
F33Z F 0.4974(5) 0.1939(3) 0.9572(6) 0.083(2) Uiso 0.46 1 d PDU J 3
F34Z F 0.5151(6) 0.2198(4) 0.8906(6) 0.083(2) Uiso 0.46 1 d PDU J 3
F35Z F 0.4688(6) 0.2350(3) 0.9509(6) 0.083(2) Uiso 0.46 1 d PDU J 3
B41X B 0.7165(18) 0.1528(10) 0.4134(19) 0.103(4) Uiso 0.094(7) 1 d PDU K 1
F42X F 0.689(2) 0.1309(12) 0.406(3) 0.102(4) Uiso 0.094(7) 1 d PDU K 1
F43X F 0.7609(18) 0.1451(15) 0.409(3) 0.103(4) Uiso 0.094(7) 1 d PDU K 1
F44X F 0.707(3) 0.1717(13) 0.377(2) 0.102(4) Uiso 0.094(7) 1 d PDU K 1
F45X F 0.710(3) 0.1631(14) 0.461(2) 0.103(4) Uiso 0.094(7) 1 d PDU K 1
B41Y B 0.6792(7) 0.1462(4) 0.4010(8) 0.102(4) Uiso 0.406(7) 1 d PDU K 2
F42Y F 0.6755(6) 0.1339(4) 0.3555(6) 0.102(4) Uiso 0.406(7) 1 d PDU K 2
F43Y F 0.7229(5) 0.1464(4) 0.4166(7) 0.103(4) Uiso 0.406(7) 1 d PDU K 2
F44Y F 0.6645(6) 0.1717(3) 0.3970(7) 0.103(4) Uiso 0.406(7) 1 d PDU K 2
F45Y F 0.6552(6) 0.1327(4) 0.4371(7) 0.100(4) Uiso 0.406(7) 1 d PDU K 2
B51 B 0.9643(4) 0.0397(2) 0.7063(5) 0.103(2) Uiso 1 1 d DU L 2
F52X F 0.9900(7) 0.0307(4) 0.7475(7) 0.108(3) Uiso 0.44(2) 1 d PDU L 1
F53X F 0.9203(5) 0.0436(5) 0.7238(9) 0.106(3) Uiso 0.44(2) 1 d PDU L 1
F54X F 0.9639(9) 0.0206(3) 0.6689(6) 0.099(3) Uiso 0.44(2) 1 d PDU L 1
F55X F 0.9814(7) 0.0636(3) 0.6890(9) 0.100(3) Uiso 0.44(2) 1 d PDU L 1
F52Y F 0.9782(6) 0.0386(4) 0.7556(5) 0.107(3) Uiso 0.56(2) 1 d PDU L 2
F53Y F 0.9190(4) 0.0338(4) 0.7041(7) 0.108(3) Uiso 0.56(2) 1 d PDU L 2
F54Y F 0.9880(7) 0.0211(3) 0.6773(6) 0.097(3) Uiso 0.56(2) 1 d PDU L 2
F55Y F 0.9718(6) 0.0644(3) 0.6856(7) 0.100(3) Uiso 0.56(2) 1 d PDU L 2
B61 B 0.3533(4) 0.1539(2) 0.7796(5) 0.0860(18) Uiso 1 1 d DU . .
F62 F 0.3282(3) 0.15792(15) 0.7372(3) 0.0881(19) Uiso 1 1 d DU M .
F63X F 0.3269(4) 0.1560(4) 0.8227(4) 0.086(3) Uiso 0.526(19) 1 d PDU M 1
F64X F 0.3759(5) 0.1304(2) 0.7807(6) 0.085(2) Uiso 0.526(19) 1 d PDU M 1
F65X F 0.3852(5) 0.1748(3) 0.7834(6) 0.090(3) Uiso 0.526(19) 1 d PDU M 1
F63Y F 0.3264(5) 0.1415(4) 0.8166(5) 0.085(3) Uiso 0.474(19) 1 d PDU M 2
F64Y F 0.3871(5) 0.1359(3) 0.7675(6) 0.085(3) Uiso 0.474(19) 1 d PDU M 2
F65Y F 0.3721(6) 0.1760(3) 0.7997(7) 0.089(3) Uiso 0.474(19) 1 d PDU M 2
B71 B 0.5043(5) 0.1279(3) 0.3446(6) 0.122(2) Uiso 1 1 d DU . .
F72 F 0.4802(3) 0.14691(19) 0.3725(4) 0.126(3) Uiso 1 1 d DU . .
F73 F 0.5488(3) 0.12802(18) 0.3587(4) 0.112(2) Uiso 1 1 d DU . .
F74 F 0.5011(3) 0.13546(19) 0.2955(3) 0.119(2) Uiso 1 1 d DU . .
F75 F 0.4851(4) 0.1044(2) 0.3558(4) 0.136(3) Uiso 1 1 d DU . .
B81 B 0.1914(12) 0.0678(7) 0.8217(14) 0.128(9) Uiso 0.18 1 d PDU . .
F82 F 0.2356(12) 0.0763(9) 0.8217(19) 0.127(9) Uiso 0.18 1 d PDU . .
F83 F 0.1665(15) 0.0849(9) 0.8511(17) 0.126(9) Uiso 0.18 1 d PDU . .
F84 F 0.1751(16) 0.0677(10) 0.7728(14) 0.129(9) Uiso 0.18 1 d PDU . .
F85 F 0.1886(17) 0.0424(7) 0.8413(18) 0.128(9) Uiso 0.18 1 d PDU . .
B91 B 0.2375(8) 0.3033(4) 0.0478(8) 0.110(4) Uiso 0.37 1 d PDU . .
F92 F 0.1997(6) 0.2900(4) 0.0345(8) 0.108(4) Uiso 0.37 1 d PDU . .
F93 F 0.2386(7) 0.3068(4) 0.0988(6) 0.108(4) Uiso 0.37 1 d PDU . .
F94 F 0.2382(8) 0.3272(4) 0.0241(8) 0.111(4) Uiso 0.37 1 d PDU . .
F95 F 0.2741(6) 0.2889(4) 0.0327(8) 0.113(4) Uiso 0.37 1 d PDU . .
B101 B 0.2500 0.2500 0.3240(9) 0.170(5) Uiso 1 2 d SDU . .
F102 F 0.2500 0.2500 0.2714(6) 0.172(5) Uiso 1 2 d SDU N .
F103 F 0.2918(7) 0.2425(7) 0.3384(9) 0.171(5) Uiso 0.50 1 d PDU N 1
F104 F 0.2891(8) 0.2656(6) 0.3357(9) 0.170(5) Uiso 0.50 1 d PDU N 2
F105 F 0.2755(10) 0.2273(5) 0.3354(9) 0.170(5) Uiso 0.50 1 d PDU N 3
B111 B 0.6779(11) 0.0349(6) 0.0680(12) 0.122(8) Uiso 0.20 1 d PDU . .
F112 F 0.6335(10) 0.0322(9) 0.0804(16) 0.124(8) Uiso 0.20 1 d PDU . .
F113 F 0.7013(14) 0.0135(7) 0.0874(15) 0.121(8) Uiso 0.20 1 d PDU . .
F114 F 0.6947(14) 0.0578(7) 0.0890(15) 0.123(8) Uiso 0.20 1 d PDU . .
F115 F 0.6827(14) 0.0358(8) 0.0164(11) 0.122(8) Uiso 0.20 1 d PDU . .
B121 B 0.6460(10) 0.2505(6) 0.8550(10) 0.119(6) Uiso 0.25 1 d PDU . .
F122 F 0.6831(10) 0.2374(6) 0.8365(13) 0.122(7) Uiso 0.25 1 d PDU . .
F123 F 0.6502(12) 0.2771(5) 0.8453(12) 0.116(7) Uiso 0.25 1 d PDU . .
F124 F 0.6085(10) 0.2414(6) 0.8321(12) 0.119(7) Uiso 0.25 1 d PDU . .
F125 F 0.6434(12) 0.2463(7) 0.9060(9) 0.120(7) Uiso 0.25 1 d PDU . .

loop_
_atom_site_aniso_label
_atom_site_aniso_U_11
_atom_site_aniso_U_22
_atom_site_aniso_U_33
_atom_site_aniso_U_23
_atom_site_aniso_U_13
_atom_site_aniso_U_12
Co1 0.0712(12) 0.0752(11) 0.0536(10) 0.0090(8) -0.0145(8) -0.0035(9)
Co2 0.0459(9) 0.0789(11) 0.0407(8) 0.0014(7) -0.0010(6) -0.0206(7)
Co3 0.0354(8) 0.0638(10) 0.0517(9) 0.0094(7) -0.0046(6) -0.0076(6)
Co4 0.0646(11) 0.0951(13) 0.0431(9) 0.0209(8) -0.0124(7) -0.0307(9)
Co5 0.0372(9) 0.0540(9) 0.0981(13) -0.0222(8) 0.0042(8) 0.0024(7)
Co6 0.0394(9) 0.0932(12) 0.0500(9) -0.0105(8) -0.0044(7) 0.0149(8)
F1 0.054(4) 0.054(3) 0.043(3) 0.018(3) -0.009(3) -0.016(3)
F2 0.052(4) 0.108(5) 0.056(4) 0.025(4) -0.020(3) -0.033(4)
N111 0.057(6) 0.083(6) 0.073(6) 0.017(5) -0.008(5) -0.008(5)
C112 0.070(6) 0.088(6) 0.068(6) 0.026(5) -0.015(5) -0.008(5)
C113 0.076(7) 0.108(8) 0.096(8) 0.019(6) -0.015(7) 0.010(7)
C114 0.077(8) 0.099(8) 0.105(8) 0.010(7) -0.021(7) -0.001(7)
C115 0.068(7) 0.089(7) 0.104(8) 0.012(7) -0.013(6) 0.004(6)
C116 0.054(6) 0.086(7) 0.087(7) 0.014(6) -0.003(6) 0.001(6)
N121 0.078(6) 0.104(6) 0.045(5) 0.014(4) -0.022(4) -0.019(5)
N122 0.076(6) 0.081(6) 0.047(5) 0.010(4) -0.014(5) -0.015(5)
C123 0.074(6) 0.097(6) 0.051(6) 0.029(5) -0.014(5) -0.020(6)
C124 0.094(8) 0.108(7) 0.068(7) 0.034(6) -0.025(6) -0.034(7)
C125 0.090(8) 0.110(8) 0.057(6) 0.032(6) -0.028(6) -0.016(7)
C126 0.067(6) 0.094(7) 0.048(6) 0.008(5) -0.012(5) -0.019(6)
N131 0.088(6) 0.066(6) 0.053(5) 0.012(5) -0.019(5) 0.006(5)
C132 0.101(7) 0.073(6) 0.060(6) -0.003(5) -0.014(5) -0.005(6)
C133 0.130(9) 0.081(7) 0.061(6) 0.015(6) -0.017(7) -0.012(7)
C134 0.137(9) 0.068(7) 0.071(7) 0.021(6) -0.027(7) -0.019(7)
C135 0.110(9) 0.067(7) 0.082(7) 0.016(6) -0.039(6) -0.013(7)
C136 0.101(7) 0.063(6) 0.064(6) 0.018(5) -0.024(6) -0.004(6)
N141 0.068(5) 0.080(6) 0.061(5) 0.008(4) -0.001(4) 0.008(5)
N142 0.074(6) 0.076(6) 0.064(5) 0.005(5) -0.005(5) 0.006(5)
C143 0.088(6) 0.078(7) 0.071(6) -0.013(6) -0.005(6) -0.002(6)
C144 0.098(8) 0.098(8) 0.074(7) -0.024(6) 0.000(6) -0.001(7)
C145 0.086(8) 0.103(8) 0.069(7) -0.016(6) 0.005(6) -0.004(7)
C146 0.067(7) 0.082(6) 0.059(6) 0.009(5) -0.010(5) -0.004(6)
N151 0.061(5) 0.063(5) 0.071(6) 0.015(4) -0.014(4) -0.021(4)
C152 0.056(6) 0.071(5) 0.065(6) 0.003(5) -0.002(5) -0.023(5)
C153 0.072(7) 0.081(6) 0.092(8) 0.014(6) -0.014(6) -0.023(6)
C154 0.096(8) 0.078(7) 0.088(8) 0.028(6) -0.018(6) -0.012(6)
C155 0.096(8) 0.063(6) 0.103(8) 0.027(6) -0.029(7) -0.003(6)
C156 0.090(8) 0.069(6) 0.092(8) 0.021(6) -0.035(6) -0.031(6)
N161 0.037(4) 0.077(5) 0.054(5) -0.008(4) 0.004(4) -0.008(4)
N162 0.041(5) 0.086(6) 0.043(5) -0.002(4) 0.001(4) -0.011(4)
C163 0.046(5) 0.074(6) 0.059(6) -0.005(5) -0.003(4) -0.018(5)
C164 0.045(6) 0.073(6) 0.057(6) -0.017(5) -0.005(5) -0.020(5)
C165 0.032(5) 0.082(6) 0.058(6) -0.013(5) -0.008(4) -0.018(5)
C166 0.040(5) 0.069(5) 0.041(5) -0.011(5) 0.002(4) 0.001(5)
N171 0.043(4) 0.055(5) 0.047(4) 0.006(4) -0.001(4) -0.015(4)
C172 0.043(5) 0.046(5) 0.048(5) 0.008(4) 0.004(4) -0.003(4)
C173 0.047(5) 0.050(5) 0.053(5) 0.008(5) -0.001(4) -0.010(4)
C174 0.053(6) 0.045(5) 0.061(6) 0.002(5) -0.007(5) -0.009(5)
C175 0.061(6) 0.037(5) 0.044(5) 0.008(4) -0.006(4) -0.007(4)
C176 0.049(5) 0.064(6) 0.048(5) 0.015(5) 0.004(5) -0.012(5)
N181 0.039(4) 0.066(5) 0.052(4) -0.012(4) 0.003(4) 0.001(4)
N182 0.037(4) 0.057(5) 0.044(4) 0.011(4) 0.003(4) 0.004(4)
C183 0.042(5) 0.059(5) 0.049(5) 0.003(4) -0.001(4) 0.002(4)
C184 0.034(5) 0.086(7) 0.066(6) -0.005(6) 0.003(4) 0.002(5)
C185 0.041(5) 0.101(7) 0.067(6) -0.002(6) 0.001(5) -0.001(6)
C186 0.046(5) 0.060(5) 0.043(5) -0.015(4) 0.002(4) -0.009(4)
C191 0.049(5) 0.090(6) 0.036(5) -0.001(5) -0.005(4) -0.010(5)
C192 0.052(5) 0.085(6) 0.048(5) 0.005(5) -0.013(4) -0.004(5)
C193 0.041(5) 0.075(6) 0.054(6) -0.001(5) -0.010(5) -0.006(5)
C194 0.046(5) 0.068(5) 0.044(5) -0.006(4) -0.003(4) -0.002(4)
C195 0.041(5) 0.073(5) 0.041(5) -0.005(4) -0.011(4) -0.008(4)
C196 0.043(5) 0.090(6) 0.033(5) -0.004(5) -0.006(4) -0.018(5)
N211 0.075(6) 0.078(6) 0.069(6) 0.015(5) -0.012(5) 0.007(5)
C212 0.084(7) 0.092(6) 0.061(6) 0.006(5) 0.002(6) 0.002(5)
C213 0.080(7) 0.099(8) 0.071(7) 0.003(6) -0.001(6) 0.000(6)
C214 0.075(7) 0.103(8) 0.083(8) 0.028(7) 0.004(6) 0.003(6)
C215 0.082(7) 0.099(8) 0.081(7) 0.026(7) 0.006(6) 0.000(6)
C216 0.077(7) 0.082(7) 0.078(7) 0.020(6) -0.006(6) -0.013(6)
N221 0.076(5) 0.075(5) 0.033(4) 0.004(4) -0.003(4) 0.012(5)
N222 0.074(6) 0.079(6) 0.054(5) 0.016(5) -0.007(4) 0.004(5)
C223 0.078(6) 0.085(6) 0.055(6) 0.009(5) 0.005(5) 0.010(5)
C224 0.075(7) 0.094(7) 0.053(6) 0.006(6) 0.000(5) 0.015(6)
C225 0.084(7) 0.090(7) 0.043(6) 0.013(5) -0.002(5) 0.016(6)
C226 0.071(6) 0.074(6) 0.044(5) 0.011(5) -0.013(5) -0.007(5)
N231 0.085(7) 0.144(8) 0.049(6) -0.010(5) 0.000(5) -0.070(6)
C232 0.077(7) 0.156(8) 0.061(6) -0.029(6) 0.016(5) -0.066(6)
C233 0.094(8) 0.175(10) 0.080(8) -0.044(7) 0.029(6) -0.088(8)
C234 0.113(9) 0.185(11) 0.082(8) -0.031(8) 0.040(7) -0.099(8)
C235 0.136(10) 0.167(10) 0.077(8) -0.007(8) 0.032(7) -0.098(8)
C236 0.120(9) 0.150(9) 0.052(7) -0.009(7) 0.011(6) -0.079(8)
N241 0.037(4) 0.095(6) 0.071(5) -0.026(5) -0.008(4) 0.002(5)
N242 0.037(4) 0.103(6) 0.044(5) -0.034(5) 0.003(4) -0.014(5)
C243 0.051(6) 0.131(7) 0.062(6) -0.036(6) 0.011(5) -0.026(6)
C244 0.048(6) 0.127(8) 0.085(8) -0.033(7) 0.014(6) -0.010(6)
C245 0.047(6) 0.121(8) 0.082(7) -0.022(6) 0.004(5) 0.000(6)
C246 0.048(5) 0.081(7) 0.059(6) -0.016(5) -0.012(5) 0.004(5)
N251 0.033(4) 0.078(6) 0.076(6) -0.006(5) -0.006(4) -0.020(4)
C252 0.047(5) 0.070(6) 0.066(6) -0.008(5) 0.001(5) -0.009(5)
C253 0.067(7) 0.078(7) 0.108(8) -0.027(6) -0.011(6) -0.018(6)
C254 0.073(7) 0.097(8) 0.137(9) -0.024(8) -0.015(7) -0.026(7)
C255 0.063(7) 0.111(8) 0.134(9) -0.013(8) -0.018(7) -0.022(6)
C256 0.045(6) 0.109(8) 0.103(8) -0.004(7) -0.011(6) -0.015(6)
N261 0.036(4) 0.063(4) 0.035(4) 0.001(4) -0.005(3) 0.003(4)
N262 0.032(4) 0.065(5) 0.045(4) 0.001(4) 0.000(3) 0.001(4)
C263 0.042(5) 0.065(5) 0.049(5) 0.001(5) 0.001(4) -0.017(4)
C264 0.051(6) 0.073(6) 0.050(6) -0.009(5) 0.000(5) 0.000(5)
C265 0.045(5) 0.065(6) 0.039(5) -0.011(5) -0.002(4) 0.002(5)
C266 0.027(5) 0.068(6) 0.044(5) 0.003(4) 0.000(4) 0.003(4)
N271 0.045(5) 0.080(6) 0.093(6) 0.022(5) -0.017(5) -0.007(5)
C272 0.033(5) 0.081(6) 0.100(6) 0.011(6) -0.003(5) 0.010(5)
C273 0.060(7) 0.099(8) 0.132(9) 0.018(7) -0.011(7) 0.024(6)
C274 0.059(7) 0.129(9) 0.142(10) 0.035(8) -0.019(7) 0.031(7)
C275 0.060(7) 0.123(9) 0.143(9) 0.035(8) -0.024(8) 0.025(7)
C276 0.064(7) 0.094(8) 0.116(8) 0.030(7) -0.031(7) 0.007(6)
N281 0.039(4) 0.069(5) 0.049(4) 0.002(4) 0.014(4) -0.010(4)
N282 0.032(4) 0.068(5) 0.057(5) 0.011(4) 0.002(4) -0.008(4)
C283 0.029(5) 0.071(6) 0.077(6) 0.007(5) 0.005(5) -0.005(4)
C284 0.046(6) 0.066(6) 0.087(7) -0.006(5) 0.023(5) -0.005(5)
C285 0.046(6) 0.059(6) 0.072(6) -0.005(5) 0.018(5) -0.004(5)
C286 0.044(5) 0.063(6) 0.041(5) 0.019(4) 0.008(4) -0.015(4)
C291 0.056(5) 0.055(5) 0.040(5) 0.010(4) -0.001(4) -0.009(4)
C292 0.045(5) 0.057(5) 0.048(5) -0.008(4) -0.012(4) 0.007(4)
C293 0.037(5) 0.053(5) 0.047(5) -0.006(4) -0.005(4) 0.001(4)
C294 0.036(5) 0.056(5) 0.045(5) 0.001(4) -0.007(4) -0.005(4)
C295 0.044(5) 0.054(5) 0.040(4) 0.008(4) 0.002(4) -0.011(4)
C296 0.054(5) 0.059(6) 0.037(5) 0.010(4) 0.008(4) -0.001(5)
N311 0.029(5) 0.075(6) 0.122(7) -0.036(5) 0.004(5) -0.002(4)
C312 0.032(5) 0.092(7) 0.135(8) -0.033(6) -0.008(6) 0.006(5)
C313 0.042(6) 0.105(8) 0.148(10) -0.033(8) -0.005(6) 0.017(6)
C314 0.049(7) 0.103(8) 0.144(10) -0.022(8) -0.009(7) 0.020(6)
C315 0.053(7) 0.087(8) 0.119(9) -0.022(7) 0.013(6) 0.014(6)
C316 0.051(6) 0.087(7) 0.112(8) -0.022(7) 0.014(6) 0.017(6)
N321 0.035(4) 0.068(5) 0.124(7) -0.040(5) -0.004(5) -0.014(4)
N322 0.027(4) 0.060(5) 0.127(7) -0.034(5) 0.002(5) -0.008(4)
C323 0.033(5) 0.088(6) 0.139(8) -0.042(6) -0.010(6) -0.005(5)
C324 0.034(6) 0.100(8) 0.142(9) -0.047(7) -0.009(6) -0.013(5)
C325 0.035(6) 0.080(7) 0.134(9) -0.048(7) -0.011(6) -0.018(5)
C326 0.037(5) 0.048(6) 0.114(8) -0.039(5) 0.008(5) -0.009(4)
N331 0.062(6) 0.058(5) 0.086(6) -0.031(5) 0.005(5) 0.002(4)
C332 0.055(6) 0.060(6) 0.097(6) -0.038(5) -0.002(5) -0.008(5)
C333 0.064(7) 0.083(7) 0.108(8) -0.040(7) 0.009(6) -0.020(6)
C334 0.075(7) 0.086(8) 0.107(8) -0.046(7) 0.009(7) -0.007(6)
C335 0.081(8) 0.061(7) 0.105(8) -0.044(6) 0.015(6) 0.003(5)
C336 0.078(7) 0.063(6) 0.093(7) -0.040(6) 0.009(6) 0.001(5)
N341 0.038(4) 0.058(5) 0.088(5) -0.027(4) 0.001(4) 0.001(4)
N342 0.034(4) 0.057(5) 0.086(6) -0.026(4) 0.001(4) -0.006(4)
C343 0.043(5) 0.051(5) 0.087(6) -0.023(5) 0.007(5) -0.006(4)
C344 0.053(6) 0.055(6) 0.097(7) -0.028(5) 0.021(6) -0.009(5)
C345 0.048(6) 0.066(6) 0.089(7) -0.024(5) 0.004(5) -0.014(5)
C346 0.028(5) 0.053(5) 0.083(7) -0.018(5) -0.006(5) -0.003(4)
N351 0.040(5) 0.095(6) 0.056(5) 0.007(4) 0.009(4) 0.013(5)
C352 0.038(5) 0.100(7) 0.072(6) -0.001(5) 0.007(5) 0.012(5)
C353 0.048(6) 0.100(7) 0.074(7) 0.013(6) 0.015(5) 0.019(6)
C354 0.041(6) 0.108(8) 0.083(7) 0.019(6) 0.015(5) 0.019(6)
C355 0.045(6) 0.110(8) 0.067(6) 0.032(6) 0.013(5) 0.013(6)
C356 0.049(6) 0.116(8) 0.055(6) 0.018(6) 0.005(5) 0.015(6)
N361 0.042(4) 0.069(5) 0.056(5) -0.018(4) -0.003(4) 0.012(4)
N362 0.032(4) 0.090(6) 0.064(5) -0.010(5) -0.004(4) 0.015(4)
C363 0.038(5) 0.081(6) 0.068(6) -0.004(5) 0.001(4) 0.009(5)
C364 0.054(6) 0.076(7) 0.067(6) -0.017(5) 0.008(5) 0.015(5)
C365 0.056(6) 0.066(6) 0.071(7) -0.015(5) -0.003(5) 0.009(5)
C366 0.040(5) 0.071(6) 0.053(6) -0.006(5) -0.008(4) 0.018(5)
C391 0.036(5) 0.052(5) 0.081(6) -0.032(5) 0.007(5) -0.001(4)
C392 0.030(4) 0.052(5) 0.077(6) -0.024(4) -0.003(4) -0.004(4)
C393 0.042(5) 0.051(5) 0.065(6) -0.026(5) -0.007(4) -0.006(4)
C394 0.037(5) 0.057(5) 0.052(5) -0.018(4) 0.001(4) 0.010(4)
C395 0.047(5) 0.063(5) 0.067(5) 0.000(4) 0.014(4) 0.015(4)
C396 0.045(5) 0.048(5) 0.077(7) -0.010(5) 0.008(5) -0.001(4)
N411 0.052(5) 0.076(6) 0.136(8) -0.018(6) 0.021(6) -0.008(5)
C412 0.066(6) 0.070(7) 0.126(8) -0.022(6) 0.016(6) -0.010(5)
C413 0.088(8) 0.077(8) 0.152(10) -0.010(7) 0.022(8) -0.026(7)
C414 0.098(8) 0.098(9) 0.177(12) 0.005(8) 0.030(9) -0.025(8)
C415 0.078(8) 0.120(10) 0.184(12) 0.007(9) 0.030(8) -0.007(7)
C416 0.063(7) 0.097(8) 0.170(11) 0.000(8) 0.025(7) -0.005(6)
N421 0.052(5) 0.068(5) 0.082(6) -0.031(4) -0.005(4) 0.011(4)
N422 0.055(5) 0.063(5) 0.086(6) -0.026(5) -0.004(5) 0.013(4)
C423 0.068(6) 0.065(6) 0.100(7) -0.028(5) 0.009(6) 0.003(5)
C424 0.086(7) 0.063(7) 0.101(8) -0.019(6) 0.006(6) 0.008(6)
C425 0.081(7) 0.070(7) 0.092(8) -0.025(6) -0.001(6) 0.020(6)
C426 0.053(6) 0.084(7) 0.068(6) -0.031(5) -0.015(5) 0.011(5)
N431 0.035(4) 0.082(5) 0.056(5) -0.009(5) -0.002(4) 0.002(4)
C432 0.053(5) 0.092(6) 0.054(6) -0.015(5) -0.007(5) 0.007(5)
C433 0.053(6) 0.093(7) 0.074(7) -0.003(6) -0.018(5) -0.007(5)
C434 0.050(6) 0.098(7) 0.069(7) 0.002(6) -0.015(5) -0.005(6)
C435 0.044(6) 0.101(7) 0.063(6) -0.004(6) -0.015(5) -0.008(6)
C436 0.039(5) 0.096(7) 0.063(6) -0.009(6) 0.002(5) -0.003(5)
N441 0.053(5) 0.109(6) 0.045(5) -0.025(5) -0.018(4) 0.025(5)
N442 0.051(5) 0.098(6) 0.055(5) -0.028(5) -0.013(4) 0.022(5)
C443 0.063(6) 0.096(6) 0.048(5) -0.025(5) -0.018(5) 0.019(5)
C444 0.079(7) 0.094(7) 0.050(6) -0.011(6) -0.020(5) 0.021(6)
C445 0.079(7) 0.098(7) 0.041(6) -0.016(6) -0.012(5) 0.033(6)
C446 0.051(6) 0.111(8) 0.057(6) -0.025(6) -0.017(5) 0.026(6)
N451 0.121(8) 0.078(7) 0.067(6) 0.022(5) -0.032(6) -0.026(6)
C452 0.121(8) 0.073(6) 0.069(6) 0.019(5) -0.031(6) -0.020(6)
C453 0.116(9) 0.064(7) 0.085(8) 0.018(6) -0.018(7) -0.018(6)
C454 0.135(10) 0.073(8) 0.118(9) 0.005(7) -0.004(9) -0.010(7)
C455 0.143(10) 0.069(7) 0.122(9) 0.011(7) -0.003(9) 0.000(7)
C456 0.138(10) 0.076(8) 0.103(9) 0.016(7) -0.014(8) -0.005(7)
N471 0.056(5) 0.104(6) 0.032(4) 0.015(5) -0.005(4) -0.026(5)
C472 0.053(5) 0.107(6) 0.022(4) -0.006(5) 0.013(4) -0.022(5)
C473 0.046(6) 0.127(8) 0.036(5) -0.016(6) 0.007(4) -0.018(6)
C474 0.052(6) 0.125(8) 0.053(6) -0.003(6) 0.006(5) -0.027(6)
C475 0.065(7) 0.113(8) 0.047(6) 0.014(6) 0.004(5) -0.031(6)
C476 0.067(6) 0.098(7) 0.046(6) 0.015(6) 0.002(5) -0.029(6)
N481 0.062(5) 0.099(6) 0.057(5) -0.022(5) 0.005(4) -0.017(5)
N482 0.067(5) 0.099(6) 0.047(5) -0.018(5) 0.005(4) -0.026(5)
C483 0.055(5) 0.095(6) 0.046(5) -0.017(5) 0.020(5) -0.024(5)
C484 0.073(7) 0.096(7) 0.045(6) -0.015(6) 0.003(5) -0.018(6)
C485 0.087(7) 0.095(8) 0.052(6) -0.009(6) -0.005(6) -0.008(6)
C486 0.051(6) 0.111(8) 0.070(6) -0.034(6) 0.015(5) -0.029(6)
N461 0.106(7) 0.093(6) 0.053(5) 0.007(5) -0.011(5) -0.035(5)
N462 0.111(7) 0.061(5) 0.062(5) 0.000(5) -0.019(5) -0.027(5)
C463 0.108(7) 0.057(6) 0.055(5) 0.014(5) -0.032(5) -0.026(5)
C464 0.125(9) 0.078(7) 0.068(6) 0.021(6) -0.022(7) -0.026(6)
C465 0.140(9) 0.078(7) 0.039(5) 0.016(5) -0.001(6) -0.031(6)
C466 0.066(6) 0.100(7) 0.032(5) -0.008(5) -0.003(5) -0.026(5)
C491 0.045(5) 0.091(7) 0.068(6) -0.037(5) -0.008(5) 0.006(5)
C492 0.051(6) 0.109(7) 0.065(6) -0.037(5) -0.005(5) 0.007(5)
C493 0.064(7) 0.120(8) 0.057(6) -0.026(6) 0.004(5) -0.026(6)
C494 0.059(6) 0.113(7) 0.051(5) -0.018(5) 0.008(5) -0.033(5)
C495 0.054(6) 0.109(7) 0.067(6) -0.031(5) 0.020(5) -0.030(5)
C496 0.049(6) 0.106(7) 0.065(6) -0.038(6) 0.002(5) -0.005(5)

loop_
_atom_type_symbol
_atom_type_description
_atom_type_scat_dispersion_real
_atom_type_scat_dispersion_imag
_atom_type_scat_source
C C 0.0033 0.0016 'International Tables Vol C Tables 4.2.6.8 and 6.1.1.4'
H H 0.0000 0.0000 'International Tables Vol C Tables 4.2.6.8 and 6.1.1.4'
B B 0.0013 0.0007 'International Tables Vol C Tables 4.2.6.8 and 6.1.1.4'
N N 0.0061 0.0033 'International Tables Vol C Tables 4.2.6.8 and 6.1.1.4'
F F 0.0171 0.0103 'International Tables Vol C Tables 4.2.6.8 and 6.1.1.4'
Co Co 0.3494 0.9721 'International Tables Vol C Tables 4.2.6.8 and 6.1.1.4'

loop_
_geom_angle_atom_site_label_1
_geom_angle_atom_site_label_2
_geom_angle_atom_site_label_3
_geom_angle
_geom_angle_site_symmetry_1
_geom_angle_site_symmetry_3
_geom_angle_publ_flag
N122 Co1 N131 164.3(4) . . ?
N122 Co1 N211 94.8(4) . . ?
N131 Co1 N211 99.7(4) . . ?
N122 Co1 N111 75.8(4) . . ?
N131 Co1 N111 97.8(4) . . ?
N211 Co1 N111 91.2(4) . . ?
N122 Co1 N142 90.0(4) . . ?
N131 Co1 N142 75.3(4) . . ?
N211 Co1 N142 174.8(4) . . ?
N111 Co1 N142 88.2(4) . . ?
N122 Co1 N222 101.6(4) . . ?
N131 Co1 N222 87.8(4) . . ?
N211 Co1 N222 75.7(4) . . ?
N111 Co1 N222 166.4(4) . . ?
N142 Co1 N222 105.2(4) . . ?
N162 Co2 N171 165.0(3) . . ?
N162 Co2 N242 100.3(4) . . ?
N171 Co2 N242 89.8(3) . . ?
N162 Co2 N231 92.8(3) . . ?
N171 Co2 N231 100.4(3) . . ?
N242 Co2 N231 76.9(4) . . ?
N162 Co2 N151 77.0(4) . . ?
N171 Co2 N151 96.0(4) . . ?
N242 Co2 N151 164.9(4) . . ?
N231 Co2 N151 88.3(4) . . ?
N162 Co2 N182 90.2(3) . . ?
N171 Co2 N182 76.3(3) . . ?
N242 Co2 N182 105.2(4) . . ?
N231 Co2 N182 175.9(4) . . ?
N151 Co2 N182 89.6(4) . . ?
F2 Co3 F1 77.7(2) . . ?
F2 Co3 N262 103.8(3) . . ?
F1 Co3 N262 94.2(3) . . ?
F2 Co3 N271 89.9(3) . . ?
F1 Co3 N271 94.5(3) . . ?
N262 Co3 N271 165.1(3) . . ?
F2 Co3 N251 88.0(3) . . ?
F1 Co3 N251 159.3(3) . . ?
N262 Co3 N251 74.6(4) . . ?
N271 Co3 N251 100.5(3) . . ?
F2 Co3 N282 161.2(3) . . ?
F1 Co3 N282 91.7(3) . . ?
N262 Co3 N282 92.2(3) . . ?
N271 Co3 N282 75.4(3) . . ?
N251 Co3 N282 105.8(4) . . ?
F1 Co4 F2 78.3(2) . . ?
F1 Co4 N482 102.4(3) . . ?
F2 Co4 N482 91.6(4) . . ?
F1 Co4 N462 160.8(4) . . ?
F2 Co4 N462 95.9(3) . . ?
N482 Co4 N462 96.0(4) . . ?
F1 Co4 N471 88.8(3) . . ?
F2 Co4 N471 158.8(3) . . ?
N482 Co4 N471 74.6(4) . . ?
N462 Co4 N471 101.4(4) . . ?
F1 Co4 N451 85.3(4) . . ?
F2 Co4 N451 91.8(4) . . ?
N482 Co4 N451 172.0(4) . . ?
N462 Co4 N451 76.5(5) . . ?
N471 Co4 N451 104.0(5) . . ?
N422 Co5 N322 104.3(4) . . ?
N422 Co5 N331 85.1(4) . . ?
N322 Co5 N331 163.9(5) . . ?
N422 Co5 N342 101.1(4) . . ?
N322 Co5 N342 88.2(4) . . ?
N331 Co5 N342 77.0(4) . . ?
N422 Co5 N411 76.4(4) . . ?
N322 Co5 N411 96.2(4) . . ?
N331 Co5 N411 98.8(4) . . ?
N342 Co5 N411 175.3(4) . . ?
N422 Co5 N311 167.9(4) . . ?
N322 Co5 N311 76.2(4) . . ?
N331 Co5 N311 97.5(4) . . ?
N342 Co5 N311 91.1(4) . . ?
N411 Co5 N311 91.5(4) . . ?
N362 Co6 N8Y 93.3(4) . . ?
N362 Co6 N8X 85.9(7) . . ?
N8Y Co6 N8X 11.1(9) . . ?
N362 Co6 N351 77.4(4) . . ?
N8Y Co6 N351 91.9(5) . . ?
N8X Co6 N351 82.2(8) . . ?
N362 Co6 N431 92.7(4) . . ?
N8Y Co6 N431 173.5(4) . . ?
N8X Co6 N431 174.0(8) . . ?
N351 Co6 N431 91.8(4) . . ?
N362 Co6 N1Y 171.3(4) . . ?
N8Y Co6 N1Y 78.5(4) . . ?
N8X Co6 N1Y 85.6(6) . . ?
N351 Co6 N1Y 99.7(4) . . ?
N431 Co6 N1Y 95.6(4) . . ?
N362 Co6 N1X 156.4(7) . . ?
N8Y Co6 N1X 68.1(6) . . ?
N8X Co6 N1X 73.4(7) . . ?
N351 Co6 N1X 88.3(7) . . ?
N431 Co6 N1X 106.7(6) . . ?
N1Y Co6 N1X 15.5(6) . . ?
N362 Co6 N442 106.0(4) . . ?
N8Y Co6 N442 98.7(5) . . ?
N8X Co6 N442 108.8(8) . . ?
N351 Co6 N442 168.5(4) . . ?
N431 Co6 N442 77.2(4) . . ?
N1Y Co6 N442 78.5(4) . . ?
N1X Co6 N442 91.7(7) . . ?
Co4 F1 Co3 100.3(2) . . ?
Co4 F2 Co3 100.2(3) . . ?
C112 N111 C116 118.1(12) . . ?
C112 N111 Co1 115.8(10) . . ?
C116 N111 Co1 126.1(9) . . ?
N111 C112 C113 127.3(15) . . ?
N111 C112 C123 114.4(12) . . ?
C113 C112 C123 117.9(13) . . ?
C112 C113 C114 112.5(14) . . ?
C112 C113 H113 123.8 . . ?
C114 C113 H113 123.8 . . ?
C115 C114 C113 118.7(15) . . ?
C115 C114 H114 120.7 . . ?
C113 C114 H114 120.7 . . ?
C114 C115 C116 124.2(17) . . ?
C114 C115 H115 117.9 . . ?
C116 C115 H115 117.9 . . ?
C115 C116 N111 119.0(14) . . ?
C115 C116 H116 120.5 . . ?
N111 C116 H116 120.5 . . ?
N122 N121 C125 106.8(12) . . ?
N122 N121 C126 122.9(9) . . ?
C125 N121 C126 129.8(12) . . ?
C123 N122 N121 110.8(10) . . ?
C123 N122 Co1 114.1(9) . . ?
N121 N122 Co1 135.1(8) . . ?
N122 C123 C124 107.1(13) . . ?
N122 C123 C112 118.2(11) . . ?
C124 C123 C112 132.7(13) . . ?
C125 C124 C123 105.6(13) . . ?
C125 C124 H124 127.2 . . ?
C123 C124 H124 127.2 . . ?
C124 C125 N121 109.5(14) . . ?
C124 C125 H125 125.3 . . ?
N121 C125 H125 125.3 . . ?
N121 C126 C191 120.8(12) . . ?
N121 C126 H12A 107.1 . . ?
C191 C126 H12A 107.1 . . ?
N121 C126 H12B 107.1 . . ?
C191 C126 H12B 107.1 . . ?
H12A C126 H12B 106.8 . . ?
C132 N131 C136 119.0(12) . . ?
C132 N131 Co1 116.2(9) . . ?
C136 N131 Co1 124.1(10) . . ?
N131 C132 C133 121.1(14) . . ?
N131 C132 C143 117.6(12) . . ?
C133 C132 C143 121.3(15) . . ?
C132 C133 C134 118.3(16) . . ?
C132 C133 H133 120.8 . . ?
C134 C133 H133 120.8 . . ?
C135 C134 C133 117.8(14) . . ?
C135 C134 H134 121.1 . . ?
C133 C134 H134 121.1 . . ?
C136 C135 C134 119.3(16) . . ?
C136 C135 H135 120.3 . . ?
C134 C135 H135 120.3 . . ?
N131 C136 C135 124.2(15) . . ?
N131 C136 H136 117.9 . . ?
C135 C136 H136 117.9 . . ?
C145 N141 N142 110.5(11) . . ?
C145 N141 C146 124.3(12) . . ?
N142 N141 C146 124.3(11) . . ?
C143 N142 N141 102.7(11) . . ?
C143 N142 Co1 115.9(10) . . ?
N141 N142 Co1 137.3(8) . . ?
N142 C143 C144 112.2(13) . . ?
N142 C143 C132 112.8(13) . . ?
C144 C143 C132 135.1(13) . . ?
C145 C144 C143 104.8(14) . . ?
C145 C144 H144 127.6 . . ?
C143 C144 H144 127.6 . . ?
C144 C145 N141 109.8(15) . . ?
C144 C145 H145 125.1 . . ?
N141 C145 H145 125.1 . . ?
N141 C146 C192 115.1(10) . . ?
N141 C146 H14A 108.5 . . ?
C192 C146 H14A 108.5 . . ?
N141 C146 H14B 108.5 . . ?
C192 C146 H14B 108.5 . . ?
H14A C146 H14B 107.5 . . ?
C156 N151 C152 122.5(11) . . ?
C156 N151 Co2 124.4(9) . . ?
C152 N151 Co2 113.1(8) . . ?
N151 C152 C153 120.1(12) . . ?
N151 C152 C163 116.4(11) . . ?
C153 C152 C163 123.6(11) . . ?
C152 C153 C154 118.5(13) . . ?
C152 C153 H153 120.7 . . ?
C154 C153 H153 120.7 . . ?
C155 C154 C153 119.2(14) . . ?
C155 C154 H154 120.4 . . ?
C153 C154 H154 120.4 . . ?
C154 C155 C156 118.9(13) . . ?
C154 C155 H155 120.6 . . ?
C156 C155 H155 120.6 . . ?
N151 C156 C155 120.8(12) . . ?
N151 C156 H156 119.6 . . ?
C155 C156 H156 119.6 . . ?
C166 N161 C165 129.5(10) . . ?
C166 N161 N162 123.4(9) . . ?
C165 N161 N162 106.7(9) . . ?
C163 N162 N161 109.1(9) . . ?
C163 N162 Co2 114.8(8) . . ?
N161 N162 Co2 135.2(7) . . ?
N162 C163 C152 118.4(10) . . ?
N162 C163 C164 108.1(11) . . ?
C152 C163 C164 132.8(12) . . ?
C165 C164 C163 107.6(10) . . ?
C165 C164 H164 126.2 . . ?
C163 C164 H164 126.2 . . ?
C164 C165 N161 108.5(10) . . ?
C164 C165 H165 125.8 . . ?
N161 C165 H165 125.8 . . ?
N161 C166 C194 117.3(9) . . ?
N161 C166 H16A 108.0 . . ?
C194 C166 H16A 108.0 . . ?
N161 C166 H16B 108.0 . . ?
C194 C166 H16B 108.0 . . ?
H16A C166 H16B 107.2 . . ?
C172 N171 C176 117.0(9) . . ?
C172 N171 Co2 117.7(7) . . ?
C176 N171 Co2 125.3(7) . . ?
N171 C172 C173 122.9(10) . . ?
N171 C172 C183 113.5(9) . . ?
C173 C172 C183 123.6(9) . . ?
C172 C173 C174 120.7(10) . . ?
C172 C173 H173 119.6 . . ?
C174 C173 H173 119.6 . . ?
C173 C174 C175 115.3(10) . . ?
C173 C174 H174 122.3 . . ?
C175 C174 H174 122.3 . . ?
C176 C175 C174 121.4(10) . . ?
C176 C175 H175 119.3 . . ?
C174 C175 H175 119.3 . . ?
C175 C176 N171 122.6(10) . . ?
C175 C176 H176 118.7 . . ?
N171 C176 H176 118.7 . . ?
N182 N181 C185 112.1(9) . . ?
N182 N181 C186 122.0(8) . . ?
C185 N181 C186 125.5(9) . . ?
N181 N182 C183 105.4(8) . . ?
N181 N182 Co2 139.7(7) . . ?
C183 N182 Co2 112.0(7) . . ?
N182 C183 C184 112.2(10) . . ?
N182 C183 C172 118.9(9) . . ?
C184 C183 C172 128.9(10) . . ?
C183 C184 C185 103.6(10) . . ?
C183 C184 H184 128.2 . . ?
C185 C184 H184 128.2 . . ?
N181 C185 C184 106.6(11) . . ?
N181 C185 H185 126.7 . . ?
C184 C185 H185 126.7 . . ?
N181 C186 C195 111.3(8) . . ?
N181 C186 H18A 109.4 . . ?
C195 C186 H18A 109.4 . . ?
N181 C186 H18B 109.4 . . ?
C195 C186 H18B 109.4 . . ?
H18A C186 H18B 108.0 . . ?
C196 C191 C192 118.5(10) . . ?
C196 C191 C126 114.6(11) . . ?
C192 C191 C126 126.9(12) . . ?
C193 C192 C191 116.6(11) . . ?
C193 C192 C146 113.6(11) . . ?
C191 C192 C146 129.0(11) . . ?
C192 C193 C194 124.8(11) . . ?
C192 C193 H193 117.6 . . ?
C194 C193 H193 117.6 . . ?
C195 C194 C193 119.3(10) . . ?
C195 C194 C166 127.5(10) . . ?
C193 C194 C166 113.2(9) . . ?
C194 C195 C196 118.2(11) . . ?
C194 C195 C186 129.9(10) . . ?
C196 C195 C186 111.8(10) . . ?
C195 C196 C191 122.5(11) . . ?
C195 C196 H196 118.7 . . ?
C191 C196 H196 118.7 . . ?
C212 N211 C216 121.2(12) . . ?
C212 N211 Co1 114.7(9) . . ?
C216 N211 Co1 124.1(9) . . ?
N211 C212 C223 117.2(13) . . ?
N211 C212 C213 120.2(13) . . ?
C223 C212 C213 122.6(14) . . ?
C214 C213 C212 116.9(15) . . ?
C214 C213 H213 121.5 . . ?
C212 C213 H213 121.5 . . ?
C213 C214 C215 122.8(15) . . ?
C213 C214 H214 118.6 . . ?
C215 C214 H214 118.6 . . ?
C214 C215 C216 122.4(15) . . ?
C214 C215 H215 118.8 . . ?
C216 C215 H215 118.8 . . ?
C215 C216 N211 116.1(14) . . ?
C215 C216 H216 122.0 . . ?
N211 C216 H216 122.0 . . ?
C225 N221 N222 110.9(11) . . ?
C225 N221 C226 129.9(11) . . ?
N222 N221 C226 118.9(10) . . ?
C223 N222 N221 106.1(10) . . ?
C223 N222 Co1 114.2(8) . . ?
N221 N222 Co1 139.6(8) . . ?
C224 C223 N222 109.9(12) . . ?
C224 C223 C212 132.1(14) . . ?
N222 C223 C212 117.9(12) . . ?
C223 C224 C225 104.9(12) . . ?
C223 C224 H224 127.6 . . ?
C225 C224 H224 127.6 . . ?
N221 C225 C224 108.3(12) . . ?
N221 C225 H225 125.9 . . ?
C224 C225 H225 125.9 . . ?
N221 C226 C291 115.9(10) . . ?
N221 C226 H22A 108.3 . . ?
C291 C226 H22A 108.3 . . ?
N221 C226 H22B 108.3 . . ?
C291 C226 H22B 108.3 . . ?
H22A C226 H22B 107.4 . . ?
C232 N231 C236 120.0 . . ?
C232 N231 Co2 113.4(5) . . ?
C236 N231 Co2 125.8(5) . . ?
C243 C232 N231 113.5(9) . . ?
C243 C232 C233 126.4(9) . . ?
N231 C232 C233 120.0 . . ?
C234 C233 C232 120.0 . . ?
C234 C233 H233 120.0 . . ?
C232 C233 H233 120.0 . . ?
C233 C234 C235 120.0 . . ?
C233 C234 H234 120.0 . . ?
C235 C234 H234 120.0 . . ?
C236 C235 C234 120.0 . . ?
C236 C235 H235 120.0 . . ?
C234 C235 H235 120.0 . . ?
C235 C236 N231 120.0 . . ?
C235 C236 H236 120.0 . . ?
N231 C236 H236 120.0 . . ?
C245 N241 N242 111.1(12) . . ?
C245 N241 C246 130.3(13) . . ?
N242 N241 C246 118.5(10) . . ?
N241 N242 C243 109.0(11) . . ?
N241 N242 Co2 141.3(7) . . ?
C243 N242 Co2 109.7(10) . . ?
C232 C243 N242 125.0(13) . . ?
C232 C243 C244 132.7(12) . . ?
N242 C243 C244 102.3(13) . . ?
C245 C244 C243 108.5(13) . . ?
C245 C244 H244 125.7 . . ?
C243 C244 H244 125.7 . . ?
N241 C245 C244 109.0(16) . . ?
N241 C245 H245 125.5 . . ?
C244 C245 H245 125.5 . . ?
N241 C246 C292 114.2(10) . . ?
N241 C246 H24A 108.7 . . ?
C292 C246 H24A 108.7 . . ?
N241 C246 H24B 108.7 . . ?
C292 C246 H24B 108.7 . . ?
H24A C246 H24B 107.6 . . ?
C252 N251 C256 119.5(11) . . ?
C252 N251 Co3 115.8(7) . . ?
C256 N251 Co3 124.1(10) . . ?
N251 C252 C253 125.4(11) . . ?
N251 C252 C263 114.5(10) . . ?
C253 C252 C263 119.7(12) . . ?
C254 C253 C252 113.4(14) . . ?
C254 C253 H253 123.3 . . ?
C252 C253 H253 123.3 . . ?
C255 C254 C253 122.6(15) . . ?
C255 C254 H254 118.7 . . ?
C253 C254 H254 118.7 . . ?
C254 C255 C256 120.3(14) . . ?
C254 C255 H255 119.9 . . ?
C256 C255 H255 119.9 . . ?
N251 C256 C255 118.6(14) . . ?
N251 C256 H256 120.7 . . ?
C255 C256 H256 120.7 . . ?
N262 N261 C265 109.2(8) . . ?
N262 N261 C266 119.6(8) . . ?
C265 N261 C266 130.5(8) . . ?
C263 N262 N261 105.8(9) . . ?
C263 N262 Co3 118.0(7) . . ?
N261 N262 Co3 136.2(7) . . ?
N262 C263 C264 112.1(10) . . ?
N262 C263 C252 116.0(10) . . ?
C264 C263 C252 131.9(11) . . ?
C265 C264 C263 105.0(11) . . ?
C265 C264 H264 127.5 . . ?
C263 C264 H264 127.5 . . ?
C264 C265 N261 107.9(10) . . ?
C264 C265 H265 126.1 . . ?
N261 C265 H265 126.1 . . ?
N261 C266 C294 117.1(9) . . ?
N261 C266 H26A 108.0 . . ?
C294 C266 H26A 108.0 . . ?
N261 C266 H26B 108.0 . . ?
C294 C266 H26B 108.0 . . ?
H26A C266 H26B 107.3 . . ?
C272 N271 C276 120.0 . . ?
C272 N271 Co3 116.3(4) . . ?
C276 N271 Co3 122.8(4) . . ?
C273 C272 N271 120.0 . . ?
C273 C272 C283 128.9(7) . . ?
N271 C272 C283 111.1(7) . . ?
C272 C273 C274 120.0 . . ?
C272 C273 H273 120.0 . . ?
C274 C273 H273 120.0 . . ?
C273 C274 C275 120.0 . . ?
C273 C274 H274 120.0 . . ?
C275 C274 H274 120.0 . . ?
C274 C275 C276 120.0 . . ?
C274 C275 H275 120.0 . . ?
C276 C275 H275 120.0 . . ?
C275 C276 N271 120.0 . . ?
C275 C276 H276 120.0 . . ?
N271 C276 H276 120.0 . . ?
N282 N281 C285 110.0(10) . . ?
N282 N281 C286 123.7(9) . . ?
C285 N281 C286 126.1(10) . . ?
C283 N282 N281 106.6(10) . . ?
C283 N282 Co3 112.6(8) . . ?
N281 N282 Co3 139.8(7) . . ?
N282 C283 C284 110.3(11) . . ?
N282 C283 C272 122.6(11) . . ?
C284 C283 C272 127.1(11) . . ?
C285 C284 C283 105.5(11) . . ?
C285 C284 H284 127.3 . . ?
C283 C284 H284 127.3 . . ?
C284 C285 N281 107.6(12) . . ?
C284 C285 H285 126.2 . . ?
N281 C285 H285 126.2 . . ?
C295 C286 N281 113.1(9) . . ?
C295 C286 H28A 109.0 . . ?
N281 C286 H28A 109.0 . . ?
C295 C286 H28B 109.0 . . ?
N281 C286 H28B 109.0 . . ?
H28A C286 H28B 107.8 . . ?
C296 C291 C292 116.4(9) . . ?
C296 C291 C226 125.5(10) . . ?
C292 C291 C226 118.1(10) . . ?
C293 C292 C291 119.9(10) . . ?
C293 C292 C246 122.8(10) . . ?
C291 C292 C246 117.2(9) . . ?
C292 C293 C294 124.3(10) . . ?
C292 C293 H293 117.8 . . ?
C294 C293 H293 117.8 . . ?
C295 C294 C293 115.1(9) . . ?
C295 C294 C266 127.1(9) . . ?
C293 C294 C266 117.8(9) . . ?
C296 C295 C294 120.0(9) . . ?
C296 C295 C286 118.7(9) . . ?
C294 C295 C286 121.3(9) . . ?
C295 C296 C291 124.2(9) . . ?
C295 C296 H296 117.9 . . ?
C291 C296 H296 117.9 . . ?
C312 N311 C316 120.8(12) . . ?
C312 N311 Co5 113.7(8) . . ?
C316 N311 Co5 125.5(9) . . ?
N311 C312 C313 116.0(13) . . ?
N311 C312 C323 114.6(12) . . ?
C313 C312 C323 129.5(14) . . ?
C314 C313 C312 124.5(16) . . ?
C314 C313 H313 117.7 . . ?
C312 C313 H313 117.7 . . ?
C313 C314 C315 116.1(14) . . ?
C313 C314 H314 122.0 . . ?
C315 C314 H314 122.0 . . ?
C316 C315 C314 121.8(14) . . ?
C316 C315 H315 119.1 . . ?
C314 C315 H315 119.1 . . ?
C315 C316 N311 120.8(15) . . ?
C315 C316 H316 119.6 . . ?
N311 C316 H316 119.6 . . ?
N322 N321 C325 109.3(11) . . ?
N322 N321 C326 122.5(9) . . ?
C325 N321 C326 127.4(10) . . ?
N321 N322 C323 110.1(10) . . ?
N321 N322 Co5 137.5(8) . . ?
C323 N322 Co5 112.5(8) . . ?
N322 C323 C312 122.6(12) . . ?
N322 C323 C324 104.7(11) . . ?
C312 C323 C324 131.7(14) . . ?
C325 C324 C323 107.6(13) . . ?
C325 C324 H324 126.2 . . ?
C323 C324 H324 126.2 . . ?
C324 C325 N321 108.1(12) . . ?
C324 C325 H325 126.0 . . ?
N321 C325 H325 126.0 . . ?
N321 C326 C391 116.9(11) . . ?
N321 C326 H32A 108.1 . . ?
C391 C326 H32A 108.1 . . ?
N321 C326 H32B 108.1 . . ?
C391 C326 H32B 108.1 . . ?
H32A C326 H32B 107.3 . . ?
C332 N331 C336 121.3(11) . . ?
C332 N331 Co5 116.0(8) . . ?
C336 N331 Co5 122.1(9) . . ?
C333 C332 N331 122.8(13) . . ?
C333 C332 C343 122.3(13) . . ?
N331 C332 C343 114.7(10) . . ?
C332 C333 C334 117.3(14) . . ?
C332 C333 H333 121.3 . . ?
C334 C333 H333 121.3 . . ?
C335 C334 C333 120.1(13) . . ?
C335 C334 H334 120.0 . . ?
C333 C334 H334 120.0 . . ?
C334 C335 C336 121.3(14) . . ?
C334 C335 H335 119.3 . . ?
C336 C335 H335 119.3 . . ?
N331 C336 C335 117.0(14) . . ?
N331 C336 H336 121.5 . . ?
C335 C336 H336 121.5 . . ?
C345 N341 N342 110.2(9) . . ?
C345 N341 C346 128.4(11) . . ?
N342 N341 C346 120.9(10) . . ?
N341 N342 C343 104.6(10) . . ?
N341 N342 Co5 139.2(7) . . ?
C343 N342 Co5 111.2(8) . . ?
N342 C343 C344 107.7(10) . . ?
N342 C343 C332 118.5(11) . . ?
C344 C343 C332 133.7(11) . . ?
C345 C344 C343 105.9(11) . . ?
C345 C344 H344 127.0 . . ?
C343 C344 H344 127.0 . . ?
C344 C345 N341 111.5(13) . . ?
C344 C345 H345 124.2 . . ?
N341 C345 H345 124.2 . . ?
N341 C346 C392 110.5(9) . . ?
N341 C346 H34A 109.6 . . ?
C392 C346 H34A 109.6 . . ?
N341 C346 H34B 109.6 . . ?
C392 C346 H34B 109.6 . . ?
H34A C346 H34B 108.1 . . ?
C356 N351 C352 114.5(11) . . ?
C356 N351 Co6 128.7(9) . . ?
C352 N351 Co6 116.7(8) . . ?
N351 C352 C353 125.3(12) . . ?
N351 C352 C363 112.6(11) . . ?
C353 C352 C363 122.2(12) . . ?
C352 C353 C354 114.7(13) . . ?
C352 C353 H353 122.6 . . ?
C354 C353 H353 122.6 . . ?
C355 C354 C353 120.4(13) . . ?
C355 C354 H354 119.8 . . ?
C353 C354 H354 119.8 . . ?
C356 C355 C354 119.3(13) . . ?
C356 C355 H355 120.3 . . ?
C354 C355 H355 120.3 . . ?
C355 C356 N351 125.4(14) . . ?
C355 C356 H356 117.3 . . ?
N351 C356 H356 117.3 . . ?
C365 N361 N362 110.1(9) . . ?
C365 N361 C366 130.5(10) . . ?
N362 N361 C366 117.5(8) . . ?
C363 N362 N361 104.8(9) . . ?
C363 N362 Co6 115.5(8) . . ?
N361 N362 Co6 138.9(7) . . ?
N362 C363 C364 110.0(10) . . ?
N362 C363 C352 117.7(11) . . ?
C364 C363 C352 131.8(12) . . ?
C365 C364 C363 104.5(11) . . ?
C365 C364 H364 127.7 . . ?
C363 C364 H364 127.7 . . ?
N361 C365 C364 110.4(11) . . ?
N361 C365 H365 124.8 . . ?
C364 C365 H365 124.8 . . ?
N361 C366 C394 116.5(9) . . ?
N361 C366 H36A 108.2 . . ?
C394 C366 H36A 108.2 . . ?
N361 C366 H36B 108.2 . . ?
C394 C366 H36B 108.2 . . ?
H36A C366 H36B 107.3 . . ?
C2X N1X C6X 120.0 . . ?
C2X N1X Co6 121.5(10) . . ?
C6X N1X Co6 118.3(10) . . ?
C9X C2X N1X 108.2(15) . . ?
C9X C2X C3X 130.9(15) . . ?
N1X C2X C3X 120.0 . . ?
C4X C3X C2X 120.0 . . ?
C4X C3X H3X 120.0 . . ?
C2X C3X H3X 120.0 . . ?
C3X C4X C5X 120.0 . . ?
C3X C4X H4X 120.0 . . ?
C5X C4X H4X 120.0 . . ?
C6X C5X C4X 120.0 . . ?
C6X C5X H5X 120.0 . . ?
C4X C5X H5X 120.0 . . ?
C5X C6X N1X 120.0 . . ?
C5X C6X H6X 120.0 . . ?
N1X C6X H6X 120.0 . . ?
N8X N7X C11X 108.0 . . ?
N8X N7X C12X 134(2) . . ?
C11X N7X C12X 114(2) . . ?
N7X N8X C9X 108.0 . . ?
N7X N8X Co6 137.4(13) . . ?
C9X N8X Co6 114.2(12) . . ?
C2X C9X N8X 121.0(17) . . ?
C2X C9X C10X 127.1(18) . . ?
N8X C9X C10X 108.0 . . ?
C11X C10X C9X 108.0 . . ?
C11X C10X H10X 126.0 . . ?
C9X C10X H10X 126.0 . . ?
C10X C11X N7X 108.0 . . ?
C10X C11X H11X 126.0 . . ?
N7X C11X H11X 126.0 . . ?
N7X C12X C395 104(2) . . ?
N7X C12X H12C 111.0 . . ?
C395 C12X H12C 111.0 . . ?
N7X C12X H12D 111.0 . . ?
C395 C12X H12D 111.0 . . ?
H12C C12X H12D 109.0 . . ?
C2Y N1Y C6Y 120.0 . . ?
C2Y N1Y Co6 111.8(5) . . ?
C6Y N1Y Co6 128.2(5) . . ?
C9Y C2Y C3Y 121.9(8) . . ?
C9Y C2Y N1Y 118.1(8) . . ?
C3Y C2Y N1Y 120.0 . . ?
C4Y C3Y C2Y 120.0 . . ?
C4Y C3Y H3Y 120.0 . . ?
C2Y C3Y H3Y 120.0 . . ?
C3Y C4Y C5Y 120.0 . . ?
C3Y C4Y H4Y 120.0 . . ?
C5Y C4Y H4Y 120.0 . . ?
C6Y C5Y C4Y 120.0 . . ?
C6Y C5Y H5Y 120.0 . . ?
C4Y C5Y H5Y 120.0 . . ?
C5Y C6Y N1Y 120.0 . . ?
C5Y C6Y H6Y 120.0 . . ?
N1Y C6Y H6Y 120.0 . . ?
C11Y N7Y N8Y 108.0 . . ?
C11Y N7Y C12Y 132.0(11) . . ?
N8Y N7Y C12Y 119.9(11) . . ?
C9Y N8Y N7Y 108.0 . . ?
C9Y N8Y Co6 111.1(7) . . ?
N7Y N8Y Co6 135.8(7) . . ?
C2Y C9Y N8Y 117.5(9) . . ?
C2Y C9Y C10Y 134.5(10) . . ?
N8Y C9Y C10Y 108.0 . . ?
C11Y C10Y C9Y 108.0 . . ?
C11Y C10Y H10Y 126.0 . . ?
C9Y C10Y H10Y 126.0 . . ?
C10Y C11Y N7Y 108.0 . . ?
C10Y C11Y H11Y 126.0 . . ?
N7Y C11Y H11Y 126.0 . . ?
N7Y C12Y C395 110.6(14) . . ?
N7Y C12Y H12E 109.5 . . ?
C395 C12Y H12E 109.5 . . ?
N7Y C12Y H12F 109.5 . . ?
C395 C12Y H12F 109.5 . . ?
H12E C12Y H12F 108.1 . . ?
C396 C391 C392 117.3(10) . . ?
C396 C391 C326 112.7(11) . . ?
C392 C391 C326 129.9(10) . . ?
C391 C392 C393 119.2(10) . . ?
C391 C392 C346 126.7(10) . . ?
C393 C392 C346 114.1(10) . . ?
C394 C393 C392 120.8(11) . . ?
C394 C393 H393 119.6 . . ?
C392 C393 H393 119.6 . . ?
C395 C394 C393 119.0(10) . . ?
C395 C394 C366 129.8(9) . . ?
C393 C394 C366 111.2(10) . . ?
C394 C395 C396 118.6(10) . . ?
C394 C395 C12Y 124.8(12) . . ?
C396 C395 C12Y 116.4(13) . . ?
C394 C395 C12X 129.7(18) . . ?
C396 C395 C12X 110.7(19) . . ?
C12Y C395 C12X 14.9(10) . . ?
C391 C396 C395 124.9(12) . . ?
C391 C396 H396 117.5 . . ?
C395 C396 H396 117.5 . . ?
C412 N411 C416 120.0 . . ?
C412 N411 Co5 115.2(5) . . ?
C416 N411 Co5 124.8(5) . . ?
C413 C412 N411 120.0 . . ?
C413 C412 C423 124.6(9) . . ?
N411 C412 C423 115.3(9) . . ?
C414 C413 C412 120.0 . . ?
C414 C413 H413 120.0 . . ?
C412 C413 H413 120.0 . . ?
C413 C414 C415 120.0 . . ?
C413 C414 H414 120.0 . . ?
C415 C414 H414 120.0 . . ?
C416 C415 C414 120.0 . . ?
C416 C415 H415 120.0 . . ?
C414 C415 H415 120.0 . . ?
C415 C416 N411 120.0 . . ?
C415 C416 H416 120.0 . . ?
N411 C416 H416 120.0 . . ?
N422 N421 C425 110.4(12) . . ?
N422 N421 C426 124.0(11) . . ?
C425 N421 C426 125.4(11) . . ?
N421 N422 C423 103.7(11) . . ?
N421 N422 Co5 140.2(9) . . ?
C423 N422 Co5 116.0(9) . . ?
C424 C423 N422 113.8(13) . . ?
C424 C423 C412 129.4(15) . . ?
N422 C423 C412 116.8(13) . . ?
C423 C424 C425 105.1(15) . . ?
C423 C424 H424 127.5 . . ?
C425 C424 H424 127.5 . . ?
N421 C425 C424 107.1(13) . . ?
N421 C425 H425 126.5 . . ?
C424 C425 H425 126.5 . . ?
N421 C426 C491 114.9(10) . . ?
N421 C426 H42A 108.5 . . ?
C491 C426 H42A 108.5 . . ?
N421 C426 H42B 108.5 . . ?
C491 C426 H42B 108.5 . . ?
H42A C426 H42B 107.5 . . ?
C436 N431 C432 118.3(11) . . ?
C436 N431 Co6 126.2(9) . . ?
C432 N431 Co6 115.3(8) . . ?
N431 C432 C433 122.3(11) . . ?
N431 C432 C443 117.9(12) . . ?
C433 C432 C443 119.6(13) . . ?
C434 C433 C432 116.5(13) . . ?
C434 C433 H433 121.7 . . ?
C432 C433 H433 121.7 . . ?
C435 C434 C433 122.2(14) . . ?
C435 C434 H434 118.9 . . ?
C433 C434 H434 118.9 . . ?
C434 C435 C436 118.4(13) . . ?
C434 C435 H435 120.8 . . ?
C436 C435 H435 120.8 . . ?
N431 C436 C435 122.0(13) . . ?
N431 C436 H436 119.0 . . ?
C435 C436 H436 119.0 . . ?
N442 N441 C445 113.6(11) . . ?
N442 N441 C446 120.0(12) . . ?
C445 N441 C446 125.5(11) . . ?
N441 N442 C443 103.8(11) . . ?
N441 N442 Co6 143.9(10) . . ?
C443 N442 Co6 112.3(8) . . ?
C444 C443 N442 111.9(12) . . ?
C444 C443 C432 131.5(15) . . ?
N442 C443 C432 116.5(12) . . ?
C443 C444 C445 105.8(14) . . ?
C443 C444 H444 127.1 . . ?
C445 C444 H444 127.1 . . ?
N441 C445 C444 104.7(11) . . ?
N441 C445 H445 127.6 . . ?
C444 C445 H445 127.6 . . ?
N441 C446 C492 117.6(11) . . ?
N441 C446 H44A 107.9 . . ?
C492 C446 H44A 107.9 . . ?
N441 C446 H44B 107.9 . . ?
C492 C446 H44B 107.9 . . ?
H44A C446 H44B 107.2 . . ?
C456 N451 C452 118.8(15) . . ?
C456 N451 Co4 128.2(10) . . ?
C452 N451 Co4 111.9(11) . . ?
C463 C452 N451 115.7(14) . . ?
C463 C452 C453 121.3(13) . . ?
N451 C452 C453 122.9(16) . . ?
C454 C453 C452 114.5(15) . . ?
C454 C453 H453 122.8 . . ?
C452 C453 H453 122.8 . . ?
C453 C454 C455 124.6(17) . . ?
C453 C454 H454 117.7 . . ?
C455 C454 H454 117.7 . . ?
C454 C455 C456 113.2(18) . . ?
C454 C455 H455 123.4 . . ?
C456 C455 H455 123.4 . . ?
N451 C456 C455 125.7(17) . . ?
N451 C456 H456 117.1 . . ?
C455 C456 H456 117.1 . . ?
C476 N471 C472 119.6(11) . . ?
C476 N471 Co4 124.7(10) . . ?
C472 N471 Co4 115.5(8) . . ?
N471 C472 C473 122.6(12) . . ?
N471 C472 C483 115.2(11) . . ?
C473 C472 C483 122.1(14) . . ?
C472 C473 C474 117.4(14) . . ?
C472 C473 H473 121.3 . . ?
C474 C473 H473 121.3 . . ?
C475 C474 C473 120.2(13) . . ?
C475 C474 H474 119.9 . . ?
C473 C474 H474 119.9 . . ?
C474 C475 C476 120.0(14) . . ?
C474 C475 H475 120.0 . . ?
C476 C475 H475 120.0 . . ?
N471 C476 C475 120.0(14) . . ?
N471 C476 H476 120.0 . . ?
C475 C476 H476 120.0 . . ?
C485 N481 N482 112.0(11) . . ?
C485 N481 C486 126.1(12) . . ?
N482 N481 C486 119.8(12) . . ?
C483 N482 N481 107.2(11) . . ?
C483 N482 Co4 117.5(9) . . ?
N481 N482 Co4 135.3(8) . . ?
N482 C483 C484 108.6(11) . . ?
N482 C483 C472 116.5(13) . . ?
C484 C483 C472 134.8(12) . . ?
C483 C484 C485 106.0(13) . . ?
C483 C484 H484 127.0 . . ?
C485 C484 H484 127.0 . . ?
N481 C485 C484 106.0(13) . . ?
N481 C485 H485 127.0 . . ?
C484 C485 H485 127.0 . . ?
C495 C486 N481 113.9(10) . . ?
C495 C486 H48A 108.8 . . ?
N481 C486 H48A 108.8 . . ?
C495 C486 H48B 108.8 . . ?
N481 C486 H48B 108.8 . . ?
H48A C486 H48B 107.7 . . ?
N462 N461 C465 115.0(14) . . ?
N462 N461 C466 124.9(11) . . ?
C465 N461 C466 119.9(13) . . ?
N461 N462 C463 109.6(11) . . ?
N461 N462 Co4 137.8(10) . . ?
C463 N462 Co4 111.9(10) . . ?
N462 C463 C452 122.3(12) . . ?
N462 C463 C464 107.9(14) . . ?
C452 C463 C464 129.7(14) . . ?
C463 C464 C465 103.3(12) . . ?
C463 C464 H464 128.4 . . ?
C465 C464 H464 128.4 . . ?
N461 C465 C464 102.8(12) . . ?
N461 C465 H465 128.6 . . ?
C464 C465 H465 128.6 . . ?
N461 C466 C494 115.2(10) . . ?
N461 C466 H46A 108.5 . . ?
C494 C466 H46A 108.5 . . ?
N461 C466 H46B 108.5 . . ?
C494 C466 H46B 108.5 . . ?
H46A C466 H46B 107.5 . . ?
C492 C491 C496 123.2(11) . . ?
C492 C491 C426 119.0(11) . . ?
C496 C491 C426 117.0(13) . . ?
C491 C492 C446 123.3(12) . . ?
C491 C492 C493 115.7(11) . . ?
C446 C492 C493 120.6(13) . . ?
C494 C493 C492 124.0(13) . . ?
C494 C493 H493 118.0 . . ?
C492 C493 H493 118.0 . . ?
C493 C494 C495 119.2(12) . . ?
C493 C494 C466 115.8(11) . . ?
C495 C494 C466 124.9(10) . . ?
C494 C495 C486 129.8(11) . . ?
C494 C495 C496 118.0(11) . . ?
C486 C495 C496 111.9(11) . . ?
C491 C496 C495 118.9(13) . . ?
C491 C496 H496 120.6 . . ?
C495 C496 H496 120.6 . . ?
F14X B11X F12X 112.5(15) . . ?
F14X B11X F15X 108.3(14) . . ?
F12X B11X F15X 107.8(14) . . ?
F14X B11X F13X 108.7(14) . . ?
F12X B11X F13X 108.0(14) . . ?
F15X B11X F13X 111.7(15) . . ?
F14Y B11Y F12Y 109.3(15) . . ?
F14Y B11Y F13Y 109.5(15) . . ?
F12Y B11Y F13Y 109.4(15) . . ?
F14Y B11Y F15Y 109.5(15) . . ?
F12Y B11Y F15Y 109.1(15) . . ?
F13Y B11Y F15Y 110.0(15) . . ?
F14Z B11Z F12Z 108.9(15) . . ?
F14Z B11Z F13Z 110.5(15) . . ?
F12Z B11Z F13Z 110.0(15) . . ?
F14Z B11Z F15Z 109.1(15) . . ?
F12Z B11Z F15Z 108.8(15) . . ?
F13Z B11Z F15Z 109.5(15) . . ?
F24X B21X F25X 108.7(15) . . ?
F24X B21X F22X 110.1(15) . . ?
F25X B21X F22X 109.5(15) . . ?
F24X B21X F23X 110.2(15) . . ?
F25X B21X F23X 108.9(15) . . ?
F22X B21X F23X 109.4(15) . . ?
F25Y B21Y F22Y 109.6(15) . . ?
F25Y B21Y F23Y 109.6(15) . . ?
F22Y B21Y F23Y 109.6(15) . . ?
F25Y B21Y F24Y 109.4(15) . . ?
F22Y B21Y F24Y 110.0(15) . . ?
F23Y B21Y F24Y 108.6(15) . . ?
F25Z B21Z F23Z 112.4(15) . . ?
F25Z B21Z F22Z 108.9(14) . . ?
F23Z B21Z F22Z 110.0(14) . . ?
F25Z B21Z F24Z 110.0(14) . . ?
F23Z B21Z F24Z 105.6(14) . . ?
F22Z B21Z F24Z 109.9(14) . . ?
F34X B31X F33X 109.7(14) . . ?
F34X B31X F32X 109.7(14) . . ?
F33X B31X F32X 110.1(14) . . ?
F34X B31X F35X 110.1(14) . . ?
F33X B31X F35X 108.8(14) . . ?
F32X B31X F35X 108.4(14) . . ?
F34Y B31Y F35Y 109.3(15) . . ?
F34Y B31Y F33Y 109.3(15) . . ?
F35Y B31Y F33Y 109.8(15) . . ?
F34Y B31Y F32Y 109.3(15) . . ?
F35Y B31Y F32Y 109.5(15) . . ?
F33Y B31Y F32Y 109.6(15) . . ?
F35Z B31Z F33Z 110.1(14) . . ?
F35Z B31Z F34Z 109.8(14) . . ?
F33Z B31Z F34Z 110.3(14) . . ?
F35Z B31Z F32Z 110.0(14) . . ?
F33Z B31Z F32Z 107.8(13) . . ?
F34Z B31Z F32Z 108.8(14) . . ?
F45X B41X F44X 109.5(15) . . ?
F45X B41X F42X 109.7(15) . . ?
F44X B41X F42X 109.5(15) . . ?
F45X B41X F43X 109.4(15) . . ?
F44X B41X F43X 109.6(15) . . ?
F42X B41X F43X 109.2(15) . . ?
F42Y B41Y F44Y 109.6(14) . . ?
F42Y B41Y F43Y 110.4(15) . . ?
F44Y B41Y F43Y 108.8(14) . . ?
F42Y B41Y F45Y 110.3(14) . . ?
F44Y B41Y F45Y 110.8(15) . . ?
F43Y B41Y F45Y 106.8(14) . . ?
F52Y B51 F55Y 111.5(12) . . ?
F52Y B51 F54X 130.9(13) . . ?
F55Y B51 F54X 110.3(15) . . ?
F52Y B51 F53Y 109.2(11) . . ?
F55Y B51 F53Y 109.6(11) . . ?
F54X B51 F53Y 79.2(11) . . ?
F52Y B51 F55X 103.7(15) . . ?
F55Y B51 F55X 12.6(14) . . ?
F54X B51 F55X 111.9(12) . . ?
F53Y B51 F55X 122.2(15) . . ?
F52Y B51 F54Y 109.9(11) . . ?
F55Y B51 F54Y 107.6(11) . . ?
F54X B51 F54Y 31.4(9) . . ?
F53Y B51 F54Y 109.1(11) . . ?
F55X B51 F54Y 102.3(14) . . ?
F52Y B51 F53X 88.7(12) . . ?
F55Y B51 F53X 99.0(14) . . ?
F54X B51 F53X 109.0(11) . . ?
F53Y B51 F53X 29.8(9) . . ?
F55X B51 F53X 109.4(12) . . ?
F54Y B51 F53X 138.1(13) . . ?
F52Y B51 F52X 23.8(10) . . ?
F55Y B51 F52X 120.7(15) . . ?
F54X B51 F52X 109.4(11) . . ?
F53Y B51 F52X 119.8(14) . . ?
F55X B51 F52X 109.5(12) . . ?
F54Y B51 F52X 86.1(12) . . ?
F53X B51 F52X 107.5(11) . . ?
F65Y B61 F62 115.5(11) . . ?
F65Y B61 F64X 120.0(14) . . ?
F62 B61 F64X 114.7(11) . . ?
F65Y B61 F63X 81.5(10) . . ?
F62 B61 F63X 110.6(10) . . ?
F64X B61 F63X 109.1(11) . . ?
F65Y B61 F64Y 109.0(11) . . ?
F62 B61 F64Y 107.7(10) . . ?
F64X B61 F64Y 23.2(9) . . ?
F63X B61 F64Y 130.3(13) . . ?
F65Y B61 F63Y 109.2(11) . . ?
F62 B61 F63Y 108.8(10) . . ?
F64X B61 F63Y 83.1(10) . . ?
F63X B61 F63Y 31.0(8) . . ?
F64Y B61 F63Y 106.2(11) . . ?
F65Y B61 F65X 24.1(9) . . ?
F62 B61 F65X 108.5(10) . . ?
F64X B61 F65X 108.1(11) . . ?
F63X B61 F65X 105.4(10) . . ?
F64Y B61 F65X 90.9(11) . . ?
F63Y B61 F65X 131.2(12) . . ?
F75 B71 F74 115.3(13) . . ?
F75 B71 F73 110.8(12) . . ?
F74 B71 F73 109.0(12) . . ?
F75 B71 F72 105.5(12) . . ?
F74 B71 F72 105.9(12) . . ?
F73 B71 F72 110.3(12) . . ?
F83 B81 F84 109.9(15) . . ?
F83 B81 F85 109.5(15) . . ?
F84 B81 F85 109.0(15) . . ?
F83 B81 F82 108.5(15) . . ?
F84 B81 F82 109.8(15) . . ?
F85 B81 F82 110.1(15) . . ?
F92 B91 F94 109.2(15) . . ?
F92 B91 F93 110.0(15) . . ?
F94 B91 F93 109.8(15) . . ?
F92 B91 F95 109.1(15) . . ?
F94 B91 F95 108.9(15) . . ?
F93 B91 F95 109.8(15) . . ?
F103 B101 F103 147(3) 2 . ?
F103 B101 F102 106.3(14) 2 . ?
F103 B101 F102 106.3(14) . . ?
F103 B101 F105 38.6(16) 2 2 ?
F103 B101 F105 131.4(18) . 2 ?
F102 B101 F105 102.4(14) . 2 ?
F103 B101 F105 131.4(18) 2 . ?
F103 B101 F105 38.6(16) . . ?
F102 B101 F105 102.4(14) . . ?
F105 B101 F105 155(3) 2 . ?
F103 B101 F104 49.2(15) 2 2 ?
F103 B101 F104 122.2(18) . 2 ?
F102 B101 F104 102.4(13) . 2 ?
F105 B101 F104 87.8(17) 2 2 ?
F105 B101 F104 86.9(17) . 2 ?
F103 B101 F104 122.2(18) 2 . ?
F103 B101 F104 49.2(15) . . ?
F102 B101 F104 102.4(13) . . ?
F105 B101 F104 86.9(17) 2 . ?
F105 B101 F104 87.8(17) . . ?
F104 B101 F104 155(3) 2 . ?
F112 B111 F115 110.0(15) . . ?
F112 B111 F114 110.0(15) . . ?
F115 B111 F114 109.6(15) . . ?
F112 B111 F113 108.6(15) . . ?
F115 B111 F113 110.0(15) . . ?
F114 B111 F113 108.6(15) . . ?
F124 B121 F125 110.2(15) . . ?
F124 B121 F123 108.8(15) . . ?
F125 B121 F123 109.7(15) . . ?
F124 B121 F122 110.1(15) . . ?
F125 B121 F122 108.9(15) . . ?
F123 B121 F122 109.0(15) . . ?

loop_
_geom_bond_atom_site_label_1
_geom_bond_atom_site_label_2
_geom_bond_distance
_geom_bond_site_symmetry_2
_geom_bond_publ_flag
Co1 N122 2.128(10) . ?
Co1 N131 2.133(10) . ?
Co1 N211 2.150(11) . ?
Co1 N111 2.163(11) . ?
Co1 N142 2.167(11) . ?
Co1 N222 2.180(11) . ?
Co2 N162 2.102(9) . ?
Co2 N171 2.123(8) . ?
Co2 N242 2.135(11) . ?
Co2 N231 2.149(6) . ?
Co2 N151 2.158(10) . ?
Co2 N182 2.171(8) . ?
Co3 F2 2.052(6) . ?
Co3 F1 2.058(5) . ?
Co3 N262 2.096(8) . ?
Co3 N271 2.127(6) . ?
Co3 N251 2.184(9) . ?
Co3 N282 2.190(9) . ?
Co4 F1 2.035(6) . ?
Co4 F2 2.046(6) . ?
Co4 N482 2.093(12) . ?
Co4 N462 2.120(11) . ?
Co4 N471 2.167(9) . ?
Co4 N451 2.208(13) . ?
Co5 N422 2.128(11) . ?
Co5 N322 2.137(10) . ?
Co5 N331 2.150(10) . ?
Co5 N342 2.153(10) . ?
Co5 N411 2.160(7) . ?
Co5 N311 2.182(11) . ?
Co6 N362 2.103(10) . ?
Co6 N8Y 2.111(6) . ?
Co6 N8X 2.113(7) . ?
Co6 N351 2.126(10) . ?
Co6 N431 2.134(9) . ?
Co6 N1Y 2.147(6) . ?
Co6 N1X 2.148(6) . ?
Co6 N442 2.186(11) . ?
N111 C112 1.279(16) . ?
N111 C116 1.379(18) . ?
C112 C113 1.39(2) . ?
C112 C123 1.50(2) . ?
C113 C114 1.47(2) . ?
C113 H113 0.9500 . ?
C114 C115 1.31(2) . ?
C114 H114 0.9500 . ?
C115 C116 1.342(19) . ?
C115 H115 0.9500 . ?
C116 H116 0.9500 . ?
N121 N122 1.344(15) . ?
N121 C125 1.370(16) . ?
N121 C126 1.440(17) . ?
N122 C123 1.293(17) . ?
C123 C124 1.440(19) . ?
C124 C125 1.32(2) . ?
C124 H124 0.9500 . ?
C125 H125 0.9500 . ?
C126 C191 1.482(16) . ?
C126 H12A 0.9900 . ?
C126 H12B 0.9900 . ?
N131 C132 1.308(18) . ?
N131 C136 1.332(17) . ?
C132 C133 1.391(19) . ?
C132 C143 1.49(2) . ?
C133 C134 1.43(2) . ?
C133 H133 0.9500 . ?
C134 C135 1.35(2) . ?
C134 H134 0.9500 . ?
C135 C136 1.338(19) . ?
C135 H135 0.9500 . ?
C136 H136 0.9500 . ?
N141 C145 1.334(17) . ?
N141 N142 1.352(15) . ?
N141 C146 1.450(16) . ?
N142 C143 1.334(17) . ?
C143 C144 1.37(2) . ?
C144 C145 1.29(2) . ?
C144 H144 0.9500 . ?
C145 H145 0.9500 . ?
C146 C192 1.479(18) . ?
C146 H14A 0.9900 . ?
C146 H14B 0.9900 . ?
N151 C156 1.320(17) . ?
N151 C152 1.333(15) . ?
C152 C153 1.403(19) . ?
C152 C163 1.436(18) . ?
C153 C154 1.41(2) . ?
C153 H153 0.9500 . ?
C154 C155 1.38(2) . ?
C154 H154 0.9500 . ?
C155 C156 1.40(2) . ?
C155 H155 0.9500 . ?
C156 H156 0.9500 . ?
N161 C166 1.380(14) . ?
N161 C165 1.402(14) . ?
N161 N162 1.421(13) . ?
N162 C163 1.310(15) . ?
C163 C164 1.450(16) . ?
C164 C165 1.343(17) . ?
C164 H164 0.9500 . ?
C165 H165 0.9500 . ?
C166 C194 1.560(15) . ?
C166 H16A 0.9900 . ?
C166 H16B 0.9900 . ?
N171 C172 1.321(13) . ?
N171 C176 1.386(14) . ?
C172 C173 1.351(15) . ?
C172 C183 1.474(15) . ?
C173 C174 1.399(16) . ?
C173 H173 0.9500 . ?
C174 C175 1.402(15) . ?
C174 H174 0.9500 . ?
C175 C176 1.308(15) . ?
C175 H175 0.9500 . ?
C176 H176 0.9500 . ?
N181 N182 1.332(12) . ?
N181 C185 1.350(15) . ?
N181 C186 1.464(13) . ?
N182 C183 1.332(13) . ?
C183 C184 1.386(15) . ?
C184 C185 1.407(17) . ?
C184 H184 0.9500 . ?
C185 H185 0.9500 . ?
C186 C195 1.478(16) . ?
C186 H18A 0.9900 . ?
C186 H18B 0.9900 . ?
C191 C196 1.424(17) . ?
C191 C192 1.426(17) . ?
C192 C193 1.395(16) . ?
C193 C194 1.401(16) . ?
C193 H193 0.9500 . ?
C194 C195 1.370(15) . ?
C195 C196 1.421(15) . ?
C196 H196 0.9500 . ?
N211 C212 1.385(18) . ?
N211 C216 1.397(17) . ?
C212 C223 1.386(19) . ?
C212 C213 1.43(2) . ?
C213 C214 1.34(2) . ?
C213 H213 0.9500 . ?
C214 C215 1.36(2) . ?
C214 H214 0.9500 . ?
C215 C216 1.39(2) . ?
C215 H215 0.9500 . ?
C216 H216 0.9500 . ?
N221 C225 1.276(16) . ?
N221 N222 1.382(14) . ?
N221 C226 1.459(15) . ?
N222 C223 1.359(17) . ?
C223 C224 1.356(18) . ?
C224 C225 1.441(19) . ?
C224 H224 0.9500 . ?
C225 H225 0.9500 . ?
C226 C291 1.467(15) . ?
C226 H22A 0.9900 . ?
C226 H22B 0.9900 . ?
N231 C232 1.3900 . ?
N231 C236 1.3900 . ?
C232 C243 1.323(18) . ?
C232 C233 1.3900 . ?
C233 C234 1.3900 . ?
C233 H233 0.9500 . ?
C234 C235 1.3900 . ?
C234 H234 0.9500 . ?
C235 C236 1.3900 . ?
C235 H235 0.9500 . ?
C236 H236 0.9500 . ?
N241 C245 1.287(16) . ?
N241 N242 1.349(15) . ?
N241 C246 1.443(16) . ?
N242 C243 1.360(15) . ?
C243 C244 1.47(2) . ?
C244 C245 1.31(2) . ?
C244 H244 0.9500 . ?
C245 H245 0.9500 . ?
C246 C292 1.505(15) . ?
C246 H24A 0.9900 . ?
C246 H24B 0.9900 . ?
N251 C252 1.282(15) . ?
N251 C256 1.341(16) . ?
C252 C253 1.458(18) . ?
C252 C263 1.493(16) . ?
C253 C254 1.37(2) . ?
C253 H253 0.9500 . ?
C254 C255 1.31(2) . ?
C254 H254 0.9500 . ?
C255 C256 1.45(2) . ?
C255 H255 0.9500 . ?
C256 H256 0.9500 . ?
N261 N262 1.366(11) . ?
N261 C265 1.367(14) . ?
N261 C266 1.440(13) . ?
N262 C263 1.294(14) . ?
C263 C264 1.391(16) . ?
C264 C265 1.341(16) . ?
C264 H264 0.9500 . ?
C265 H265 0.9500 . ?
C266 C294 1.465(14) . ?
C266 H26A 0.9900 . ?
C266 H26B 0.9900 . ?
N271 C272 1.3900 . ?
N271 C276 1.3900 . ?
C272 C273 1.3900 . ?
C272 C283 1.445(14) . ?
C273 C274 1.3900 . ?
C273 H273 0.9500 . ?
C274 C275 1.3900 . ?
C274 H274 0.9500 . ?
C275 C276 1.3900 . ?
C275 H275 0.9500 . ?
C276 H276 0.9500 . ?
N281 N282 1.335(12) . ?
N281 C285 1.340(14) . ?
N281 C286 1.511(14) . ?
N282 C283 1.271(14) . ?
C283 C284 1.400(18) . ?
C284 C285 1.310(17) . ?
C284 H284 0.9500 . ?
C285 H285 0.9500 . ?
C286 C295 1.500(14) . ?
C286 H28A 0.9900 . ?
C286 H28B 0.9900 . ?
C291 C296 1.412(15) . ?
C291 C292 1.447(15) . ?
C292 C293 1.338(14) . ?
C293 C294 1.463(14) . ?
C293 H293 0.9500 . ?
C294 C295 1.434(14) . ?
C295 C296 1.373(14) . ?
C296 H296 0.9500 . ?
N311 C312 1.352(17) . ?
N311 C316 1.391(17) . ?
C312 C313 1.37(2) . ?
C312 C323 1.393(19) . ?
C313 C314 1.33(2) . ?
C313 H313 0.9500 . ?
C314 C315 1.41(2) . ?
C314 H314 0.9500 . ?
C315 C316 1.26(2) . ?
C315 H315 0.9500 . ?
C316 H316 0.9500 . ?
N321 N322 1.309(13) . ?
N321 C325 1.393(17) . ?
N321 C326 1.452(16) . ?
N322 C323 1.312(17) . ?
C323 C324 1.487(19) . ?
C324 C325 1.263(19) . ?
C324 H324 0.9500 . ?
C325 H325 0.9500 . ?
C326 C391 1.528(16) . ?
C326 H32A 0.9900 . ?
C326 H32B 0.9900 . ?
N331 C332 1.341(17) . ?
N331 C336 1.361(17) . ?
C332 C333 1.324(17) . ?
C332 C343 1.435(18) . ?
C333 C334 1.43(2) . ?
C333 H333 0.9500 . ?
C334 C335 1.32(2) . ?
C334 H334 0.9500 . ?
C335 C336 1.404(18) . ?
C335 H335 0.9500 . ?
C336 H336 0.9500 . ?
N341 C345 1.318(16) . ?
N341 N342 1.363(14) . ?
N341 C346 1.474(14) . ?
N342 C343 1.388(14) . ?
C343 C344 1.418(18) . ?
C344 C345 1.298(17) . ?
C344 H344 0.9500 . ?
C345 H345 0.9500 . ?
C346 C392 1.500(15) . ?
C346 H34A 0.9900 . ?
C346 H34B 0.9900 . ?
N351 C356 1.336(15) . ?
N351 C352 1.371(17) . ?
C352 C353 1.386(18) . ?
C352 C363 1.490(18) . ?
C353 C354 1.403(19) . ?
C353 H353 0.9500 . ?
C354 C355 1.37(2) . ?
C354 H354 0.9500 . ?
C355 C356 1.319(19) . ?
C355 H355 0.9500 . ?
C356 H356 0.9500 . ?
N361 C365 1.319(15) . ?
N361 N362 1.351(12) . ?
N361 C366 1.500(13) . ?
N362 C363 1.349(15) . ?
C363 C364 1.393(17) . ?
C364 C365 1.326(17) . ?
C364 H364 0.9500 . ?
C365 H365 0.9500 . ?
C366 C394 1.521(16) . ?
C366 H36A 0.9900 . ?
C366 H36B 0.9900 . ?
N1X C2X 1.3900 . ?
N1X C6X 1.3900 . ?
C2X C9X 1.365(11) . ?
C2X C3X 1.3900 . ?
C3X C4X 1.3900 . ?
C3X H3X 0.9500 . ?
C4X C5X 1.3900 . ?
C4X H4X 0.9500 . ?
C5X C6X 1.3900 . ?
C5X H5X 0.9500 . ?
C6X H6X 0.9500 . ?
N7X N8X 1.4200 . ?
N7X C11X 1.4200 . ?
N7X C12X 1.484(17) . ?
N8X C9X 1.4200 . ?
C9X C10X 1.4200 . ?
C10X C11X 1.4200 . ?
C10X H10X 0.9500 . ?
C11X H11X 0.9500 . ?
C12X C395 1.68(4) . ?
C12X H12C 0.9900 . ?
C12X H12D 0.9900 . ?
N1Y C2Y 1.3900 . ?
N1Y C6Y 1.3900 . ?
C2Y C9Y 1.366(11) . ?
C2Y C3Y 1.3900 . ?
C3Y C4Y 1.3900 . ?
C3Y H3Y 0.9500 . ?
C4Y C5Y 1.3900 . ?
C4Y H4Y 0.9500 . ?
C5Y C6Y 1.3900 . ?
C5Y H5Y 0.9500 . ?
C6Y H6Y 0.9500 . ?
N7Y C11Y 1.4200 . ?
N7Y N8Y 1.4200 . ?
N7Y C12Y 1.484(17) . ?
N8Y C9Y 1.4200 . ?
C9Y C10Y 1.4200 . ?
C10Y C11Y 1.4200 . ?
C10Y H10Y 0.9500 . ?
C11Y H11Y 0.9500 . ?
C12Y C395 1.54(2) . ?
C12Y H12E 0.9900 . ?
C12Y H12F 0.9900 . ?
C391 C396 1.338(16) . ?
C391 C392 1.406(17) . ?
C392 C393 1.419(15) . ?
C393 C394 1.403(15) . ?
C393 H393 0.9500 . ?
C394 C395 1.359(16) . ?
C395 C396 1.405(16) . ?
C396 H396 0.9500 . ?
N411 C412 1.3900 . ?
N411 C416 1.3900 . ?
C412 C413 1.3900 . ?
C412 C423 1.434(15) . ?
C413 C414 1.3900 . ?
C413 H413 0.9500 . ?
C414 C415 1.3900 . ?
C414 H414 0.9500 . ?
C415 C416 1.3900 . ?
C415 H415 0.9500 . ?
C416 H416 0.9500 . ?
N421 N422 1.351(14) . ?
N421 C425 1.371(18) . ?
N421 C426 1.422(17) . ?
N422 C423 1.379(18) . ?
C423 C424 1.31(2) . ?
C424 C425 1.40(2) . ?
C424 H424 0.9500 . ?
C425 H425 0.9500 . ?
C426 C491 1.551(17) . ?
C426 H42A 0.9900 . ?
C426 H42B 0.9900 . ?
N431 C436 1.327(15) . ?
N431 C432 1.346(16) . ?
C432 C433 1.403(19) . ?
C432 C443 1.435(18) . ?
C433 C434 1.379(19) . ?
C433 H433 0.9500 . ?
C434 C435 1.316(18) . ?
C434 H434 0.9500 . ?
C435 C436 1.408(18) . ?
C435 H435 0.9500 . ?
C436 H436 0.9500 . ?
N441 N442 1.361(14) . ?
N441 C445 1.375(18) . ?
N441 C446 1.406(18) . ?
N442 C443 1.405(18) . ?
C443 C444 1.367(18) . ?
C444 C445 1.46(2) . ?
C444 H444 0.9500 . ?
C445 H445 0.9500 . ?
C446 C492 1.477(18) . ?
C446 H44A 0.9900 . ?
C446 H44B 0.9900 . ?
N451 C456 1.30(2) . ?
N451 C452 1.367(18) . ?
C452 C463 1.36(2) . ?
C452 C453 1.44(2) . ?
C453 C454 1.39(2) . ?
C453 H453 0.9500 . ?
C454 C455 1.42(2) . ?
C454 H454 0.9500 . ?
C455 C456 1.42(2) . ?
C455 H455 0.9500 . ?
C456 H456 0.9500 . ?
N471 C476 1.306(17) . ?
N471 C472 1.350(17) . ?
C472 C473 1.381(17) . ?
C472 C483 1.404(18) . ?
C473 C474 1.40(2) . ?
C473 H473 0.9500 . ?
C474 C475 1.31(2) . ?
C474 H474 0.9500 . ?
C475 C476 1.443(18) . ?
C475 H475 0.9500 . ?
C476 H476 0.9500 . ?
N481 C485 1.318(18) . ?
N481 N482 1.357(15) . ?
N481 C486 1.502(16) . ?
N482 C483 1.350(16) . ?
C483 C484 1.390(19) . ?
C484 C485 1.429(19) . ?
C484 H484 0.9500 . ?
C485 H485 0.9500 . ?
C486 C495 1.489(18) . ?
C486 H48A 0.9900 . ?
C486 H48B 0.9900 . ?
N461 N462 1.314(16) . ?
N461 C465 1.332(17) . ?
N461 C466 1.410(18) . ?
N462 C463 1.358(17) . ?
C463 C464 1.440(19) . ?
C464 C465 1.54(2) . ?
C464 H464 0.9500 . ?
C465 H465 0.9500 . ?
C466 C494 1.601(18) . ?
C466 H46A 0.9900 . ?
C466 H46B 0.9900 . ?
C491 C492 1.356(19) . ?
C491 C496 1.417(18) . ?
C492 C493 1.477(18) . ?
C493 C494 1.376(17) . ?
C493 H493 0.9500 . ?
C494 C495 1.399(18) . ?
C495 C496 1.494(18) . ?
C496 H496 0.9500 . ?
B11X F14X 1.326(18) . ?
B11X F12X 1.354(18) . ?
B11X F15X 1.364(18) . ?
B11X F13X 1.365(19) . ?
B11Y F14Y 1.39(2) . ?
B11Y F12Y 1.39(2) . ?
B11Y F13Y 1.39(2) . ?
B11Y F15Y 1.39(2) . ?
B11Z F14Z 1.355(19) . ?
B11Z F12Z 1.359(19) . ?
B11Z F13Z 1.362(19) . ?
B11Z F15Z 1.371(19) . ?
B21X F24X 1.35(2) . ?
B21X F25X 1.36(2) . ?
B21X F22X 1.36(2) . ?
B21X F23X 1.36(2) . ?
B21Y F25Y 1.36(2) . ?
B21Y F22Y 1.36(2) . ?
B21Y F23Y 1.37(2) . ?
B21Y F24Y 1.37(2) . ?
B21Z F25Z 1.336(18) . ?
B21Z F23Z 1.351(18) . ?
B21Z F22Z 1.374(18) . ?
B21Z F24Z 1.383(18) . ?
B31X F34X 1.372(18) . ?
B31X F33X 1.377(19) . ?
B31X F32X 1.380(18) . ?
B31X F35X 1.383(18) . ?
B31Y F34Y 1.38(2) . ?
B31Y F35Y 1.38(2) . ?
B31Y F33Y 1.38(2) . ?
B31Y F32Y 1.38(2) . ?
B31Z F35Z 1.370(18) . ?
B31Z F33Z 1.374(18) . ?
B31Z F34Z 1.375(18) . ?
B31Z F32Z 1.382(18) . ?
B41X F45X 1.38(2) . ?
B41X F44X 1.38(2) . ?
B41X F42X 1.38(2) . ?
B41X F43X 1.38(2) . ?
B41Y F42Y 1.357(19) . ?
B41Y F44Y 1.361(19) . ?
B41Y F43Y 1.368(19) . ?
B41Y F45Y 1.374(19) . ?
B51 F52Y 1.368(15) . ?
B51 F55Y 1.380(16) . ?
B51 F54X 1.382(16) . ?
B51 F53Y 1.384(15) . ?
B51 F55X 1.386(16) . ?
B51 F54Y 1.402(15) . ?
B51 F53X 1.404(16) . ?
B51 F52X 1.408(16) . ?
B61 F65Y 1.353(13) . ?
B61 F62 1.363(13) . ?
B61 F64X 1.367(13) . ?
B61 F63X 1.388(13) . ?
B61 F64Y 1.396(13) . ?
B61 F63Y 1.411(13) . ?
B61 F65X 1.421(13) . ?
B71 F75 1.348(15) . ?
B71 F74 1.357(15) . ?
B71 F73 1.378(15) . ?
B71 F72 1.407(16) . ?
B81 F83 1.38(2) . ?
B81 F84 1.38(2) . ?
B81 F85 1.38(2) . ?
B81 F82 1.38(2) . ?
B91 F92 1.358(19) . ?
B91 F94 1.361(19) . ?
B91 F93 1.361(19) . ?
B91 F95 1.370(19) . ?
B101 F103 1.357(16) 2 ?
B101 F103 1.357(16) . ?
B101 F102 1.393(19) . ?
B101 F105 1.407(16) 2 ?
B101 F105 1.407(16) . ?
B101 F104 1.439(16) 2 ?
B101 F104 1.439(16) . ?
B111 F112 1.37(2) . ?
B111 F115 1.37(2) . ?
B111 F114 1.38(2) . ?
B111 F113 1.38(2) . ?
B121 F124 1.35(2) . ?
B121 F125 1.37(2) . ?
B121 F123 1.37(2) . ?
B121 F122 1.38(2) . ?

loop_
_geom_torsion_atom_site_label_1
_geom_torsion_atom_site_label_2
_geom_torsion_atom_site_label_3
_geom_torsion_atom_site_label_4
_geom_torsion
_geom_torsion_site_symmetry_1
_geom_torsion_site_symmetry_2
_geom_torsion_site_symmetry_3
_geom_torsion_site_symmetry_4
_geom_torsion_publ_flag
F2 Co4 F1 Co3 -14.2(3) . . . . ?
N482 Co4 F1 Co3 74.9(3) . . . . ?
N462 Co4 F1 Co3 -88.4(10) . . . . ?
N471 Co4 F1 Co3 148.8(4) . . . . ?
N451 Co4 F1 Co3 -107.0(4) . . . . ?
F2 Co3 F1 Co4 14.2(3) . . . . ?
N262 Co3 F1 Co4 -89.1(3) . . . . ?
N271 Co3 F1 Co4 103.1(3) . . . . ?
N251 Co3 F1 Co4 -33.1(10) . . . . ?
N282 Co3 F1 Co4 178.6(3) . . . . ?
F1 Co4 F2 Co3 14.2(3) . . . . ?
N482 Co4 F2 Co3 -88.1(4) . . . . ?
N462 Co4 F2 Co3 175.7(4) . . . . ?
N471 Co4 F2 Co3 -39.6(12) . . . . ?
N451 Co4 F2 Co3 99.1(4) . . . . ?
F1 Co3 F2 Co4 -14.1(3) . . . . ?
N262 Co3 F2 Co4 77.2(4) . . . . ?
N271 Co3 F2 Co4 -108.7(4) . . . . ?
N251 Co3 F2 Co4 150.8(4) . . . . ?
N282 Co3 F2 Co4 -70.8(9) . . . . ?
N122 Co1 N111 C112 -9.8(9) . . . . ?
N131 Co1 N111 C112 -175.2(10) . . . . ?
N211 Co1 N111 C112 84.9(10) . . . . ?
N142 Co1 N111 C112 -100.3(10) . . . . ?
N222 Co1 N111 C112 71(2) . . . . ?
N122 Co1 N111 C116 171.8(11) . . . . ?
N131 Co1 N111 C116 6.5(11) . . . . ?
N211 Co1 N111 C116 -93.5(10) . . . . ?
N142 Co1 N111 C116 81.4(10) . . . . ?
N222 Co1 N111 C116 -107.5(19) . . . . ?
C116 N111 C112 C113 -1(2) . . . . ?
Co1 N111 C112 C113 -179.9(12) . . . . ?
C116 N111 C112 C123 -174.6(11) . . . . ?
Co1 N111 C112 C123 6.9(15) . . . . ?
N111 C112 C113 C114 2(2) . . . . ?
C123 C112 C113 C114 175.4(13) . . . . ?
C112 C113 C114 C115 1(2) . . . . ?
C113 C114 C115 C116 -5(2) . . . . ?
C114 C115 C116 N111 6(2) . . . . ?
C112 N111 C116 C115 -2.8(19) . . . . ?
Co1 N111 C116 C115 175.5(10) . . . . ?
C125 N121 N122 C123 0.8(15) . . . . ?
C126 N121 N122 C123 -171.5(12) . . . . ?
C125 N121 N122 Co1 179.5(10) . . . . ?
C126 N121 N122 Co1 7.2(19) . . . . ?
N131 Co1 N122 C123 79.0(18) . . . . ?
N211 Co1 N122 C123 -78.7(10) . . . . ?
N111 Co1 N122 C123 11.3(9) . . . . ?
N142 Co1 N122 C123 99.4(10) . . . . ?
N222 Co1 N122 C123 -155.1(9) . . . . ?
N131 Co1 N122 N121 -99.7(19) . . . . ?
N211 Co1 N122 N121 102.6(12) . . . . ?
N111 Co1 N122 N121 -167.4(12) . . . . ?
N142 Co1 N122 N121 -79.3(12) . . . . ?
N222 Co1 N122 N121 26.3(12) . . . . ?
N121 N122 C123 C124 1.1(15) . . . . ?
Co1 N122 C123 C124 -177.9(9) . . . . ?
N121 N122 C123 C112 167.2(11) . . . . ?
Co1 N122 C123 C112 -11.8(15) . . . . ?
N111 C112 C123 N122 3.3(18) . . . . ?
C113 C112 C123 N122 -170.5(13) . . . . ?
N111 C112 C123 C124 165.2(14) . . . . ?
C113 C112 C123 C124 -9(2) . . . . ?
N122 C123 C124 C125 -2.6(17) . . . . ?
C112 C123 C124 C125 -165.9(15) . . . . ?
C123 C124 C125 N121 3.1(17) . . . . ?
N122 N121 C125 C124 -2.5(16) . . . . ?
C126 N121 C125 C124 169.1(14) . . . . ?
N122 N121 C126 C191 85.2(15) . . . . ?
C125 N121 C126 C191 -85.3(18) . . . . ?
N122 Co1 N131 C132 17(2) . . . . ?
N211 Co1 N131 C132 174.5(10) . . . . ?
N111 Co1 N131 C132 82.0(10) . . . . ?
N142 Co1 N131 C132 -4.0(9) . . . . ?
N222 Co1 N131 C132 -110.4(10) . . . . ?
N122 Co1 N131 C136 -172.5(13) . . . . ?
N211 Co1 N131 C136 -15.0(10) . . . . ?
N111 Co1 N131 C136 -107.6(10) . . . . ?
N142 Co1 N131 C136 166.4(11) . . . . ?
N222 Co1 N131 C136 60.0(10) . . . . ?
C136 N131 C132 C133 3(2) . . . . ?
Co1 N131 C132 C133 173.7(11) . . . . ?
C136 N131 C132 C143 -174.5(12) . . . . ?
Co1 N131 C132 C143 -3.6(16) . . . . ?
N131 C132 C133 C134 1(2) . . . . ?
C143 C132 C133 C134 178.5(13) . . . . ?
C132 C133 C134 C135 -4(2) . . . . ?
C133 C134 C135 C136 3(2) . . . . ?
C132 N131 C136 C135 -4(2) . . . . ?
Co1 N131 C136 C135 -174.6(10) . . . . ?
C134 C135 C136 N131 2(2) . . . . ?
C145 N141 N142 C143 -3.4(14) . . . . ?
C146 N141 N142 C143 -172.4(11) . . . . ?
C145 N141 N142 Co1 -158.1(11) . . . . ?
C146 N141 N142 Co1 32.9(18) . . . . ?
N122 Co1 N142 C143 -162.5(10) . . . . ?
N131 Co1 N142 C143 11.9(10) . . . . ?
N211 Co1 N142 C143 -4(5) . . . . ?
N111 Co1 N142 C143 -86.7(10) . . . . ?
N222 Co1 N142 C143 95.5(10) . . . . ?
N122 Co1 N142 N141 -10.1(12) . . . . ?
N131 Co1 N142 N141 164.3(13) . . . . ?
N211 Co1 N142 N141 149(4) . . . . ?
N111 Co1 N142 N141 65.7(12) . . . . ?
N222 Co1 N142 N141 -112.1(12) . . . . ?
N141 N142 C143 C144 1.7(16) . . . . ?
Co1 N142 C143 C144 162.9(10) . . . . ?
N141 N142 C143 C132 -178.2(11) . . . . ?
Co1 N142 C143 C132 -16.9(15) . . . . ?
N131 C132 C143 N142 13.7(19) . . . . ?
C133 C132 C143 N142 -163.5(13) . . . . ?
N131 C132 C143 C144 -166.0(17) . . . . ?
C133 C132 C143 C144 17(3) . . . . ?
N142 C143 C144 C145 0.7(19) . . . . ?
C132 C143 C144 C145 -179.5(17) . . . . ?
C143 C144 C145 N141 -2.9(18) . . . . ?
N142 N141 C145 C144 4.2(17) . . . . ?
C146 N141 C145 C144 173.1(13) . . . . ?
C145 N141 C146 C192 -96.4(16) . . . . ?
N142 N141 C146 C192 71.1(15) . . . . ?
N162 Co2 N151 C156 179.5(12) . . . . ?
N171 Co2 N151 C156 12.9(11) . . . . ?
N242 Co2 N151 C156 -99.2(17) . . . . ?
N231 Co2 N151 C156 -87.3(11) . . . . ?
N182 Co2 N151 C156 89.1(11) . . . . ?
N162 Co2 N151 C152 -4.6(8) . . . . ?
N171 Co2 N151 C152 -171.1(8) . . . . ?
N242 Co2 N151 C152 76.8(17) . . . . ?
N231 Co2 N151 C152 88.7(9) . . . . ?
N182 Co2 N151 C152 -94.9(8) . . . . ?
C156 N151 C152 C153 0.2(19) . . . . ?
Co2 N151 C152 C153 -175.8(10) . . . . ?
C156 N151 C152 C163 -178.4(12) . . . . ?
Co2 N151 C152 C163 5.5(13) . . . . ?
N151 C152 C153 C154 3(2) . . . . ?
C163 C152 C153 C154 -178.8(13) . . . . ?
C152 C153 C154 C155 -4(2) . . . . ?
C153 C154 C155 C156 2(2) . . . . ?
C152 N151 C156 C155 -2(2) . . . . ?
Co2 N151 C156 C155 173.7(11) . . . . ?
C154 C155 C156 N151 1(2) . . . . ?
C166 N161 N162 C163 -171.9(10) . . . . ?
C165 N161 N162 C163 1.5(11) . . . . ?
C166 N161 N162 Co2 -3.3(14) . . . . ?
C165 N161 N162 Co2 170.1(8) . . . . ?
N171 Co2 N162 C163 66.6(17) . . . . ?
N242 Co2 N162 C163 -161.9(8) . . . . ?
N231 Co2 N162 C163 -84.7(8) . . . . ?
N151 Co2 N162 C163 3.0(8) . . . . ?
N182 Co2 N162 C163 92.6(8) . . . . ?
N171 Co2 N162 N161 -101.6(16) . . . . ?
N242 Co2 N162 N161 29.9(9) . . . . ?
N231 Co2 N162 N161 107.1(9) . . . . ?
N151 Co2 N162 N161 -165.2(10) . . . . ?
N182 Co2 N162 N161 -75.6(9) . . . . ?
N161 N162 C163 C152 170.1(9) . . . . ?
Co2 N162 C163 C152 -1.1(13) . . . . ?
N161 N162 C163 C164 -1.5(12) . . . . ?
Co2 N162 C163 C164 -172.8(7) . . . . ?
N151 C152 C163 N162 -3.1(16) . . . . ?
C153 C152 C163 N162 178.2(12) . . . . ?
N151 C152 C163 C164 166.1(12) . . . . ?
C153 C152 C163 C164 -13(2) . . . . ?
N162 C163 C164 C165 1.1(13) . . . . ?
C152 C163 C164 C165 -169.0(12) . . . . ?
C163 C164 C165 N161 -0.1(13) . . . . ?
C166 N161 C165 C164 172.1(10) . . . . ?
N162 N161 C165 C164 -0.8(12) . . . . ?
C165 N161 C166 C194 -86.4(13) . . . . ?
N162 N161 C166 C194 85.4(12) . . . . ?
N162 Co2 N171 C172 22.0(18) . . . . ?
N242 Co2 N171 C172 -110.5(8) . . . . ?
N231 Co2 N171 C172 172.8(8) . . . . ?
N151 Co2 N171 C172 83.4(8) . . . . ?
N182 Co2 N171 C172 -4.8(7) . . . . ?
N162 Co2 N171 C176 -159.4(13) . . . . ?
N242 Co2 N171 C176 68.1(9) . . . . ?
N231 Co2 N171 C176 -8.6(9) . . . . ?
N151 Co2 N171 C176 -98.0(9) . . . . ?
N182 Co2 N171 C176 173.9(9) . . . . ?
C176 N171 C172 C173 1.2(15) . . . . ?
Co2 N171 C172 C173 179.9(8) . . . . ?
C176 N171 C172 C183 -179.8(9) . . . . ?
Co2 N171 C172 C183 -1.0(11) . . . . ?
N171 C172 C173 C174 -2.0(16) . . . . ?
C183 C172 C173 C174 179.0(10) . . . . ?
C172 C173 C174 C175 1.3(15) . . . . ?
C173 C174 C175 C176 0.2(15) . . . . ?
C174 C175 C176 N171 -1.0(17) . . . . ?
C172 N171 C176 C175 0.4(16) . . . . ?
Co2 N171 C176 C175 -178.3(8) . . . . ?
C185 N181 N182 C183 -0.8(12) . . . . ?
C186 N181 N182 C183 -174.1(9) . . . . ?
C185 N181 N182 Co2 -158.8(9) . . . . ?
C186 N181 N182 Co2 27.8(15) . . . . ?
N162 Co2 N182 N181 -6.0(11) . . . . ?
N171 Co2 N182 N181 167.3(11) . . . . ?
N242 Co2 N182 N181 -106.7(10) . . . . ?
N231 Co2 N182 N181 131(5) . . . . ?
N151 Co2 N182 N181 71.0(10) . . . . ?
N162 Co2 N182 C183 -163.2(8) . . . . ?
N171 Co2 N182 C183 10.1(7) . . . . ?
N242 Co2 N182 C183 96.1(7) . . . . ?
N231 Co2 N182 C183 -26(5) . . . . ?
N151 Co2 N182 C183 -86.1(7) . . . . ?
N181 N182 C183 C184 0.8(12) . . . . ?
Co2 N182 C183 C184 165.7(8) . . . . ?
N181 N182 C183 C172 -179.4(9) . . . . ?
Co2 N182 C183 C172 -14.5(12) . . . . ?
N171 C172 C183 N182 10.8(14) . . . . ?
C173 C172 C183 N182 -170.1(10) . . . . ?
N171 C172 C183 C184 -169.4(11) . . . . ?
C173 C172 C183 C184 9.6(18) . . . . ?
N182 C183 C184 C185 -0.5(14) . . . . ?
C172 C183 C184 C185 179.7(11) . . . . ?
N182 N181 C185 C184 0.5(14) . . . . ?
C186 N181 C185 C184 173.5(10) . . . . ?
C183 C184 C185 N181 0.0(14) . . . . ?
N182 N181 C186 C195 73.3(12) . . . . ?
C185 N181 C186 C195 -99.1(13) . . . . ?
N121 C126 C191 C196 165.9(10) . . . . ?
N121 C126 C191 C192 -12.4(17) . . . . ?
C196 C191 C192 C193 2.3(15) . . . . ?
C126 C191 C192 C193 -179.4(10) . . . . ?
C196 C191 C192 C146 171.4(11) . . . . ?
C126 C191 C192 C146 -10.4(18) . . . . ?
N141 C146 C192 C193 75.9(14) . . . . ?
N141 C146 C192 C191 -93.4(14) . . . . ?
C191 C192 C193 C194 -3.1(16) . . . . ?
C146 C192 C193 C194 -173.8(10) . . . . ?
C192 C193 C194 C195 3.5(16) . . . . ?
C192 C193 C194 C166 -177.5(10) . . . . ?
N161 C166 C194 C195 -8.8(16) . . . . ?
N161 C166 C194 C193 172.2(9) . . . . ?
C193 C194 C195 C196 -3.0(14) . . . . ?
C166 C194 C195 C196 178.1(9) . . . . ?
C193 C194 C195 C186 172.8(10) . . . . ?
C166 C194 C195 C186 -6.1(17) . . . . ?
N181 C186 C195 C194 -102.0(12) . . . . ?
N181 C186 C195 C196 74.0(11) . . . . ?
C194 C195 C196 C191 2.5(15) . . . . ?
C186 C195 C196 C191 -174.0(9) . . . . ?
C192 C191 C196 C195 -2.2(15) . . . . ?
C126 C191 C196 C195 179.4(9) . . . . ?
N122 Co1 N211 C212 -97.5(10) . . . . ?
N131 Co1 N211 C212 88.4(10) . . . . ?
N111 Co1 N211 C212 -173.4(10) . . . . ?
N142 Co1 N211 C212 104(5) . . . . ?
N222 Co1 N211 C212 3.2(9) . . . . ?
N122 Co1 N211 C216 83.6(11) . . . . ?
N131 Co1 N211 C216 -90.5(10) . . . . ?
N111 Co1 N211 C216 7.7(11) . . . . ?
N142 Co1 N211 C216 -75(5) . . . . ?
N222 Co1 N211 C216 -175.7(11) . . . . ?
C216 N211 C212 C223 177.6(12) . . . . ?
Co1 N211 C212 C223 -1.3(16) . . . . ?
C216 N211 C212 C213 0(2) . . . . ?
Co1 N211 C212 C213 -178.7(10) . . . . ?
N211 C212 C213 C214 -5(2) . . . . ?
C223 C212 C213 C214 177.8(14) . . . . ?
C212 C213 C214 C215 5(2) . . . . ?
C213 C214 C215 C216 0(3) . . . . ?
C214 C215 C216 N211 -5(2) . . . . ?
C212 N211 C216 C215 4.6(19) . . . . ?
Co1 N211 C216 C215 -176.5(10) . . . . ?
C225 N221 N222 C223 0.1(13) . . . . ?
C226 N221 N222 C223 175.1(10) . . . . ?
C225 N221 N222 Co1 177.0(10) . . . . ?
C226 N221 N222 Co1 -8.0(16) . . . . ?
N122 Co1 N222 C223 87.3(9) . . . . ?
N131 Co1 N222 C223 -105.3(9) . . . . ?
N211 Co1 N222 C223 -4.8(9) . . . . ?
N111 Co1 N222 C223 10(2) . . . . ?
N142 Co1 N222 C223 -179.5(9) . . . . ?
N122 Co1 N222 N221 -89.4(12) . . . . ?
N131 Co1 N222 N221 78.0(12) . . . . ?
N211 Co1 N222 N221 178.5(12) . . . . ?
N111 Co1 N222 N221 -167.0(14) . . . . ?
N142 Co1 N222 N221 3.8(12) . . . . ?
N221 N222 C223 C224 0.2(14) . . . . ?
Co1 N222 C223 C224 -177.6(9) . . . . ?
N221 N222 C223 C212 -176.4(11) . . . . ?
Co1 N222 C223 C212 5.8(15) . . . . ?
N211 C212 C223 C224 -178.8(14) . . . . ?
C213 C212 C223 C224 -1(2) . . . . ?
N211 C212 C223 N222 -3.1(19) . . . . ?
C213 C212 C223 N222 174.2(13) . . . . ?
N222 C223 C224 C225 -0.4(15) . . . . ?
C212 C223 C224 C225 175.6(15) . . . . ?
N222 N221 C225 C224 -0.3(14) . . . . ?
C226 N221 C225 C224 -174.7(11) . . . . ?
C223 C224 C225 N221 0.5(15) . . . . ?
C225 N221 C226 C291 78.5(17) . . . . ?
N222 N221 C226 C291 -95.4(12) . . . . ?
N162 Co2 N231 C232 -89.0(5) . . . . ?
N171 Co2 N231 C232 98.3(5) . . . . ?
N242 Co2 N231 C232 10.9(4) . . . . ?
N151 Co2 N231 C232 -165.9(5) . . . . ?
N182 Co2 N231 C232 134(5) . . . . ?
N162 Co2 N231 C236 81.0(6) . . . . ?
N171 Co2 N231 C236 -91.7(6) . . . . ?
N242 Co2 N231 C236 -179.1(6) . . . . ?
N151 Co2 N231 C236 4.1(6) . . . . ?
N182 Co2 N231 C236 -56(5) . . . . ?
C236 N231 C232 C243 177.0(10) . . . . ?
Co2 N231 C232 C243 -12.4(9) . . . . ?
C236 N231 C232 C233 0.0 . . . . ?
Co2 N231 C232 C233 170.6(5) . . . . ?
C243 C232 C233 C234 -176.6(11) . . . . ?
N231 C232 C233 C234 0.0 . . . . ?
C232 C233 C234 C235 0.0 . . . . ?
C233 C234 C235 C236 0.0 . . . . ?
C234 C235 C236 N231 0.0 . . . . ?
C232 N231 C236 C235 0.0 . . . . ?
Co2 N231 C236 C235 -169.4(6) . . . . ?
C245 N241 N242 C243 -0.7(13) . . . . ?
C246 N241 N242 C243 176.5(10) . . . . ?
C245 N241 N242 Co2 177.6(9) . . . . ?
C246 N241 N242 Co2 -5.2(16) . . . . ?
N162 Co2 N242 N241 -95.4(11) . . . . ?
N171 Co2 N242 N241 73.4(11) . . . . ?
N231 Co2 N242 N241 174.1(12) . . . . ?
N151 Co2 N242 N241 -173.7(12) . . . . ?
N182 Co2 N242 N241 -2.3(12) . . . . ?
N162 Co2 N242 C243 82.9(8) . . . . ?
N171 Co2 N242 C243 -108.3(8) . . . . ?
N231 Co2 N242 C243 -7.6(8) . . . . ?
N151 Co2 N242 C243 4.6(18) . . . . ?
N182 Co2 N242 C243 176.0(7) . . . . ?
N231 C232 C243 N242 5.9(15) . . . . ?
C233 C232 C243 N242 -177.3(9) . . . . ?
N231 C232 C243 C244 -171.4(13) . . . . ?
C233 C232 C243 C244 5(2) . . . . ?
N241 N242 C243 C232 -177.5(11) . . . . ?
Co2 N242 C243 C232 3.6(15) . . . . ?
N241 N242 C243 C244 0.5(12) . . . . ?
Co2 N242 C243 C244 -178.4(8) . . . . ?
C232 C243 C244 C245 177.6(14) . . . . ?
N242 C243 C244 C245 -0.2(15) . . . . ?
N242 N241 C245 C244 0.5(15) . . . . ?
C246 N241 C245 C244 -176.2(12) . . . . ?
C243 C244 C245 N241 -0.2(16) . . . . ?
C245 N241 C246 C292 85.5(16) . . . . ?
N242 N241 C246 C292 -91.1(12) . . . . ?
F2 Co3 N251 C252 -95.5(9) . . . . ?
F1 Co3 N251 C252 -49.6(15) . . . . ?
N262 Co3 N251 C252 9.4(9) . . . . ?
N271 Co3 N251 C252 175.0(9) . . . . ?
N282 Co3 N251 C252 97.3(9) . . . . ?
F2 Co3 N251 C256 75.5(11) . . . . ?
F1 Co3 N251 C256 121.4(11) . . . . ?
N262 Co3 N251 C256 -179.6(11) . . . . ?
N271 Co3 N251 C256 -14.0(11) . . . . ?
N282 Co3 N251 C256 -91.6(11) . . . . ?
C256 N251 C252 C253 4(2) . . . . ?
Co3 N251 C252 C253 175.1(11) . . . . ?
C256 N251 C252 C263 177.6(11) . . . . ?
Co3 N251 C252 C263 -10.9(13) . . . . ?
N251 C252 C253 C254 0(2) . . . . ?
C263 C252 C253 C254 -173.6(13) . . . . ?
C252 C253 C254 C255 -5(3) . . . . ?
C253 C254 C255 C256 6(3) . . . . ?
C252 N251 C256 C255 -3(2) . . . . ?
Co3 N251 C256 C255 -173.4(11) . . . . ?
C254 C255 C256 N251 -2(3) . . . . ?
C265 N261 N262 C263 1.3(10) . . . . ?
C266 N261 N262 C263 173.0(9) . . . . ?
C265 N261 N262 Co3 177.6(7) . . . . ?
C266 N261 N262 Co3 -10.7(13) . . . . ?
F2 Co3 N262 C263 77.9(8) . . . . ?
F1 Co3 N262 C263 156.2(8) . . . . ?
N271 Co3 N262 C263 -78.5(15) . . . . ?
N251 Co3 N262 C263 -6.1(8) . . . . ?
N282 Co3 N262 C263 -111.9(8) . . . . ?
F2 Co3 N262 N261 -98.0(9) . . . . ?
F1 Co3 N262 N261 -19.7(9) . . . . ?
N271 Co3 N262 N261 105.5(14) . . . . ?
N251 Co3 N262 N261 178.0(10) . . . . ?
N282 Co3 N262 N261 72.2(9) . . . . ?
N261 N262 C263 C264 0.2(12) . . . . ?
Co3 N262 C263 C264 -176.9(7) . . . . ?
N261 N262 C263 C252 179.7(9) . . . . ?
Co3 N262 C263 C252 2.6(12) . . . . ?
N251 C252 C263 N262 5.8(15) . . . . ?
C253 C252 C263 N262 -179.8(11) . . . . ?
N251 C252 C263 C264 -174.8(12) . . . . ?
C253 C252 C263 C264 -0.5(19) . . . . ?
N262 C263 C264 C265 -1.6(13) . . . . ?
C252 C263 C264 C265 179.0(11) . . . . ?
C263 C264 C265 N261 2.3(12) . . . . ?
N262 N261 C265 C264 -2.3(11) . . . . ?
C266 N261 C265 C264 -172.8(10) . . . . ?
N262 N261 C266 C294 -108.2(10) . . . . ?
C265 N261 C266 C294 61.4(14) . . . . ?
F2 Co3 N271 C272 156.0(5) . . . . ?
F1 Co3 N271 C272 78.3(5) . . . . ?
N262 Co3 N271 C272 -46.9(14) . . . . ?
N251 Co3 N271 C272 -116.1(5) . . . . ?
N282 Co3 N271 C272 -12.3(5) . . . . ?
F2 Co3 N271 C276 -13.3(5) . . . . ?
F1 Co3 N271 C276 -90.9(5) . . . . ?
N262 Co3 N271 C276 143.9(12) . . . . ?
N251 Co3 N271 C276 74.7(5) . . . . ?
N282 Co3 N271 C276 178.5(5) . . . . ?
C276 N271 C272 C273 0.0 . . . . ?
Co3 N271 C272 C273 -169.6(5) . . . . ?
C276 N271 C272 C283 -179.0(8) . . . . ?
Co3 N271 C272 C283 11.4(8) . . . . ?
N271 C272 C273 C274 0.0 . . . . ?
C283 C272 C273 C274 178.8(10) . . . . ?
C272 C273 C274 C275 0.0 . . . . ?
C273 C274 C275 C276 0.0 . . . . ?
C274 C275 C276 N271 0.0 . . . . ?
C272 N271 C276 C275 0.0 . . . . ?
Co3 N271 C276 C275 168.9(6) . . . . ?
C285 N281 N282 C283 -0.7(11) . . . . ?
C286 N281 N282 C283 -175.4(9) . . . . ?
C285 N281 N282 Co3 -168.0(8) . . . . ?
C286 N281 N282 Co3 17.3(15) . . . . ?
F2 Co3 N282 C283 -28.3(13) . . . . ?
F1 Co3 N282 C283 -83.0(7) . . . . ?
N262 Co3 N282 C283 -177.3(8) . . . . ?
N271 Co3 N282 C283 11.1(7) . . . . ?
N251 Co3 N282 C283 108.1(8) . . . . ?
F2 Co3 N282 N281 138.5(10) . . . . ?
F1 Co3 N282 N281 83.8(10) . . . . ?
N262 Co3 N282 N281 -10.5(10) . . . . ?
N271 Co3 N282 N281 177.9(11) . . . . ?
N251 Co3 N282 N281 -85.1(11) . . . . ?
N281 N282 C283 C284 -0.2(12) . . . . ?
Co3 N282 C283 C284 171.0(7) . . . . ?
N281 N282 C283 C272 179.7(9) . . . . ?
Co3 N282 C283 C272 -9.1(13) . . . . ?
C273 C272 C283 N282 180.0(8) . . . . ?
N271 C272 C283 N282 -1.1(13) . . . . ?
C273 C272 C283 C284 -0.1(15) . . . . ?
N271 C272 C283 C284 178.7(10) . . . . ?
N282 C283 C284 C285 1.0(13) . . . . ?
C272 C283 C284 C285 -178.8(10) . . . . ?
C283 C284 C285 N281 -1.4(13) . . . . ?
N282 N281 C285 C284 1.4(12) . . . . ?
C286 N281 C285 C284 175.9(9) . . . . ?
N282 N281 C286 C295 -112.2(10) . . . . ?
C285 N281 C286 C295 74.0(12) . . . . ?
N221 C226 C291 C296 -8.9(17) . . . . ?
N221 C226 C291 C292 170.0(10) . . . . ?
C296 C291 C292 C293 -1.7(15) . . . . ?
C226 C291 C292 C293 179.3(10) . . . . ?
C296 C291 C292 C246 176.0(10) . . . . ?
C226 C291 C292 C246 -2.9(15) . . . . ?
N241 C246 C292 C293 -10.1(16) . . . . ?
N241 C246 C292 C291 172.2(10) . . . . ?
C291 C292 C293 C294 -0.5(16) . . . . ?
C246 C292 C293 C294 -178.1(10) . . . . ?
C292 C293 C294 C295 0.6(15) . . . . ?
C292 C293 C294 C266 -177.4(10) . . . . ?
N261 C266 C294 C295 49.0(15) . . . . ?
N261 C266 C294 C293 -133.3(9) . . . . ?
C293 C294 C295 C296 1.5(15) . . . . ?
C266 C294 C295 C296 179.3(10) . . . . ?
C293 C294 C295 C286 -178.3(9) . . . . ?
C266 C294 C295 C286 -0.5(17) . . . . ?
N281 C286 C295 C296 -94.0(11) . . . . ?
N281 C286 C295 C294 85.8(12) . . . . ?
C294 C295 C296 C291 -4.0(17) . . . . ?
C286 C295 C296 C291 175.8(10) . . . . ?
C292 C291 C296 C295 4.1(16) . . . . ?
C226 C291 C296 C295 -177.0(11) . . . . ?
N422 Co5 N311 C312 88(2) . . . . ?
N322 Co5 N311 C312 -5.3(10) . . . . ?
N331 Co5 N311 C312 -170.2(10) . . . . ?
N342 Co5 N311 C312 -93.2(10) . . . . ?
N411 Co5 N311 C312 90.7(10) . . . . ?
N422 Co5 N311 C316 -90(2) . . . . ?
N322 Co5 N311 C316 176.0(12) . . . . ?
N331 Co5 N311 C316 11.1(12) . . . . ?
N342 Co5 N311 C316 88.1(11) . . . . ?
N411 Co5 N311 C316 -87.9(11) . . . . ?
C316 N311 C312 C313 3(2) . . . . ?
Co5 N311 C312 C313 -175.4(12) . . . . ?
C316 N311 C312 C323 -177.8(14) . . . . ?
Co5 N311 C312 C323 3.5(17) . . . . ?
N311 C312 C313 C314 0(3) . . . . ?
C323 C312 C313 C314 -178.9(18) . . . . ?
C312 C313 C314 C315 -2(3) . . . . ?
C313 C314 C315 C316 1(3) . . . . ?
C314 C315 C316 N311 2(2) . . . . ?
C312 N311 C316 C315 -4(2) . . . . ?
Co5 N311 C316 C315 174.2(12) . . . . ?
C325 N321 N322 C323 -4.5(16) . . . . ?
C326 N321 N322 C323 -174.4(13) . . . . ?
C325 N321 N322 Co5 174.6(11) . . . . ?
C326 N321 N322 Co5 5(2) . . . . ?
N422 Co5 N322 N321 19.7(14) . . . . ?
N331 Co5 N322 N321 -104.3(18) . . . . ?
N342 Co5 N322 N321 -81.2(13) . . . . ?
N411 Co5 N322 N321 97.2(13) . . . . ?
N311 Co5 N322 N321 -172.8(14) . . . . ?
N422 Co5 N322 C323 -161.1(10) . . . . ?
N331 Co5 N322 C323 74.8(17) . . . . ?
N342 Co5 N322 C323 97.9(11) . . . . ?
N411 Co5 N322 C323 -83.6(11) . . . . ?
N311 Co5 N322 C323 6.4(10) . . . . ?
N321 N322 C323 C312 172.2(15) . . . . ?
Co5 N322 C323 C312 -7(2) . . . . ?
N321 N322 C323 C324 2.5(16) . . . . ?
Co5 N322 C323 C324 -176.9(10) . . . . ?
N311 C312 C323 N322 2(2) . . . . ?
C313 C312 C323 N322 -178.8(17) . . . . ?
N311 C312 C323 C324 169.1(15) . . . . ?
C313 C312 C323 C324 -12(3) . . . . ?
N322 C323 C324 C325 0.5(18) . . . . ?
C312 C323 C324 C325 -167.8(17) . . . . ?
C323 C324 C325 N321 -3.1(18) . . . . ?
N322 N321 C325 C324 4.9(17) . . . . ?
C326 N321 C325 C324 174.1(14) . . . . ?
N322 N321 C326 C391 79.8(16) . . . . ?
C325 N321 C326 C391 -88.1(15) . . . . ?
N422 Co5 N331 C332 -107.3(10) . . . . ?
N322 Co5 N331 C332 19.0(19) . . . . ?
N342 Co5 N331 C332 -4.7(9) . . . . ?
N411 Co5 N331 C332 177.3(9) . . . . ?
N311 Co5 N331 C332 84.6(10) . . . . ?
N422 Co5 N331 C336 64.0(10) . . . . ?
N322 Co5 N331 C336 -169.7(12) . . . . ?
N342 Co5 N331 C336 166.6(11) . . . . ?
N411 Co5 N331 C336 -11.4(10) . . . . ?
N311 Co5 N331 C336 -104.1(10) . . . . ?
C336 N331 C332 C333 1(2) . . . . ?
Co5 N331 C332 C333 172.3(11) . . . . ?
C336 N331 C332 C343 -174.6(11) . . . . ?
Co5 N331 C332 C343 -3.2(15) . . . . ?
N331 C332 C333 C334 -1(2) . . . . ?
C343 C332 C333 C334 174.2(13) . . . . ?
C332 C333 C334 C335 3(2) . . . . ?
C333 C334 C335 C336 -5(2) . . . . ?
C332 N331 C336 C335 -2.7(19) . . . . ?
Co5 N331 C336 C335 -173.6(9) . . . . ?
C334 C335 C336 N331 5(2) . . . . ?
C345 N341 N342 C343 -0.8(12) . . . . ?
C346 N341 N342 C343 -173.8(9) . . . . ?
C345 N341 N342 Co5 -151.6(10) . . . . ?
C346 N341 N342 Co5 35.4(15) . . . . ?
N422 Co5 N342 N341 -116.4(11) . . . . ?
N322 Co5 N342 N341 -12.2(11) . . . . ?
N331 Co5 N342 N341 161.4(12) . . . . ?
N411 Co5 N342 N341 -173(4) . . . . ?
N311 Co5 N342 N341 63.9(11) . . . . ?
N422 Co5 N342 C343 94.0(8) . . . . ?
N322 Co5 N342 C343 -161.8(8) . . . . ?
N331 Co5 N342 C343 11.8(8) . . . . ?
N411 Co5 N342 C343 37(5) . . . . ?
N311 Co5 N342 C343 -85.6(8) . . . . ?
N341 N342 C343 C344 -0.5(12) . . . . ?
Co5 N342 C343 C344 159.5(8) . . . . ?
N341 N342 C343 C332 -178.2(10) . . . . ?
Co5 N342 C343 C332 -18.2(13) . . . . ?
C333 C332 C343 N342 -160.8(13) . . . . ?
N331 C332 C343 N342 14.7(17) . . . . ?
C333 C332 C343 C344 22(2) . . . . ?
N331 C332 C343 C344 -162.3(13) . . . . ?
N342 C343 C344 C345 1.6(14) . . . . ?
C332 C343 C344 C345 178.8(13) . . . . ?
C343 C344 C345 N341 -2.2(15) . . . . ?
N342 N341 C345 C344 2.0(14) . . . . ?
C346 N341 C345 C344 174.2(11) . . . . ?
C345 N341 C346 C392 -101.5(14) . . . . ?
N342 N341 C346 C392 70.0(12) . . . . ?
N362 Co6 N351 C356 178.4(11) . . . . ?
N8Y Co6 N351 C356 85.5(10) . . . . ?
N8X Co6 N351 C356 91.0(11) . . . . ?
N431 Co6 N351 C356 -89.2(10) . . . . ?
N1Y Co6 N351 C356 6.8(11) . . . . ?
N1X Co6 N351 C356 17.5(11) . . . . ?
N442 Co6 N351 C356 -73(2) . . . . ?
N362 Co6 N351 C352 -3.2(8) . . . . ?
N8Y Co6 N351 C352 -96.2(9) . . . . ?
N8X Co6 N351 C352 -90.7(10) . . . . ?
N431 Co6 N351 C352 89.2(9) . . . . ?
N1Y Co6 N351 C352 -174.9(9) . . . . ?
N1X Co6 N351 C352 -164.2(10) . . . . ?
N442 Co6 N351 C352 105(2) . . . . ?
C356 N351 C352 C353 1.3(18) . . . . ?
Co6 N351 C352 C353 -177.3(10) . . . . ?
C356 N351 C352 C363 -177.9(10) . . . . ?
Co6 N351 C352 C363 3.5(13) . . . . ?
N351 C352 C353 C354 -1.6(19) . . . . ?
C363 C352 C353 C354 177.5(11) . . . . ?
C352 C353 C354 C355 -1.9(18) . . . . ?
C353 C354 C355 C356 5.6(19) . . . . ?
C354 C355 C356 N351 -6(2) . . . . ?
C352 N351 C356 C355 2.8(18) . . . . ?
Co6 N351 C356 C355 -178.8(9) . . . . ?
C365 N361 N362 C363 -0.4(13) . . . . ?
C366 N361 N362 C363 -166.2(10) . . . . ?
C365 N361 N362 Co6 168.3(10) . . . . ?
C366 N361 N362 Co6 2.5(17) . . . . ?
N8Y Co6 N362 C363 93.4(9) . . . . ?
N8X Co6 N362 C363 85.2(11) . . . . ?
N351 Co6 N362 C363 2.2(8) . . . . ?
N431 Co6 N362 C363 -89.0(9) . . . . ?
N1Y Co6 N362 C363 73(3) . . . . ?
N1X Co6 N362 C363 56.5(17) . . . . ?
N442 Co6 N362 C363 -166.5(8) . . . . ?
N8Y Co6 N362 N361 -74.4(12) . . . . ?
N8X Co6 N362 N361 -82.7(14) . . . . ?
N351 Co6 N362 N361 -165.6(13) . . . . ?
N431 Co6 N362 N361 103.1(12) . . . . ?
N1Y Co6 N362 N361 -94(3) . . . . ?
N1X Co6 N362 N361 -111.4(18) . . . . ?
N442 Co6 N362 N361 25.6(13) . . . . ?
N361 N362 C363 C364 -2.3(13) . . . . ?
Co6 N362 C363 C364 -174.1(8) . . . . ?
N361 N362 C363 C352 170.7(10) . . . . ?
Co6 N362 C363 C352 -1.1(14) . . . . ?
N351 C352 C363 N362 -1.6(16) . . . . ?
C353 C352 C363 N362 179.2(11) . . . . ?
N351 C352 C363 C364 169.6(12) . . . . ?
C353 C352 C363 C364 -10(2) . . . . ?
N362 C363 C364 C365 4.1(14) . . . . ?
C352 C363 C364 C365 -167.5(13) . . . . ?
N362 N361 C365 C364 3.2(14) . . . . ?
C366 N361 C365 C364 166.5(11) . . . . ?
C363 C364 C365 N361 -4.4(15) . . . . ?
C365 N361 C366 C394 -71.9(15) . . . . ?
N362 N361 C366 C394 90.5(12) . . . . ?
N362 Co6 N1X C2X 32(2) . . . . ?
N8Y Co6 N1X C2X -8.1(10) . . . . ?
N8X Co6 N1X C2X 2.3(12) . . . . ?
N351 Co6 N1X C2X 84.7(11) . . . . ?
N431 Co6 N1X C2X 176.1(10) . . . . ?
N1Y Co6 N1X C2X -138(3) . . . . ?
N442 Co6 N1X C2X -106.8(11) . . . . ?
N362 Co6 N1X C6X -152.7(12) . . . . ?
N8Y Co6 N1X C6X 167.0(13) . . . . ?
N8X Co6 N1X C6X 177.4(14) . . . . ?
N351 Co6 N1X C6X -100.2(11) . . . . ?
N431 Co6 N1X C6X -8.9(12) . . . . ?
N1Y Co6 N1X C6X 37(2) . . . . ?
N442 Co6 N1X C6X 68.3(11) . . . . ?
C6X N1X C2X C9X -171(2) . . . . ?
Co6 N1X C2X C9X 4.4(18) . . . . ?
C6X N1X C2X C3X 0.0 . . . . ?
Co6 N1X C2X C3X 175.0(15) . . . . ?
C9X C2X C3X C4X 168(3) . . . . ?
N1X C2X C3X C4X 0.0 . . . . ?
C2X C3X C4X C5X 0.0 . . . . ?
C3X C4X C5X C6X 0.0 . . . . ?
C4X C5X C6X N1X 0.0 . . . . ?
C2X N1X C6X C5X 0.0 . . . . ?
Co6 N1X C6X C5X -175.2(14) . . . . ?
C11X N7X N8X C9X 0.0 . . . . ?
C12X N7X N8X C9X -157(3) . . . . ?
C11X N7X N8X Co6 -172(3) . . . . ?
C12X N7X N8X Co6 31(4) . . . . ?
N362 Co6 N8X N7X -5(2) . . . . ?
N8Y Co6 N8X N7X -137(5) . . . . ?
N351 Co6 N8X N7X 73(2) . . . . ?
N431 Co6 N8X N7X 71(7) . . . . ?
N1Y Co6 N8X N7X 173(2) . . . . ?
N1X Co6 N8X N7X 163(2) . . . . ?
N442 Co6 N8X N7X -110(2) . . . . ?
N362 Co6 N8X C9X -176.7(10) . . . . ?
N8Y Co6 N8X C9X 51(4) . . . . ?
N351 Co6 N8X C9X -98.9(10) . . . . ?
N431 Co6 N8X C9X -100(6) . . . . ?
N1Y Co6 N8X C9X 1.5(11) . . . . ?
N1X Co6 N8X C9X -8.3(11) . . . . ?
N442 Co6 N8X C9X 77.8(10) . . . . ?
N1X C2X C9X N8X -12(2) . . . . ?
C3X C2X C9X N8X 178.3(14) . . . . ?
N1X C2X C9X C10X -167.3(18) . . . . ?
C3X C2X C9X C10X 23(3) . . . . ?
N7X N8X C9X C2X -159(2) . . . . ?
Co6 N8X C9X C2X 15(2) . . . . ?
N7X N8X C9X C10X 0.0 . . . . ?
Co6 N8X C9X C10X 174.1(19) . . . . ?
C2X C9X C10X C11X 157(3) . . . . ?
N8X C9X C10X C11X 0.0 . . . . ?
C9X C10X C11X N7X 0.0 . . . . ?
N8X N7X C11X C10X 0.0 . . . . ?
C12X N7X C11X C10X 162(2) . . . . ?
N8X N7X C12X C395 61(4) . . . . ?
C11X N7X C12X C395 -95(3) . . . . ?
N362 Co6 N1Y C2Y 13(3) . . . . ?
N8Y Co6 N1Y C2Y -7.0(6) . . . . ?
N8X Co6 N1Y C2Y 1.6(9) . . . . ?
N351 Co6 N1Y C2Y 83.0(6) . . . . ?
N431 Co6 N1Y C2Y 175.8(6) . . . . ?
N1X Co6 N1Y C2Y 39(2) . . . . ?
N442 Co6 N1Y C2Y -108.5(6) . . . . ?
N362 Co6 N1Y C6Y -169(2) . . . . ?
N8Y Co6 N1Y C6Y 170.9(8) . . . . ?
N8X Co6 N1Y C6Y 179.6(10) . . . . ?
N351 Co6 N1Y C6Y -99.1(7) . . . . ?
N431 Co6 N1Y C6Y -6.3(8) . . . . ?
N1X Co6 N1Y C6Y -143(3) . . . . ?
N442 Co6 N1Y C6Y 69.4(7) . . . . ?
C6Y N1Y C2Y C9Y -179.6(13) . . . . ?
Co6 N1Y C2Y C9Y -1.5(12) . . . . ?
C6Y N1Y C2Y C3Y 0.0 . . . . ?
Co6 N1Y C2Y C3Y 178.2(8) . . . . ?
C9Y C2Y C3Y C4Y 179.6(14) . . . . ?
N1Y C2Y C3Y C4Y 0.0 . . . . ?
C2Y C3Y C4Y C5Y 0.0 . . . . ?
C3Y C4Y C5Y C6Y 0.0 . . . . ?
C4Y C5Y C6Y N1Y 0.0 . . . . ?
C2Y N1Y C6Y C5Y 0.0 . . . . ?
Co6 N1Y C6Y C5Y -177.8(9) . . . . ?
C11Y N7Y N8Y C9Y 0.0 . . . . ?
C12Y N7Y N8Y C9Y 178.1(14) . . . . ?
C11Y N7Y N8Y Co6 -151.3(13) . . . . ?
C12Y N7Y N8Y Co6 26.9(18) . . . . ?
N362 Co6 N8Y C9Y -163.2(7) . . . . ?
N8X Co6 N8Y C9Y -115(4) . . . . ?
N351 Co6 N8Y C9Y -85.7(7) . . . . ?
N431 Co6 N8Y C9Y 39(4) . . . . ?
N1Y Co6 N8Y C9Y 13.8(7) . . . . ?
N1X Co6 N8Y C9Y 1.8(9) . . . . ?
N442 Co6 N8Y C9Y 90.1(6) . . . . ?
N362 Co6 N8Y N7Y -12.5(11) . . . . ?
N8X Co6 N8Y N7Y 35(3) . . . . ?
N351 Co6 N8Y N7Y 65.0(11) . . . . ?
N431 Co6 N8Y N7Y -170(3) . . . . ?
N1Y Co6 N8Y N7Y 164.5(12) . . . . ?
N1X Co6 N8Y N7Y 152.4(14) . . . . ?
N442 Co6 N8Y N7Y -119.2(11) . . . . ?
C3Y C2Y C9Y N8Y -165.2(8) . . . . ?
N1Y C2Y C9Y N8Y 14.4(15) . . . . ?
C3Y C2Y C9Y C10Y 17(2) . . . . ?
N1Y C2Y C9Y C10Y -163.8(11) . . . . ?
N7Y N8Y C9Y C2Y -178.7(15) . . . . ?
Co6 N8Y C9Y C2Y -19.7(13) . . . . ?
N7Y N8Y C9Y C10Y 0.0 . . . . ?
Co6 N8Y C9Y C10Y 159.0(10) . . . . ?
C2Y C9Y C10Y C11Y 178.4(18) . . . . ?
N8Y C9Y C10Y C11Y 0.0 . . . . ?
C9Y C10Y C11Y N7Y 0.0 . . . . ?
N8Y N7Y C11Y C10Y 0.0 . . . . ?
C12Y N7Y C11Y C10Y -177.8(17) . . . . ?
C11Y N7Y C12Y C395 -99.8(16) . . . . ?
N8Y N7Y C12Y C395 82.6(18) . . . . ?
N321 C326 C391 C396 172.2(10) . . . . ?
N321 C326 C391 C392 -3.7(17) . . . . ?
C396 C391 C392 C393 -2.5(15) . . . . ?
C326 C391 C392 C393 173.2(10) . . . . ?
C396 C391 C392 C346 174.9(10) . . . . ?
C326 C391 C392 C346 -9.3(18) . . . . ?
N341 C346 C392 C391 -100.5(12) . . . . ?
N341 C346 C392 C393 77.1(12) . . . . ?
C391 C392 C393 C394 3.2(15) . . . . ?
C346 C392 C393 C394 -174.5(9) . . . . ?
C392 C393 C394 C395 0.4(15) . . . . ?
C392 C393 C394 C366 -179.7(9) . . . . ?
N361 C366 C394 C395 -17.3(17) . . . . ?
N361 C366 C394 C393 162.8(9) . . . . ?
C393 C394 C395 C396 -4.4(16) . . . . ?
C366 C394 C395 C396 175.7(11) . . . . ?
C393 C394 C395 C12Y 170.0(12) . . . . ?
C366 C394 C395 C12Y -10(2) . . . . ?
C393 C394 C395 C12X -172.2(14) . . . . ?
C366 C394 C395 C12X 8(2) . . . . ?
N7Y C12Y C395 C394 -98.6(17) . . . . ?
N7Y C12Y C395 C396 76.0(17) . . . . ?
N7Y C12Y C395 C12X 147(9) . . . . ?
N7X C12X C395 C394 -96(3) . . . . ?
N7X C12X C395 C396 96(3) . . . . ?
N7X C12X C395 C12Y -19(6) . . . . ?
C392 C391 C396 C395 -1.7(17) . . . . ?
C326 C391 C396 C395 -178.2(11) . . . . ?
C394 C395 C396 C391 5.3(18) . . . . ?
C12Y C395 C396 C391 -169.6(12) . . . . ?
C12X C395 C396 C391 175.3(13) . . . . ?
N422 Co5 N411 C412 5.0(5) . . . . ?
N322 Co5 N411 C412 -98.2(6) . . . . ?
N331 Co5 N411 C412 87.7(6) . . . . ?
N342 Co5 N411 C412 63(4) . . . . ?
N311 Co5 N411 C412 -174.4(5) . . . . ?
N422 Co5 N411 C416 -178.0(6) . . . . ?
N322 Co5 N411 C416 78.8(6) . . . . ?
N331 Co5 N411 C416 -95.3(6) . . . . ?
N342 Co5 N411 C416 -120(4) . . . . ?
N311 Co5 N411 C416 2.5(6) . . . . ?
C416 N411 C412 C413 0.0 . . . . ?
Co5 N411 C412 C413 177.1(6) . . . . ?
C416 N411 C412 C423 176.2(10) . . . . ?
Co5 N411 C412 C423 -6.7(9) . . . . ?
N411 C412 C413 C414 0.0 . . . . ?
C423 C412 C413 C414 -175.8(11) . . . . ?
C412 C413 C414 C415 0.0 . . . . ?
C413 C414 C415 C416 0.0 . . . . ?
C414 C415 C416 N411 0.0 . . . . ?
C412 N411 C416 C415 0.0 . . . . ?
Co5 N411 C416 C415 -176.8(7) . . . . ?
C425 N421 N422 C423 -0.5(12) . . . . ?
C426 N421 N422 C423 175.9(10) . . . . ?
C425 N421 N422 Co5 -176.8(9) . . . . ?
C426 N421 N422 Co5 -0.4(18) . . . . ?
N322 Co5 N422 N421 -93.6(12) . . . . ?
N331 Co5 N422 N421 73.1(12) . . . . ?
N342 Co5 N422 N421 -2.6(12) . . . . ?
N411 Co5 N422 N421 173.4(12) . . . . ?
N311 Co5 N422 N421 175.9(14) . . . . ?
N322 Co5 N422 C423 90.4(9) . . . . ?
N331 Co5 N422 C423 -102.9(9) . . . . ?
N342 Co5 N422 C423 -178.6(8) . . . . ?
N411 Co5 N422 C423 -2.6(8) . . . . ?
N311 Co5 N422 C423 0(2) . . . . ?
N421 N422 C423 C424 0.6(14) . . . . ?
Co5 N422 C423 C424 178.0(9) . . . . ?
N421 N422 C423 C412 -177.4(10) . . . . ?
Co5 N422 C423 C412 0.0(14) . . . . ?
C413 C412 C423 C424 2.8(19) . . . . ?
N411 C412 C423 C424 -173.2(12) . . . . ?
C413 C412 C423 N422 -179.5(8) . . . . ?
N411 C412 C423 N422 4.5(14) . . . . ?
N422 C423 C424 C425 -0.5(16) . . . . ?
C412 C423 C424 C425 177.2(12) . . . . ?
N422 N421 C425 C424 0.2(14) . . . . ?
C426 N421 C425 C424 -176.1(11) . . . . ?
C423 C424 C425 N421 0.2(15) . . . . ?
N422 N421 C426 C491 -96.6(13) . . . . ?
C425 N421 C426 C491 79.2(15) . . . . ?
N362 Co6 N431 C436 70.8(9) . . . . ?
N8Y Co6 N431 C436 -131(4) . . . . ?
N8X Co6 N431 C436 -5(6) . . . . ?
N351 Co6 N431 C436 -6.7(10) . . . . ?
N1Y Co6 N431 C436 -106.6(10) . . . . ?
N1X Co6 N431 C436 -95.5(11) . . . . ?
N442 Co6 N431 C436 176.6(10) . . . . ?
N362 Co6 N431 C432 -113.6(8) . . . . ?
N8Y Co6 N431 C432 44(4) . . . . ?
N8X Co6 N431 C432 170(6) . . . . ?
N351 Co6 N431 C432 168.9(8) . . . . ?
N1Y Co6 N431 C432 69.0(8) . . . . ?
N1X Co6 N431 C432 80.1(10) . . . . ?
N442 Co6 N431 C432 -7.9(8) . . . . ?
C436 N431 C432 C433 1.0(17) . . . . ?
Co6 N431 C432 C433 -175.0(9) . . . . ?
C436 N431 C432 C443 -174.5(10) . . . . ?
Co6 N431 C432 C443 9.6(13) . . . . ?
N431 C432 C433 C434 0.8(18) . . . . ?
C443 C432 C433 C434 176.2(11) . . . . ?
C432 C433 C434 C435 -4.6(19) . . . . ?
C433 C434 C435 C436 6.4(19) . . . . ?
C432 N431 C436 C435 0.8(17) . . . . ?
Co6 N431 C436 C435 176.2(8) . . . . ?
C434 C435 C436 N431 -4.4(18) . . . . ?
C445 N441 N442 C443 4.5(12) . . . . ?
C446 N441 N442 C443 174.2(9) . . . . ?
C445 N441 N442 Co6 -175.1(9) . . . . ?
C446 N441 N442 Co6 -5.5(17) . . . . ?
N362 Co6 N442 N441 -86.3(12) . . . . ?
N8Y Co6 N442 N441 9.8(12) . . . . ?
N8X Co6 N442 N441 4.8(14) . . . . ?
N351 Co6 N442 N441 168.0(16) . . . . ?
N431 Co6 N442 N441 -175.4(12) . . . . ?
N1Y Co6 N442 N441 86.1(12) . . . . ?
N1X Co6 N442 N441 77.9(13) . . . . ?
N362 Co6 N442 C443 94.1(8) . . . . ?
N8Y Co6 N442 C443 -169.8(7) . . . . ?
N8X Co6 N442 C443 -174.8(9) . . . . ?
N351 Co6 N442 C443 -12(2) . . . . ?
N431 Co6 N442 C443 5.0(7) . . . . ?
N1Y Co6 N442 C443 -93.5(8) . . . . ?
N1X Co6 N442 C443 -101.7(9) . . . . ?
N441 N442 C443 C444 -3.5(12) . . . . ?
Co6 N442 C443 C444 176.3(7) . . . . ?
N441 N442 C443 C432 178.4(9) . . . . ?
Co6 N442 C443 C432 -1.8(12) . . . . ?
N431 C432 C443 C444 177.3(12) . . . . ?
C433 C432 C443 C444 2(2) . . . . ?
N431 C432 C443 N442 -5.1(15) . . . . ?
C433 C432 C443 N442 179.3(10) . . . . ?
N442 C443 C444 C445 1.3(13) . . . . ?
C432 C443 C444 C445 179.0(12) . . . . ?
N442 N441 C445 C444 -3.8(12) . . . . ?
C446 N441 C445 C444 -172.8(10) . . . . ?
C443 C444 C445 N441 1.4(12) . . . . ?
N442 N441 C446 C492 -91.4(14) . . . . ?
C445 N441 C446 C492 76.9(15) . . . . ?
F1 Co4 N451 C456 -4.8(14) . . . . ?
F2 Co4 N451 C456 -82.9(15) . . . . ?
N482 Co4 N451 C456 162(3) . . . . ?
N462 Co4 N451 C456 -178.6(15) . . . . ?
N471 Co4 N451 C456 82.9(15) . . . . ?
F1 Co4 N451 C452 162.8(10) . . . . ?
F2 Co4 N451 C452 84.6(10) . . . . ?
N482 Co4 N451 C452 -30(4) . . . . ?
N462 Co4 N451 C452 -11.0(10) . . . . ?
N471 Co4 N451 C452 -109.6(10) . . . . ?
C456 N451 C452 C463 178.8(15) . . . . ?
Co4 N451 C452 C463 10.0(17) . . . . ?
C456 N451 C452 C453 -3(2) . . . . ?
Co4 N451 C452 C453 -172.2(12) . . . . ?
C463 C452 C453 C454 177.6(15) . . . . ?
N451 C452 C453 C454 0(2) . . . . ?
C452 C453 C454 C455 1(3) . . . . ?
C453 C454 C455 C456 1(3) . . . . ?
C452 N451 C456 C455 6(3) . . . . ?
Co4 N451 C456 C455 173.1(13) . . . . ?
C454 C455 C456 N451 -5(3) . . . . ?
F1 Co4 N471 C476 78.9(9) . . . . ?
F2 Co4 N471 C476 131.2(11) . . . . ?
N482 Co4 N471 C476 -177.8(9) . . . . ?
N462 Co4 N471 C476 -84.7(9) . . . . ?
N451 Co4 N471 C476 -6.0(10) . . . . ?
F1 Co4 N471 C472 -95.8(7) . . . . ?
F2 Co4 N471 C472 -43.6(14) . . . . ?
N482 Co4 N471 C472 7.4(7) . . . . ?
N462 Co4 N471 C472 100.5(8) . . . . ?
N451 Co4 N471 C472 179.3(7) . . . . ?
C476 N471 C472 C473 0.3(15) . . . . ?
Co4 N471 C472 C473 175.4(8) . . . . ?
C476 N471 C472 C483 176.9(10) . . . . ?
Co4 N471 C472 C483 -8.1(11) . . . . ?
N471 C472 C473 C474 0.7(15) . . . . ?
C483 C472 C473 C474 -175.6(10) . . . . ?
C472 C473 C474 C475 0.9(17) . . . . ?
C473 C474 C475 C476 -3.3(18) . . . . ?
C472 N471 C476 C475 -2.8(16) . . . . ?
Co4 N471 C476 C475 -177.3(8) . . . . ?
C474 C475 C476 N471 4.3(18) . . . . ?
C485 N481 N482 C483 1.9(13) . . . . ?
C486 N481 N482 C483 166.5(10) . . . . ?
C485 N481 N482 Co4 -178.9(9) . . . . ?
C486 N481 N482 Co4 -14.3(16) . . . . ?
F1 Co4 N482 C483 79.6(8) . . . . ?
F2 Co4 N482 C483 158.0(8) . . . . ?
N462 Co4 N482 C483 -105.9(8) . . . . ?
N471 Co4 N482 C483 -5.7(8) . . . . ?
N451 Co4 N482 C483 -87(3) . . . . ?
F1 Co4 N482 N481 -99.5(10) . . . . ?
F2 Co4 N482 N481 -21.1(11) . . . . ?
N462 Co4 N482 N481 75.0(11) . . . . ?
N471 Co4 N482 N481 175.2(11) . . . . ?
N451 Co4 N482 N481 94(3) . . . . ?
N481 N482 C483 C484 0.3(13) . . . . ?
Co4 N482 C483 C484 -179.1(8) . . . . ?
N481 N482 C483 C472 -177.2(9) . . . . ?
Co4 N482 C483 C472 3.4(13) . . . . ?
N471 C472 C483 N482 3.2(14) . . . . ?
C473 C472 C483 N482 179.8(10) . . . . ?
N471 C472 C483 C484 -173.4(12) . . . . ?
C473 C472 C483 C484 3(2) . . . . ?
N482 C483 C484 C485 -2.1(13) . . . . ?
C472 C483 C484 C485 174.7(12) . . . . ?
N482 N481 C485 C484 -3.2(14) . . . . ?
C486 N481 C485 C484 -166.6(11) . . . . ?
C483 C484 C485 N481 3.2(14) . . . . ?
C485 N481 C486 C495 61.8(19) . . . . ?
N482 N481 C486 C495 -100.5(14) . . . . ?
C465 N461 N462 C463 -6.1(16) . . . . ?
C466 N461 N462 C463 179.5(11) . . . . ?
C465 N461 N462 Co4 -175.2(11) . . . . ?
C466 N461 N462 Co4 10(2) . . . . ?
F1 Co4 N462 N461 160.1(10) . . . . ?
F2 Co4 N462 N461 88.8(13) . . . . ?
N482 Co4 N462 N461 -3.4(14) . . . . ?
N471 Co4 N462 N461 -78.9(13) . . . . ?
N451 Co4 N462 N461 179.3(14) . . . . ?
F1 Co4 N462 C463 -8.8(16) . . . . ?
F2 Co4 N462 C463 -80.1(8) . . . . ?
N482 Co4 N462 C463 -172.4(8) . . . . ?
N471 Co4 N462 C463 112.2(9) . . . . ?
N451 Co4 N462 C463 10.3(8) . . . . ?
N461 N462 C463 C452 178.7(13) . . . . ?
Co4 N462 C463 C452 -9.1(16) . . . . ?
N461 N462 C463 C464 -2.6(15) . . . . ?
Co4 N462 C463 C464 169.6(9) . . . . ?
N451 C452 C463 N462 -1(2) . . . . ?
C453 C452 C463 N462 -178.8(13) . . . . ?
N451 C452 C463 C464 -179.3(14) . . . . ?
C453 C452 C463 C464 3(2) . . . . ?
N462 C463 C464 C465 8.7(14) . . . . ?
C452 C463 C464 C465 -172.8(15) . . . . ?
N462 N461 C465 C464 11.2(16) . . . . ?
C466 N461 C465 C464 -174.2(11) . . . . ?
C463 C464 C465 N461 -11.6(14) . . . . ?
N462 N461 C466 C494 -105.8(13) . . . . ?
C465 N461 C466 C494 80.1(15) . . . . ?
N421 C426 C491 C492 173.4(12) . . . . ?
N421 C426 C491 C496 -17.1(16) . . . . ?
C496 C491 C492 C446 -179.9(13) . . . . ?
C426 C491 C492 C446 -11(2) . . . . ?
C496 C491 C492 C493 8(2) . . . . ?
C426 C491 C492 C493 176.9(12) . . . . ?
N441 C446 C492 C491 167.5(13) . . . . ?
N441 C446 C492 C493 -20.8(19) . . . . ?
C491 C492 C493 C494 1(2) . . . . ?
C446 C492 C493 C494 -171.8(14) . . . . ?
C492 C493 C494 C495 -9(2) . . . . ?
C492 C493 C494 C466 168.9(13) . . . . ?
N461 C466 C494 C493 -96.2(15) . . . . ?
N461 C466 C494 C495 81.4(17) . . . . ?
C493 C494 C495 C486 -179.2(15) . . . . ?
C466 C494 C495 C486 3(3) . . . . ?
C493 C494 C495 C496 8(2) . . . . ?
C466 C494 C495 C496 -169.1(13) . . . . ?
N481 C486 C495 C494 47(2) . . . . ?
N481 C486 C495 C496 -140.1(13) . . . . ?
C492 C491 C496 C495 -8(2) . . . . ?
C426 C491 C496 C495 -177.2(12) . . . . ?
C494 C495 C496 C491 0(2) . . . . ?
C486 C495 C496 C491 -174.2(13) . . . . ?
